data_7058502
loop_
_publ_author_name
'Kumar, Rakesh'
'Mutreja, Vishal'
'Sharma, Gyaneshwar'
'Kumar, Sanjeev'
'Ali, Anzar'
'Mehta, S. K.'
'Venugopalan, P.'
'Kataria, Ramesh'
'Sahoo, Subash Chandra'

_publ_section_title
;
 The role of a weakly coordinating thioether group in ligation controlled
 molecular self-assemblies and their inter-conversions in Ni(ii) complexes
 of l-methionine derived ligand
;
_journal_issue 28
_journal_name_full 'New Journal of Chemistry'
_journal_page_first 11222
_journal_paper_doi 10.1039/C9NJ02573A
_journal_volume 43
_journal_year 2019
_chemical_absolute_configuration syn
_chemical_compound_source synthesized
_chemical_formula_moiety '3(C72 H95 K N6 Ni3 O18 S6), C72 H94 K N6 Ni3 O18 S6, 4(N O3), 8(C3 H7 N O), 2('
_chemical_formula_sum 'C312 H439 K4 N36 Ni12 O94 S24'
_chemical_formula_weight 7828.33
_space_group_crystal_system monoclinic
_space_group_IT_number 4
_space_group_name_Hall 'P 2yb'
_space_group_name_H-M_alt 'P 1 21 1'
_symmetry_space_group_name_Hall 'P 2yb'
_symmetry_space_group_name_H-M 'P 1 21 1'
_atom_sites_solution_hydrogens mixed
_atom_sites_solution_primary direct
_audit_creation_date 2019-05-07
_audit_creation_method
;
Olex2 1.2-ac3
(compiled 2017.02.24 svn.r3390 for Rigaku Oxford Diffraction, GUI svn.r5318)
;
_audit_update_record
;
2019-05-09 deposited with the CCDC.    2019-06-18 downloaded from the CCDC.
;
_cell_angle_alpha 90
_cell_angle_beta 94.3994(12)
_cell_angle_gamma 90
_cell_formula_units_Z 2
_cell_length_a 29.0680(4)
_cell_length_b 20.8255(3)
_cell_length_c 29.6402(4)
_cell_measurement_reflns_used 31562
_cell_measurement_temperature 99.9(3)
_cell_measurement_theta_max 72.4650
_cell_measurement_theta_min 3.8470
_cell_volume 17890.0(4)
_computing_cell_refinement 'CrysAlisPro 1.171.38.41q (Rigaku OD, 2015)'
_computing_data_collection 'CrysAlisPro 1.171.38.41q (Rigaku OD, 2015)'
_computing_data_reduction 'CrysAlisPro 1.171.38.41q (Rigaku OD, 2015)'
_computing_molecular_graphics 'Olex2 (Dolomanov et al., 2009)'
_computing_publication_material 'Olex2 (Dolomanov et al., 2009)'
_computing_structure_refinement 'ShelXL (Sheldrick, 2015)'
_computing_structure_solution 'SIR2004 (Burla et al., 2007)'
_diffrn_ambient_temperature 100(2)
_diffrn_detector_area_resol_mean 8.0244
_diffrn_detector_type EosS2
_diffrn_measured_fraction_theta_full 0.998
_diffrn_measured_fraction_theta_max 0.998
_diffrn_measurement_details
;
List of Runs (angles in degrees, time in seconds):

  # Type    Start    End  Width  t~exp~   \w     \q     \k     \f   Frames
#--------------------------------------------------------------------------
  1  \w    -51.00  29.00   1.00    2.50    --  -36.82  57.00 -60.00   80
  2  \w    -52.00  29.00   1.00    2.50    --  -36.82  57.00 120.00   81
  3  \w    -79.00  11.00   1.00    2.50    --  -36.82 109.00 -22.00   90
  4  \w    -98.00 -20.00   1.00    2.50    --  -36.82 -38.00 120.00   78
  5  \w   -103.00 -12.00   1.00    2.50    --  -36.82 -77.00-120.00   91
  6  \w     45.00 137.00   1.00   10.00    --  108.49 -15.00-120.00   92
  7  \w     76.00 108.00   1.00   10.00    --  108.49 -94.00 -90.00   32
  8  \w     74.00 113.00   1.00   10.00    --  108.49-111.00-150.00   39
  9  \w     47.00 128.00   1.00   10.00    --  108.49 -30.00 -30.00   81
 10  \w     46.00 124.00   1.00   10.00    --  108.49 -61.00-180.00   78
 11  \w     44.00 120.00   1.00   10.00    --  108.49 -61.00 -90.00   76
 12  \w     53.00 104.00   1.00   10.00    --  108.49-111.00  60.00   51
 13  \w     39.00 108.00   1.00   10.00    --  108.49-111.00 120.00   69
 14  \w     43.00 116.00   1.00   10.00    --  108.49 -61.00  90.00   73
 15  \w     39.00 141.00   1.00   10.00    --  108.49 -15.00 150.00  102
 16  \w     41.00 112.00   1.00   10.00    --  108.49 -30.00  90.00   71
;
_diffrn_measurement_device 'four-circle diffractometer'
_diffrn_measurement_device_type 'SuperNova, Dual, Cu at zero, EosS2'
_diffrn_measurement_method '\w scans'
_diffrn_radiation_probe x-ray
_diffrn_radiation_type CuK\a
_diffrn_radiation_wavelength 1.54184
_diffrn_reflns_av_R_equivalents 0.0373
_diffrn_reflns_av_unetI/netI 0.0673
_diffrn_reflns_Laue_measured_fraction_full 0.998
_diffrn_reflns_Laue_measured_fraction_max 0.998
_diffrn_reflns_limit_h_max 25
_diffrn_reflns_limit_h_min -34
_diffrn_reflns_limit_k_max 24
_diffrn_reflns_limit_k_min -24
_diffrn_reflns_limit_l_max 32
_diffrn_reflns_limit_l_min -35
_diffrn_reflns_number 100611
_diffrn_reflns_point_group_measured_fraction_full 0.991
_diffrn_reflns_point_group_measured_fraction_max 0.991
_diffrn_reflns_theta_full 67.079
_diffrn_reflns_theta_max 67.079
_diffrn_reflns_theta_min 3.460
_diffrn_source 'microfocused selaed tube x-ray'
_diffrn_source_type 'supernova Cu xray'
_exptl_absorpt_coefficient_mu 3.098
_exptl_absorpt_correction_T_max 0.804
_exptl_absorpt_correction_T_min 0.595
_exptl_absorpt_correction_type gaussian
_exptl_absorpt_process_details
;
CrysAlisPro 1.171.38.41q (Rigaku Oxford Diffraction, 2015)
Numerical absorption correction based on gaussian integration over
            a multifaceted crystal model
Empirical absorption correction using spherical harmonics,
 implemented in SCALE3 ABSPACK scaling algorithm.
;
_exptl_crystal_colour blue
_exptl_crystal_density_diffrn 1.453
_exptl_crystal_description block
_exptl_crystal_F_000 8222
_exptl_crystal_size_max 0.25
_exptl_crystal_size_mid 0.138
_exptl_crystal_size_min 0.106
_refine_diff_density_max 2.030
_refine_diff_density_min -1.043
_refine_diff_density_rms 0.105
_refine_ls_abs_structure_details
;
 Flack x determined using 22404 quotients [(I+)-(I-)]/[(I+)+(I-)]
 (Parsons, Flack and Wagner, Acta Cryst. B69 (2013) 249-259).
;
_refine_ls_abs_structure_Flack 0.031(5)
_refine_ls_extinction_method none
_refine_ls_goodness_of_fit_ref 1.037
_refine_ls_hydrogen_treatment mixed
_refine_ls_matrix_type full
_refine_ls_number_parameters 4521
_refine_ls_number_reflns 63306
_refine_ls_number_restraints 1285
_refine_ls_restrained_S_all 1.030
_refine_ls_R_factor_all 0.0778
_refine_ls_R_factor_gt 0.0681
_refine_ls_shift/su_max 0.003
_refine_ls_shift/su_mean 0.000
_refine_ls_structure_factor_coef Fsqd
_refine_ls_weighting_details 'w=1/[\s^2^(Fo^2^)+(0.0993P)^2^+44.9252P] where P=(Fo^2^+2Fc^2^)/3'
_refine_ls_weighting_scheme calc
_refine_ls_wR_factor_gt 0.1863
_refine_ls_wR_factor_ref 0.1943
_reflns_Friedel_coverage 0.926
_reflns_Friedel_fraction_full 0.982
_reflns_Friedel_fraction_max 0.982
_reflns_number_gt 55298
_reflns_number_total 63306
_reflns_threshold_expression 'I > 2\s(I)'
_cod_data_source_file c9nj02573a2.cif
_cod_data_source_block sample_3a
_cod_depositor_comments 'Adding full bibliography for 7058499--7058502.cif.'
_cod_database_code 7058502
_shelx_shelxl_version_number 2017/1
_shelx_space_group_comment
;
The symmetry employed for this shelxl refinement is uniquely defined
by the following loop, which should always be used as a source of
symmetry information in preference to the above space-group names.
They are only intended as comments.
;
_olex2_refinement_description
;
1. Fixed Uiso
 At 1.2 times of:
  All C(H) groups, All C(H,H) groups, All C(H,H,H,H) groups, All N(H) groups
 At 1.5 times of:
  All C(H,H,H) groups, All O(H) groups, All O(H,H) groups
2. Restrained distances
 O18-H18C
 0.85 with sigma of 0.01
 O3-H3
 0.85 with sigma of 0.01
 O54-H54
 0.85 with sigma of 0.01
 O9-H9
 0.85 with sigma of 0.01
 C177-C178 = C4-C2
 1.54 with sigma of 0.01
 H93C-O88
 1.9 with sigma of 0.03
 O81-H81
 0.85 with sigma of 0.01
 C63-H18C
 1.856947 with sigma of 0.02
 Ni3-H18C
 2.776844 with sigma of 0.02
 C3-H3
 1.850345 with sigma of 0.02
 Ni1-H3
 2.792487 with sigma of 0.02
 C303-H54
 1.850742 with sigma of 0.02
 Ni8-H54
 2.772243 with sigma of 0.02
 C30-H9
 1.853468 with sigma of 0.02
 Ni2-H9
 2.753176 with sigma of 0.02
 C267-H81
 1.848649 with sigma of 0.02
 Ni12-H81
 2.769562 with sigma of 0.02
 N33-C1C \\sim N33-C6BA \\sim N33-C1B
 with sigma of 0.01
 N33-C289 \\sim N33-C291 \\sim N33-C290
 with sigma of 0.01
 N31-C1E \\sim N31-C283 \\sim N31-C1F \\sim N31-C284 \\sim N31-C1D \\sim
N31-C285
 with sigma of 0.01
 C291-C290 \\sim C1B-C6BA
 with sigma of 0.02
 C1C-C6BA \\sim C291-C289
 with sigma of 0.01
 N33-C289 \\sim N33-C1C \\sim N33-C291 \\sim N33-C1B \\sim N33-C290 \\sim
N33-C6BA
 with sigma of 0.01
 O89-C1C \\sim O89-C289
 with sigma of 0.01
 S2A-C23A \\sim S2B-C23B
 with sigma of 0.01
 N33-C291 \\sim N33-C6BA \\sim N33-C289 \\sim N33-C1C \\sim N33-C1B \\sim
N33-C290
 with sigma of 0.01
 S11A-C130 \\sim S11B-C130
 with sigma of 0.01
 S11A-C131 \\sim S11B-C1H
 with sigma of 0.01
 S21B-C239 \\sim S21A-C1G
 with sigma of 0.01
 S21A-C238 \\sim S21B-C1
 with sigma of 0.01
 C1-C237 \\sim C238-C237
 with sigma of 0.01
3. Rigid bond restraints
 O87, N31, C283, C285, C284, C1D, C1E, C1F
 with sigma for 1-2 distances of 0.01 and sigma for 1-3 distances of 0.01
4. Uiso/Uaniso restraints and constraints
Uanis(C1G) \\sim Ueq: with sigma of 0.01 and sigma for terminal atoms of 0.02
Uanis(C6BA) \\sim Ueq: with sigma of 0.01 and sigma for terminal atoms of 0.02
Uanis(O86) \\sim Ueq: with sigma of 0.01 and sigma for terminal atoms of 0.02
Uanis(S17B) = Uanis(S17A)
Uanis(C10) = Uanis(C192)
Uanis(C177) = Uanis(C2)
Uanis(C4) = Uanis(C178)
Uanis(S15B) = Uanis(S15B)
5. Rigid body (RIGU) restrains
 Ni11, S22, O73, O72, O75, O70, O71, O74, N25, N24, C240, C244, C249, C248,
 C231, C242, C232, C230, C247, C246, C243, C236, C252, C233, C229, C250, C245,
 C251, C241, C234, C235, C237, C238, S21A, S21B, C1
 with sigma for 1-2 distances of 0.004 and sigma for 1-3 distances of 0.004
 Ni8, S16, S15B, O51, O49, O53, O52, O50, O54, N18, C180, C309, C312, N17,
 C170, C171, C176, C303, C311, C308, C301, C310, C302, C172, C175, C305, C304,
 C306, C177, C307, C169, C173, C174, C178
 with sigma for 1-2 distances of 0.004 and sigma for 1-3 distances of 0.004
 Ni7, S14, S13, O46, O48, O43, O47, O44, O45, N16, H16, N15, H15, C168, C166,
 H16A, H16B, C160, C161, H161, C163, H16C, H16D, C156, C164, H164, C157, H157,
 C162, H162, C165, H16E, H16F, C152, H152, C147, C159, C158, H158, C153, H15A,
 H15B, C148, C150, H150, C151, H15C, H15D, C146, H146, C149, H149, C145, H145,
 C155, H15E, H15F, H15G, C167, H16G, H16H, H16I, C154, H15H, H15I
 with sigma for 1-2 distances of 0.004 and sigma for 1-3 distances of 0.004
 S15B, C4, C1A
 with sigma for 1-2 distances of 0.004 and sigma for 1-3 distances of 0.004
 S15B, C178, C179
 with sigma for 1-2 distances of 0.004 and sigma for 1-3 distances of 0.004
 O90, N34, C295, C296, C297
 with sigma for 1-2 distances of 0.004 and sigma for 1-3 distances of 0.004
 O91, N35, C298, C300, C299
 with sigma for 1-2 distances of 0.004 and sigma for 1-3 distances of 0.004
 C238, S21A, S21B, C1, C239, C1G
 with sigma for 1-2 distances of 0.004 and sigma for 1-3 distances of 0.004
 S2A, C22A, C23A
 with sigma for 1-2 distances of 0.004 and sigma for 1-3 distances of 0.004
 S2A, S2B, C21, C22B, C22A, C23A, C23B
 with sigma for 1-2 distances of 0.004 and sigma for 1-3 distances of 0.004
 O89, N33, C289, C290, C291, C6BA, C1B, C1C
 with sigma for 1-2 distances of 0.004 and sigma for 1-3 distances of 0.004
 S17A, C191, S17B, C192, C10
 with sigma for 1-2 distances of 0.004 and sigma for 1-3 distances of 0.004
 S3, C32, C33, C34, C35
 with sigma for 1-2 distances of 0.004 and sigma for 1-3 distances of 0.004
 S11A, C130, C131
 with sigma for 1-2 distances of 0.004 and sigma for 1-3 distances of 0.004
 C1H, S11B, C130, C129, S11A, C131
 with sigma for 1-2 distances of 0.004 and sigma for 1-3 distances of 0.004
 O86, C280, C281, N30, C282
 with sigma for 1-2 distances of 0.004 and sigma for 1-3 distances of 0.004
 N28, O84, O83, O82
 with sigma for 1-2 distances of 0.004 and sigma for 1-3 distances of 0.004
 C288, C287, O88, C286, N32, H286, H28J, H28K, H28L, H28G, H28H, H28I
 with sigma for 1-2 distances of 0.004 and sigma for 1-3 distances of 0.004
 O38, C23A
 with sigma for 1-2 distances of 0.004 and sigma for 1-3 distances of 0.004
6. Others
 Fixed Sof: S11A(0.8) S15B(0.4) S17A(0.75) S2A(0.6) S2B(0.4) H19E(0.75)
 H19F(0.75) H19G(0.25) H19H(0.25) H23I(0.5) H23J(0.5) H23K(0.5) H23L(0.5)
 H21A(0.4) H21B(0.4) H21C(0.6) H21D(0.6) C177(0.6) H17C(0.6) H17D(0.6)
 C289(0.75) H289(0.75) C131(0.8) H13D(0.8) H13E(0.8) H13F(0.8) C290(0.75)
 H29A(0.75) H29B(0.75) H29C(0.75) C22B(0.4) H22A(0.4) H22B(0.4) C291(0.75)
 H29D(0.75) H29E(0.75) H29F(0.75) C238(0.5) H23M(0.5) H23N(0.5) C178(0.6)
 H17E(0.6) H17F(0.6) S21A(0.45) S21B(0.55) C1(0.5) S17B(0.25) C283(0.6)
 H283(0.6) C285(0.6) H28A(0.6) H28B(0.6) H28C(0.6) C22A(0.6) H22C(0.6)
 H22D(0.6) C2(0.4) H2A(0.4) H2B(0.4) C4(0.4) H4A(0.4) H4B(0.4) S15A(0.6)
 C284(0.6) H28D(0.6) H28E(0.6) H28F(0.6) C192(0.75) H19I(0.75) H19J(0.75)
 H19K(0.75) C10(0.25) H10A(0.25) H10B(0.25) H10C(0.25) C179(0.6) H17G(0.6)
 H17H(0.6) H17I(0.6) C1A(0.4) H1AA(0.4) H1AB(0.4) H1AC(0.4) C23A(0.6) H23A(0.6)
 H23B(0.6) H23C(0.6) C6BA(0.25) H6BA(0.25) H6BB(0.25) H6BC(0.25) C1B(0.25)
 H1BA(0.25) H1BB(0.25) H1BC(0.25) C1C(0.25) H1C(0.25) C1D(0.4) H1DA(0.4)
 H1DB(0.4) H1DC(0.4) C1E(0.4) H1EA(0.4) H1EB(0.4) H1EC(0.4) C1F(0.4) H1F(0.4)
 C239(0.55) H23O(0.55) H23P(0.55) H23Q(0.55) C1G(0.45) H1GA(0.45) H1GB(0.45)
 H1GC(0.45) C23B(0.4) H23D(0.4) H23E(0.4) H23F(0.4) S11B(0.2) C1H(0.2)
 H1HA(0.2) H1HB(0.2) H1HC(0.2)
7.a Free rotating group:
 O93(H93C,H93D), O94(H94C,H94D)
7.b Ternary CH refined with riding coordinates:
 N25(H25), N1(H1), N8(H8A), N26(H26A), N9(H9C), N27(H27A), N5(H5), N16(H16),
 N12(H12A), N24(H24), N13(H13A), N22(H22), N19(H19), N6(H6A), N11(H11),
 N20(H20), N2(H2), N10(H10), N23(H23), N3(H3A), N4(H4), N15(H15), C80(H80),
 C248(H248), C272(H272), C128(H128), N18(H18), C116(H116), C236(H236),
 C140(H140), C212(H212), C92(H92), C260(H260), C68(H68), C56(H56), C20(H20H),
 C8(H8), C164(H164), C189(H189), C224(H224), C200(H200), C104(H104), C44(H44),
 C152(H152), N17(H17), C308(H308)
7.c Secondary CH2 refined with riding coordinates:
 C55(H55A,H55B), C94(H94A,H94B), C249(H24A,H24B), C81(H81A,H81B), C139(H13B,
 H13C), C79(H79A,H79B), C67(H67A,H67B), C259(H25A,H25B), C166(H16A,H16B),
 C129(H12B,H12C), C91(H91A,H91B), C141(H14A,H14B), C247(H24C,H24D), C127(H12D,
 H12E), C7(H7A,H7B), C202(H20A,H20B), C93(H93A,H93B), C274(H27B,H27C), C9(H9A,
 H9B), C69(H69A,H69B), C250(H25C,H25D), C31(H31F,H31G), C273(H27D,H27E),
 C271(H27F,H27G), C211(H21E,H21F), C188(H18A,H18B), C261(H26B,H26C), C142(H14C,
 H14D), C225(H22E,H22F), C223(H22G,H22H), C82(H82A,H82B), C199(H19A,H19B),
 C163(H16C,H16D), C2AA(H2AA,H2AB), C70(H70A,H70B), C213(H21G,H21H), C201(H20C,
 H20D), C117(H11D,H11E), C226(H22I,H22J), C190(H19C,H19D), C118(H11F,H11G),
 C165(H16E,H16F), C235(H23G,H23H), C309(H30A,H30B), C115(H11H,H11I), C105(H10D,
 H10E), C57(H57A,H57B), C191(H19E,H19F), C191(H19G,H19H), C43(H43A,H43B),
 C214(H21I,H21J), C103(H10F,H10G), C106(H10H,H10I), C262(H26D,H26E), C33(H33A,
 H33B), C46(H46A,H46B), C58(H58A,H58B), C19(H19L,H19M), C45(H45A,H45B),
 C237(H23I,H23J), C237(H23K,H23L), C153(H15A,H15B), C310(H31D,H31E), C21(H21A,
 H21B), C21(H21C,H21D), C151(H15C,H15D), C34(H34A,H34B), C175(H17A,H17B),
 C177(H17C,H17D), C307(H30C,H30D), C154(H15H,H15I), C22B(H22A,H22B), C238(H23M,
 H23N), C178(H17E,H17F), C22A(H22C,H22D), C2(H2A,H2B), C4(H4A,H4B)
7.d Me refined with riding coordinates:
 C251(H25E,H25F,H25G), C11(H11A,H11B,H11C), C0A5(H0AA,H0AB,H0AC), C83(H83A,
 H83B,H83C), C0AQ(H0AD,H0AE,H0AF), C227(H22K,H22L,H22M), C279(H27L,H27M,H27N),
 C143(H14E,H14F,H14G), C278(H27O,H27P,H27Q), C263(H26F,H26G,H26H), C311(H31A,
 H31B,H31C), C203(H20E,H20F,H20G), C71(H71A,H71B,H71C), C275(H27H,H27I,H27J),
 C215(H21K,H21L,H21M), C47(H47A,H47B,H47C), C281(H28M,H28N,H28O), C107(H10J,
 H10K,H10L), C282(H28P,H28Q,H28R), C119(H11J,H11K,H11L), C155(H15E,H15F,H15G),
 C59(H59A,H59B,H59C), C296(H29J,H29K,H29L), C300(H30E,H30F,H30G), C95(H95A,H95B,
 H95C), C131(H13D,H13E,H13F), C287(H28G,H28H,H28I), C167(H16G,H16H,H16I),
 C297(H29M,H29N,H29O), C290(H29A,H29B,H29C), C291(H29D,H29E,H29F), C299(H29G,
 H29H,H29I), C288(H28J,H28K,H28L), C35(H35A,H35B,H35C), C285(H28A,H28B,H28C),
 C284(H28D,H28E,H28F), C192(H19I,H19J,H19K), C10(H10A,H10B,H10C), C179(H17G,
 H17H,H17I), C1A(H1AA,H1AB,H1AC), C6BA(H6BA,H6BB,H6BC), C1B(H1BA,H1BB,H1BC),
 C1D(H1DA,H1DB,H1DC), C1E(H1EA,H1EB,H1EC), C239(H23O,H23P,H23Q), C1G(H1GA,H1GB,
 H1GC), C23B(H23D,H23E,H23F), C1H(H1HA,H1HB,H1HC)
7.e Aromatic/amide H refined with riding coordinates:
 C134(H134), C123(H123), C86(H86), C3AA(H3AA), C126(H126), C269(H269),
 C137(H137), C29(H29), C4AA(H4AA), C242(H242), C51(H51A), C6(H6B), C230(H230),
 C77(H77), C74(H74), C266(H266), C114(H114), C246(H246), C194(H194), C233(H233),
  C265(H265), C229(H229), C28(H28), C206(H206), C5(H5A), C07A(H07A), C254(H254),
  C89(H89), C85(H85), C122(H122), C245(H245), C241(H241), C54(H54A), C161(H161),
  C65(H65), C111(H111), C185(H185), C182(H182), C221(H221), C234(H234),
 C26(H26), C18(H18D), C73(H73), C209(H209), C49(H49), C78(H78A), C133(H133),
 C13(H13), C50(H50), C138(H138), C270(H270), C277(H277), C27(H27), C14(H14),
 C197(H197), C61(H61), C90(H90), C186(H186), C157(H157), C162(H162), C15(H15K),
 C99(H99), C210(H210), C121(H121), C109(H109), C39(H39), C257(H257), C253(H253),
  C258(H258), C205(H205), C98(H98), C170(H170), C66(H66), C198(H198),
 C280(H280), C62(H62), C217(H217), C158(H158), C218(H218), C193(H193),
 C222(H222), C110(H110), C38(H38), C301(H301), C37(H37), C42(H42), C302(H302),
 C187(H187), C150(H150), C146(H146), C295(H295), C298(H298), C149(H149),
 C102(H102), C286(H286), C305(H305), C145(H145), C306(H306), C97(H97),
 C289(H289), C169(H169), C173(H173), C174(H174), C283(H283), C1C(H1C), C1F(H1F)
7.f Idealised Me refined as rotating group:
 C23A(H23A,H23B,H23C)
7.g Idealised tetrahedral OH refined as rotating group:
 O15(H15J), O24(H24E), O72(H72), O33(H33), O27(H27K), O78(H78), O75(H75),
 O36(H36), O39(H39A), O66(H66A), O48(H48), O6(H6), O69(H69), O57(H57), O12(H12),
  O60(H60), O30(H30), O51(H51), O45(H45)
;
_olex2_date_sample_data_collection 2016-01-13
_olex2_submission_special_instructions 'No special instructions were received'
_oxdiff_exptl_absorpt_empirical_details
;
Empirical correction (ABSPACK) includes:
- Absorption correction using spherical harmonics
- Frame scaling
- Detector area scaling
;

loop_
_space_group_symop_operation_xyz
'x, y, z'
'-x, y+1/2, -z'

loop_
_atom_site_label
_atom_site_type_symbol
_atom_site_fract_x
_atom_site_fract_y
_atom_site_fract_z
_atom_site_U_iso_or_equiv
_atom_site_adp_type
_atom_site_occupancy
_atom_site_site_symmetry_order
_atom_site_calc_flag
_atom_site_refinement_flags_posn
_atom_site_refinement_flags_adp
_atom_site_refinement_flags_occupancy
_atom_site_disorder_assembly
_atom_site_disorder_group
Ni11 Ni 0.70183(5) 0.16293(7) 0.84066(5) 0.0198(3) Uani 1 1 d . U . . .
Ni12 Ni 0.66811(5) -0.12154(7) 0.85213(5) 0.0197(3) Uani 1 1 d D . . . .
Ni3 Ni -0.16022(5) 0.37788(7) 0.64188(5) 0.0202(3) Uani 1 1 d D . . . .
Ni4 Ni 0.06018(5) 1.07365(7) 0.86912(5) 0.0201(3) Uani 1 1 d . . . . .
Ni6 Ni 0.06888(5) 0.78651(7) 0.88683(5) 0.0188(3) Uani 1 1 d . . . . .
Ni1 Ni -0.19291(5) 0.66196(7) 0.64661(5) 0.0234(3) Uani 1 1 d D . . . .
Ni9 Ni 0.43452(5) 0.28094(7) 0.61411(5) 0.0236(3) Uani 1 1 d . . . . .
Ni5 Ni 0.24007(5) 0.93423(8) 0.85580(5) 0.0246(3) Uani 1 1 d . . . . .
Ni10 Ni 0.52344(5) 0.06687(7) 0.90416(5) 0.0240(3) Uani 1 1 d . . . . .
Ni7 Ni 0.44058(5) 0.56928(7) 0.62670(5) 0.0267(3) Uani 1 1 d . U . . .
Ni2 Ni -0.01295(6) 0.56142(8) 0.58530(5) 0.0272(3) Uani 1 1 d D . . . .
Ni8 Ni 0.26928(6) 0.42263(9) 0.66961(7) 0.0398(5) Uani 1 1 d D U . . .
K2 K 0.12312(6) 0.93056(9) 0.86906(7) 0.0234(4) Uani 1 1 d . . . . .
K4 K 0.63118(6) 0.03611(8) 0.86557(7) 0.0237(4) Uani 1 1 d . . . . .
K3 K 0.38076(6) 0.42372(9) 0.63658(7) 0.0261(4) Uani 1 1 d . . . . .
K1 K -0.12211(6) 0.53454(9) 0.62458(7) 0.0247(4) Uani 1 1 d . . . . .
S24 S 0.86450(7) -0.16172(11) 0.77052(8) 0.0268(4) Uani 1 1 d . . . . .
S20 S 0.39581(8) -0.17049(12) 0.93483(9) 0.0337(5) Uani 1 1 d . . . . .
S7 S -0.11806(8) 1.06059(12) 0.96570(9) 0.0303(5) Uani 1 1 d . . . . .
S22 S 0.90114(8) 0.11604(12) 0.77306(9) 0.0332(5) Uani 1 1 d . U . . .
S6 S -0.35690(8) 0.33918(11) 0.72218(9) 0.0334(5) Uani 1 1 d . . . . .
S1 S -0.39207(8) 0.61926(13) 0.71701(10) 0.0371(6) Uani 1 1 d . . . . .
S12 S -0.12574(9) 0.78074(13) 0.94674(11) 0.0424(6) Uani 1 1 d . . . . .
S18 S 0.62806(9) 0.27463(13) 0.54291(11) 0.0420(6) Uani 1 1 d . . . . .
S23 S 0.53290(9) -0.34353(12) 0.91028(9) 0.0329(5) Uani 1 1 d . . . . .
S10 S 0.32223(9) 1.17798(13) 0.78870(9) 0.0380(6) Uani 1 1 d . . . . .
S4 S 0.11099(9) 0.31820(14) 0.58358(9) 0.0385(6) Uani 1 1 d . . . . .
S19 S 0.45233(10) 0.33365(13) 0.94649(10) 0.0417(6) Uani 1 1 d . . . . .
S14 S 0.32715(10) 0.81293(15) 0.63122(11) 0.0476(7) Uani 1 1 d . U . . .
S8 S 0.17349(11) 1.31982(15) 0.86690(11) 0.0504(7) Uani 1 1 d . . . . .
S5 S -0.03001(11) 0.15243(14) 0.58988(11) 0.0450(6) Uani 1 1 d . . . . .
S11A S 0.19273(16) 0.52762(18) 0.88977(13) 0.0404(8) Uani 0.8 1 d D U P A 1
S16 S 0.14391(10) 0.18498(16) 0.67166(12) 0.0512(7) Uani 1 1 d . U . . .
S9 S 0.33820(12) 0.69796(16) 0.79760(11) 0.0517(8) Uani 1 1 d . . . . .
S13 S 0.61487(11) 0.54496(18) 0.52115(12) 0.0570(9) Uani 1 1 d . U . . .
S15B S 0.1913(2) 0.6839(4) 0.7265(3) 0.0381(16) Uani 0.4 1 d . U P B 1
S3 S 0.09590(12) 0.7744(2) 0.57577(17) 0.0751(13) Uani 1 1 d . U . . .
S17A S 0.33961(16) 0.0113(2) 0.63305(17) 0.0543(10) Uani 0.75 1 d . U P C 1
S2A S -0.06333(14) 0.9063(2) 0.59915(16) 0.0379(9) Uani 0.6 1 d D U P D 2
O37 O 0.0447(2) 0.8688(3) 0.8561(2) 0.0217(12) Uani 1 1 d . . . . .
O34 O 0.1329(2) 0.8176(3) 0.9077(2) 0.0227(12) Uani 1 1 d . . . . .
O58 O 0.4600(2) 0.3642(3) 0.6416(2) 0.0260(13) Uani 1 1 d . . . . .
O15 O -0.1713(2) 0.4083(3) 0.7083(2) 0.0211(12) Uani 1 1 d . . . . .
H15J H -0.181998 0.444630 0.709499 0.032 Uiso 1 1 calc GR . . . .
O1 O -0.18500(19) 0.5751(3) 0.6780(2) 0.0222(12) Uani 1 1 d . . . . .
O73 O 0.6938(2) 0.0748(3) 0.8112(2) 0.0217(12) Uani 1 1 d . U . . .
O22 O 0.05495(19) 0.9917(3) 0.9052(2) 0.0204(12) Uani 1 1 d . . . . .
O23 O 0.0076(2) 0.9361(3) 0.9460(2) 0.0229(12) Uani 1 1 d . . . . .
O24 O 0.1122(2) 1.1038(3) 0.9195(2) 0.0229(12) Uani 1 1 d . . . . .
H24E H 0.137399 1.090358 0.913171 0.034 Uiso 1 1 calc GR . . . .
O72 O 0.7531(2) 0.1185(3) 0.8851(2) 0.0219(12) Uani 1 1 d . U . . .
H72 H 0.758656 0.080292 0.881848 0.033 Uiso 1 1 calc GR . . . .
O33 O 0.2476(2) 0.8832(3) 0.9179(2) 0.0250(13) Uani 1 1 d . . . . .
H33 H 0.221584 0.867779 0.916076 0.038 Uiso 1 1 calc GR . . . .
O79 O 0.7033(2) -0.0406(3) 0.8722(2) 0.0211(12) Uani 1 1 d . . . . .
O81 O 0.6524(2) -0.1354(3) 0.9202(2) 0.0223(12) Uani 1 1 d D . . . .
H81 H 0.6261(7) -0.132(5) 0.9314(10) 0.033 Uiso 1 1 d DR . . . .
O80 O 0.77389(19) 0.0022(3) 0.8741(2) 0.0215(12) Uani 1 1 d . . . . .
O35 O 0.2040(2) 0.7813(3) 0.9272(2) 0.0252(13) Uani 1 1 d . . . . .
O25 O 0.1119(2) 1.0446(3) 0.8315(2) 0.0220(12) Uani 1 1 d . . . . .
O27 O 0.01369(19) 1.0311(3) 0.8198(2) 0.0214(12) Uani 1 1 d . . . . .
H27K H 0.002117 0.995779 0.823554 0.032 Uiso 1 1 calc GR . . . .
O78 O 0.6787(2) -0.0929(3) 0.7846(2) 0.0226(12) Uani 1 1 d . . . . .
H78 H 0.691252 -0.058460 0.780126 0.034 Uiso 1 1 calc GR . . . .
O26 O 0.1670(2) 1.0792(3) 0.7890(2) 0.0294(14) Uani 1 1 d . . . . .
O75 O 0.6444(2) 0.1945(3) 0.7983(2) 0.0246(12) Uani 1 1 d . U . . .
H75 H 0.618914 0.195000 0.808519 0.037 Uiso 1 1 calc GR . . . .
O70 O 0.65674(19) 0.1545(3) 0.8894(2) 0.0235(12) Uani 1 1 d . U . . .
O36 O 0.0472(2) 0.8286(3) 0.9478(2) 0.0223(12) Uani 1 1 d . . . . .
H36 H 0.033263 0.862830 0.948527 0.033 Uiso 1 1 calc GR . . . .
O64 O 0.5597(2) 0.1138(3) 0.8593(2) 0.0228(12) Uani 1 1 d . . . . .
O3 O -0.1340(2) 0.6945(3) 0.6871(2) 0.0262(13) Uani 1 1 d D . . . .
H3 H -0.1067(9) 0.702(4) 0.6793(11) 0.039 Uiso 1 1 d DR . . . .
O39 O 0.0973(2) 0.7591(3) 0.8254(2) 0.0235(13) Uani 1 1 d . . . . .
H39A H 0.124935 0.763125 0.822545 0.035 Uiso 1 1 calc GR . . . .
O7 O -0.0493(2) 0.6124(3) 0.6282(2) 0.0261(13) Uani 1 1 d . . . . .
O56 O 0.2972(2) 0.2691(3) 0.5921(2) 0.0289(14) Uani 1 1 d . . . . .
O16 O -0.1958(2) 0.4580(3) 0.6196(2) 0.0255(13) Uani 1 1 d . . . . .
O67 O 0.5699(2) -0.0033(3) 0.9213(2) 0.0243(13) Uani 1 1 d . . . . .
O18 O -0.1442(2) 0.3616(3) 0.5737(2) 0.0272(13) Uani 1 1 d D . . . .
H18C H -0.1178(8) 0.369(4) 0.5631(10) 0.041 Uiso 1 1 d DR . . . .
O55 O 0.3683(2) 0.3089(3) 0.5997(2) 0.0273(13) Uani 1 1 d . . . . .
O46 O 0.3945(2) 0.5398(3) 0.6702(2) 0.0244(12) Uani 1 1 d . U . . .
O66 O 0.4993(2) 0.0058(3) 0.8506(2) 0.0258(13) Uani 1 1 d . . . . .
H66A H 0.509155 -0.030726 0.847518 0.039 Uiso 1 1 calc GR . . . .
O65 O 0.5671(2) 0.2107(3) 0.8292(2) 0.0268(13) Uani 1 1 d . . . . .
O68 O 0.5738(2) -0.1053(3) 0.9450(2) 0.0257(13) Uani 1 1 d . . . . .
O31 O 0.19989(19) 0.9982(3) 0.8863(2) 0.0229(12) Uani 1 1 d . . . . .
O48 O 0.4921(2) 0.5298(3) 0.6728(2) 0.0280(13) Uani 1 1 d . U . . .
H48 H 0.501521 0.493296 0.668818 0.042 Uiso 1 1 calc GR . . . .
O10 O -0.0590(2) 0.4894(3) 0.5725(2) 0.0272(13) Uani 1 1 d . . . . .
O76 O 0.6047(2) -0.0818(3) 0.8426(2) 0.0237(13) Uani 1 1 d . . . . .
O38 O -0.01999(19) 0.9214(3) 0.8352(2) 0.0236(12) Uani 1 1 d . U . . .
O71 O 0.6131(2) 0.2118(3) 0.9331(2) 0.0279(13) Uani 1 1 d . U . . .
O6 O -0.2445(2) 0.6155(3) 0.6040(2) 0.0279(14) Uani 1 1 d . . . . .
H6 H -0.250824 0.577706 0.608070 0.042 Uiso 1 1 calc GR . . . .
O4 O -0.1487(2) 0.6501(3) 0.5976(2) 0.0268(13) Uani 1 1 d . . . . .
O28 O 0.1918(2) 0.8678(3) 0.8361(2) 0.0268(13) Uani 1 1 d . . . . .
O69 O 0.5563(2) 0.1263(3) 0.9551(2) 0.0281(14) Uani 1 1 d . . . . .
H69 H 0.578076 0.139917 0.941848 0.042 Uiso 1 1 calc GR . . . .
O2 O -0.2194(2) 0.5070(3) 0.7229(2) 0.0241(13) Uani 1 1 d . . . . .
O9 O 0.0115(2) 0.5067(3) 0.6420(2) 0.0266(13) Uani 1 1 d D . . . .
H9 H 0.001(3) 0.4700(18) 0.6501(14) 0.040 Uiso 1 1 d DR . . . .
O8 O -0.0567(2) 0.7111(3) 0.6558(2) 0.0289(14) Uani 1 1 d . . . . .
O43 O 0.4439(2) 0.4863(3) 0.5919(2) 0.0276(13) Uani 1 1 d . U . . .
O29 O 0.1843(2) 0.7641(3) 0.8187(2) 0.0308(15) Uani 1 1 d . . . . .
O57 O 0.4506(2) 0.3220(3) 0.5513(2) 0.0294(14) Uani 1 1 d . . . . .
H57 H 0.463345 0.356920 0.549768 0.044 Uiso 1 1 calc GR . . . .
O14 O -0.0218(2) 0.3959(3) 0.6597(2) 0.0254(13) Uani 1 1 d . . . . .
O74 O 0.7269(2) 0.0046(3) 0.7674(2) 0.0236(12) Uani 1 1 d . U . . .
O17 O -0.2664(2) 0.5003(3) 0.6165(2) 0.0274(14) Uani 1 1 d . . . . .
O47 O 0.3443(2) 0.5746(4) 0.7182(3) 0.0371(16) Uani 1 1 d . U . . .
O13 O -0.0973(2) 0.4182(3) 0.6513(2) 0.0230(12) Uani 1 1 d . . . . .
O12 O -0.0483(2) 0.6144(3) 0.5321(2) 0.0309(14) Uani 1 1 d . . . . .
H12 H -0.069882 0.625298 0.546751 0.046 Uiso 1 1 calc GR . . . .
O77 O 0.5296(2) -0.1068(3) 0.8386(2) 0.0273(14) Uani 1 1 d . . . . .
O32 O 0.1976(2) 1.0991(3) 0.9105(2) 0.0260(13) Uani 1 1 d . . . . .
O42 O -0.0098(2) 0.5302(3) 0.8683(2) 0.0350(15) Uani 1 1 d . . . . .
O60 O 0.4137(2) 0.2523(3) 0.6789(2) 0.0321(15) Uani 1 1 d . . . . .
H60 H 0.386903 0.262891 0.681739 0.048 Uiso 1 1 calc GR . . . .
O30 O 0.2197(2) 0.9820(3) 0.7936(2) 0.0305(14) Uani 1 1 d . . . . .
H30 H 0.198463 1.007527 0.795608 0.046 Uiso 1 1 calc GR . . . .
O11 O -0.0651(2) 0.3878(3) 0.5486(2) 0.0331(15) Uani 1 1 d . . . . .
O44 O 0.4894(2) 0.4301(3) 0.5485(2) 0.0338(15) Uani 1 1 d . U . . .
O5 O -0.1064(2) 0.7030(3) 0.5503(2) 0.0334(15) Uani 1 1 d . . . . .
O41 O -0.0107(3) 0.6278(3) 0.8927(3) 0.0428(19) Uani 1 1 d . . . . .
N25 N 0.7439(2) 0.1749(3) 0.7879(3) 0.0218(14) Uani 1 1 d . U . . .
H25 H 0.771679 0.198029 0.799474 0.026 Uiso 1 1 calc R . . . .
O51 O 0.2545(2) 0.3693(4) 0.6094(3) 0.0384(16) Uani 1 1 d . U . . .
H51 H 0.277947 0.348173 0.606865 0.058 Uiso 1 1 calc GR . . . .
O49 O 0.3019(2) 0.4867(3) 0.6313(3) 0.0342(15) Uani 1 1 d . U . . .
O59 O 0.5247(2) 0.4199(3) 0.6556(3) 0.0318(15) Uani 1 1 d . . . . .
N1 N -0.2348(2) 0.6766(3) 0.6997(3) 0.0223(15) Uani 1 1 d . . . . .
H1 H -0.262297 0.700358 0.688169 0.027 Uiso 1 1 calc R . . . .
O83 O 0.7309(3) -0.2950(3) 0.8298(3) 0.0411(17) Uani 1 1 d . U . . .
O45 O 0.3815(3) 0.5946(3) 0.5819(2) 0.0372(16) Uani 1 1 d . U . . .
H45 H 0.357958 0.580733 0.592025 0.056 Uiso 1 1 calc GR . . . .
O92 O 0.7752(3) 0.3199(4) 0.8160(3) 0.0419(18) Uani 1 1 d . . . . .
N8 N 0.0085(3) 1.1015(3) 0.9103(3) 0.0230(15) Uani 1 1 d . . . . .
H8A H -0.014033 1.127574 0.892154 0.028 Uiso 1 1 calc R . . . .
N26 N 0.6318(2) -0.2028(3) 0.8277(3) 0.0227(15) Uani 1 1 d . . . . .
H26A H 0.642631 -0.239565 0.846143 0.027 Uiso 1 1 calc R . . . .
N9 N 0.0655(2) 1.1553(4) 0.8288(3) 0.0254(16) Uani 1 1 d . . . . .
H9C H 0.063626 1.193324 0.848071 0.031 Uiso 1 1 calc R . . . .
O63 O 0.5212(3) 0.0307(4) 0.6198(3) 0.0415(17) Uani 1 1 d . . . . .
N27 N 0.7336(2) -0.1605(3) 0.8661(2) 0.0190(14) Uani 1 1 d . . . . .
H27A H 0.738430 -0.193137 0.843142 0.023 Uiso 1 1 calc R . . . .
O21 O -0.2173(3) 0.2018(4) 0.6627(3) 0.0459(19) Uani 1 1 d . . . . .
N5 N -0.1240(2) 0.2980(3) 0.6686(3) 0.0210(14) Uani 1 1 d . . . . .
H5 H -0.134106 0.260389 0.650648 0.025 Uiso 1 1 calc R . . . .
O40 O 0.0536(3) 0.5850(4) 0.8755(3) 0.0425(18) Uani 1 1 d . . . . .
N14 N 0.0111(3) 0.5810(4) 0.8793(3) 0.0289(17) Uani 1 1 d . . . . .
O53 O 0.3302(3) 0.2537(4) 0.6971(3) 0.0381(16) Uani 1 1 d . U . . .
N16 N 0.4381(3) 0.6524(4) 0.6657(3) 0.0263(15) Uani 1 1 d . U . . .
H16 H 0.438055 0.689629 0.645501 0.032 Uiso 1 1 calc R U . . .
O52 O 0.3204(2) 0.3580(3) 0.6823(2) 0.0332(15) Uani 1 1 d . U . . .
N12 N 0.0915(2) 0.7055(3) 0.9224(3) 0.0219(15) Uani 1 1 d . . . . .
H12A H 0.081468 0.667652 0.904605 0.026 Uiso 1 1 calc R . . . .
N24 N 0.7137(2) 0.2507(3) 0.8747(3) 0.0231(15) Uani 1 1 d . U . . .
H24 H 0.718617 0.284075 0.852269 0.028 Uiso 1 1 calc R . . . .
O93 O -0.0432(3) 1.2172(4) 0.8729(3) 0.0468(19) Uani 1 1 d . . . . .
H93C H -0.022565 1.245273 0.879661 0.070 Uiso 1 1 d DG . . . .
H93D H -0.063161 1.218040 0.892340 0.070 Uiso 1 1 d G . . . .
O82 O 0.6734(2) -0.3247(4) 0.8662(3) 0.0405(17) Uani 1 1 d . U . . .
O85 O -0.2668(3) 0.8150(4) 0.6712(3) 0.046(2) Uani 1 1 d . . . . .
N13 N 0.0041(2) 0.7566(4) 0.8617(3) 0.0229(15) Uani 1 1 d . . . . .
H13A H -0.007808 0.727049 0.883813 0.028 Uiso 1 1 calc R . . . .
O50 O 0.2981(3) 0.5864(4) 0.6037(3) 0.049(2) Uani 1 1 d . U . . .
N22 N 0.4748(2) 0.1343(3) 0.8831(3) 0.0236(15) Uani 1 1 d . . . . .
H22 H 0.460468 0.149642 0.909937 0.028 Uiso 1 1 calc R . . . .
N19 N 0.4095(3) 0.1990(3) 0.5811(3) 0.0266(16) Uani 1 1 d . . . . .
H19 H 0.421875 0.161805 0.598235 0.032 Uiso 1 1 calc R . . . .
N6 N -0.2258(2) 0.3378(4) 0.6281(3) 0.0234(15) Uani 1 1 d . . . . .
H6A H -0.231074 0.306813 0.652025 0.028 Uiso 1 1 calc R . . . .
O88 O 0.0325(3) 1.2970(5) 0.8787(3) 0.055(2) Uani 1 1 d D U . . .
N11 N 0.2910(2) 0.9992(4) 0.8797(3) 0.0258(16) Uani 1 1 d . . . . .
H11 H 0.312465 1.004829 0.856061 0.031 Uiso 1 1 calc R . . . .
O61 O 0.4538(3) 0.0750(4) 0.6174(3) 0.050(2) Uani 1 1 d . . . . .
O62 O 0.5118(4) 0.1279(4) 0.5966(4) 0.065(3) Uani 1 1 d . . . . .
N20 N 0.5019(2) 0.2532(4) 0.6339(3) 0.0281(17) Uani 1 1 d . . . . .
H20 H 0.512251 0.223782 0.610949 0.034 Uiso 1 1 calc R . . . .
O54 O 0.2977(3) 0.4736(4) 0.7274(3) 0.0462(18) Uani 1 1 d D U . . .
H54 H 0.312(4) 0.510(2) 0.7277(16) 0.069 Uiso 1 1 d DR . . . .
N2 N -0.2050(3) 0.7476(4) 0.6106(3) 0.0292(17) Uani 1 1 d . . . . .
H2 H -0.208622 0.782336 0.632341 0.035 Uiso 1 1 calc R . . . .
N10 N 0.2816(3) 0.8725(4) 0.8219(3) 0.0333(18) Uani 1 1 d . . . . .
H10 H 0.311504 0.869576 0.839491 0.040 Uiso 1 1 calc R . . . .
N23 N 0.4882(3) 0.0200(4) 0.9534(3) 0.0272(16) Uani 1 1 d . . . . .
H23 H 0.455548 0.017752 0.942557 0.033 Uiso 1 1 calc R . . . .
N36 N 0.7735(3) 0.4285(4) 0.8259(3) 0.0335(18) Uani 1 1 d . . . . .
C136 C 0.0263(3) 0.7608(4) 0.7811(3) 0.0239(18) Uani 1 1 d . . . . .
N3 N 0.0344(3) 0.6333(4) 0.6010(3) 0.0303(17) Uani 1 1 d . . . . .
H3A H 0.048113 0.645470 0.573055 0.036 Uiso 1 1 calc R . . . .
C268 C 0.7295(3) -0.1482(4) 0.9508(3) 0.0233(18) Uani 1 1 d . . . . .
N21 N 0.4952(3) 0.0773(4) 0.6109(3) 0.039(2) Uani 1 1 d . . . . .
N29 N -0.2646(3) 0.9243(4) 0.6641(3) 0.0335(18) Uani 1 1 d . . . . .
C75 C 0.1050(3) 1.0870(4) 0.9629(3) 0.0229(17) Uani 1 1 d . . . . .
C84 C 0.0183(3) 0.9851(4) 0.9251(3) 0.0218(17) Uani 1 1 d . . . . .
C134 C 0.0926(3) 0.8112(5) 0.7527(3) 0.0273(19) Uani 1 1 d . . . . .
H134 H 0.123844 0.821530 0.755773 0.033 Uiso 1 1 calc R . . . .
N28 N 0.7096(3) -0.3386(4) 0.8476(3) 0.0371(19) Uani 1 1 d . U . . .
C124 C 0.0863(3) 0.7566(4) 0.9988(3) 0.0226(17) Uani 1 1 d . . . . .
C123 C 0.1135(3) 0.7469(5) 1.0389(3) 0.0265(19) Uani 1 1 d . . . . .
H123 H 0.124993 0.706017 1.045634 0.032 Uiso 1 1 calc R . . . .
C86 C 0.0195(3) 0.9880(5) 0.7453(3) 0.032(2) Uani 1 1 d . . . . .
H86 H 0.015168 0.946390 0.755565 0.038 Uiso 1 1 calc R . . . .
C207 C 0.4872(3) 0.0318(4) 0.8088(3) 0.0273(19) Uani 1 1 d . . . . .
O91 O 0.3973(3) 0.1281(5) 0.9435(3) 0.053(2) Uani 1 1 d . U . . .
C240 C 0.6449(3) 0.2063(4) 0.9076(3) 0.0225(16) Uani 1 1 d . U . . .
N7 N -0.1973(3) 0.1585(4) 0.6425(3) 0.041(2) Uani 1 1 d . . . . .
C276 C 0.7467(3) -0.0441(4) 0.8700(3) 0.0211(17) Uani 1 1 d . . . . .
C132 C 0.1615(3) 0.7736(4) 0.9199(3) 0.0236(18) Uani 1 1 d . . . . .
C3AA C -0.0908(3) 0.6394(4) 0.7480(3) 0.028(2) Uani 1 1 d . . . . .
H3AA H -0.066358 0.632670 0.730130 0.033 Uiso 1 1 calc R . . . .
C244 C 0.6784(3) 0.1800(4) 0.7294(3) 0.0242(17) Uani 1 1 d . U . . .
O89 O 0.3771(3) 0.9565(5) 0.8301(3) 0.064(3) Uani 1 1 d D U . . .
C55 C -0.1333(3) 0.2856(4) 0.7163(3) 0.0220(17) Uani 1 1 d . . . . .
H55A H -0.118000 0.246135 0.726310 0.026 Uiso 1 1 calc R . . . .
H55B H -0.166214 0.279624 0.718097 0.026 Uiso 1 1 calc R . . . .
C219 C 0.5725(3) 0.0991(5) 0.9953(3) 0.0282(19) Uani 1 1 d . . . . .
C94 C 0.1356(3) 1.2705(5) 0.8308(3) 0.030(2) Uani 1 1 d . . . . .
H94A H 0.104019 1.278218 0.837764 0.036 Uiso 1 1 calc R . . . .
H94B H 0.138266 1.282988 0.799565 0.036 Uiso 1 1 calc R . . . .
C126 C 0.0850(3) 0.8706(4) 1.0172(3) 0.0245(18) Uani 1 1 d . . . . .
H126 H 0.076780 0.912633 1.009489 0.029 Uiso 1 1 calc R . . . .
N4 N 0.0229(3) 0.5090(4) 0.5387(3) 0.0311(17) Uani 1 1 d . . . . .
H4 H 0.055811 0.508915 0.548601 0.037 Uiso 1 1 calc R . . . .
C144 C 0.0020(3) 0.8721(4) 0.8485(3) 0.0203(17) Uani 1 1 d . . . . .
C96 C 0.1313(3) 1.0874(4) 0.8095(3) 0.0242(18) Uani 1 1 d . . . . .
C267 C 0.6860(3) -0.1224(4) 0.9547(3) 0.0245(18) Uani 1 1 d D . . . .
C87 C 0.0197(3) 1.0395(4) 0.7757(3) 0.0227(17) Uani 1 1 d . . . . .
C249 C 0.8080(3) 0.0933(4) 0.7882(3) 0.0247(18) Uani 1 1 d . U . . .
H24A H 0.815644 0.051408 0.776665 0.030 Uiso 1 1 calc R . . . .
H24B H 0.810668 0.091122 0.821036 0.030 Uiso 1 1 calc R . . . .
C135 C 0.0728(3) 0.7765(4) 0.7861(3) 0.0248(18) Uani 1 1 d . . . . .
C050 C 0.3401(3) 0.2629(5) 0.5929(3) 0.0271(19) Uani 1 1 d . . . . .
C52 C -0.1373(3) 0.4006(4) 0.7419(3) 0.0215(17) Uani 1 1 d . . . . .
C269 C 0.7641(3) -0.1344(5) 0.9845(3) 0.028(2) Uani 1 1 d . . . . .
H269 H 0.793495 -0.150850 0.981950 0.034 Uiso 1 1 calc R . . . .
N15 N 0.4857(4) 0.5970(4) 0.5791(3) 0.048(2) Uani 1 1 d . U . . .
H15 H 0.508512 0.626279 0.593937 0.058 Uiso 1 1 calc R U . . .
S2B S -0.0971(4) 0.9296(4) 0.6250(3) 0.061(2) Uani 0.4 1 d D U P E 1
C80 C -0.0153(3) 1.0426(4) 0.9255(3) 0.0218(17) Uani 1 1 d . . . . .
H80 H -0.022977 1.049419 0.956725 0.026 Uiso 1 1 calc R . . . .
C60 C -0.0637(3) 0.3809(4) 0.6580(3) 0.0202(16) Uani 1 1 d . . . . .
C81 C -0.0596(3) 1.0282(4) 0.8970(3) 0.0223(17) Uani 1 1 d . . . . .
H81A H -0.067518 0.983400 0.900776 0.027 Uiso 1 1 calc R . . . .
H81B H -0.054508 1.034857 0.865363 0.027 Uiso 1 1 calc R . . . .
C139 C 0.0056(3) 0.7214(4) 0.8181(3) 0.0241(18) Uani 1 1 d . . . . .
H13B H -0.025483 0.708718 0.807554 0.029 Uiso 1 1 calc R . . . .
H13C H 0.023696 0.682583 0.823257 0.029 Uiso 1 1 calc R . . . .
N33 N 0.4143(3) 0.8982(5) 0.7780(3) 0.057(3) Uani 1 1 d D U . . .
C248 C 0.7580(3) 0.1104(4) 0.7717(3) 0.0201(16) Uani 1 1 d . U . . .
H248 H 0.756516 0.112006 0.738595 0.024 Uiso 1 1 calc R . . . .
C231 C 0.7499(3) 0.1313(4) 0.9297(3) 0.0245(17) Uani 1 1 d . U . . .
C272 C 0.7686(3) -0.1098(4) 0.8624(3) 0.0216(17) Uani 1 1 d . . . . .
H272 H 0.792850 -0.116587 0.886802 0.026 Uiso 1 1 calc R . . . .
C79 C 0.0276(3) 1.1407(4) 0.9491(3) 0.0273(19) Uani 1 1 d . . . . .
H79A H 0.002583 1.154242 0.966838 0.033 Uiso 1 1 calc R . . . .
H79B H 0.041982 1.178873 0.937902 0.033 Uiso 1 1 calc R . . . .
C137 C -0.0007(3) 0.7801(5) 0.7433(3) 0.030(2) Uani 1 1 d . . . . .
H137 H -0.031934 0.769904 0.740475 0.036 Uiso 1 1 calc R . . . .
C12 C -0.2150(3) 0.5617(4) 0.7048(3) 0.0215(17) Uani 1 1 d . . . . .
C3 C -0.1302(3) 0.6728(4) 0.7306(3) 0.0232(18) Uani 1 1 d D . . . .
C29 C 0.0098(3) 0.5196(4) 0.7228(3) 0.0282(19) Uani 1 1 d . . . . .
H29 H -0.012745 0.488134 0.723921 0.034 Uiso 1 1 calc R . . . .
C168 C 0.3769(3) 0.5831(5) 0.6931(3) 0.0272(18) Uani 1 1 d . U . . .
C4AA C -0.0887(3) 0.6167(4) 0.7918(3) 0.0276(19) Uani 1 1 d . . . . .
H4AA H -0.062665 0.594445 0.803253 0.033 Uiso 1 1 calc R . . . .
C255 C 0.6436(3) -0.1025(4) 0.7521(3) 0.0226(17) Uani 1 1 d . . . . .
C242 C 0.6014(3) 0.1376(4) 0.7378(4) 0.0309(19) Uani 1 1 d . U . . .
H242 H 0.576420 0.131182 0.755120 0.037 Uiso 1 1 calc R . . . .
C67 C -0.2290(3) 0.3027(4) 0.5837(3) 0.0260(18) Uani 1 1 d . . . . .
H67A H -0.259131 0.282715 0.579024 0.031 Uiso 1 1 calc R . . . .
H67B H -0.205993 0.268821 0.584828 0.031 Uiso 1 1 calc R . . . .
C259 C 0.6403(3) -0.2171(4) 0.7798(3) 0.0247(18) Uani 1 1 d . . . . .
H25A H 0.624644 -0.256655 0.770672 0.030 Uiso 1 1 calc R . . . .
H25B H 0.673100 -0.223498 0.777646 0.030 Uiso 1 1 calc R . . . .
C51 C -0.1201(3) 0.4511(5) 0.7687(3) 0.0246(18) Uani 1 1 d . . . . .
H51A H -0.131499 0.492304 0.763321 0.030 Uiso 1 1 calc R . . . .
C232 C 0.7509(3) 0.1969(4) 0.9431(3) 0.0248(17) Uani 1 1 d . U . . .
C216 C 0.5454(3) 0.1697(4) 0.8497(3) 0.0237(18) Uani 1 1 d . . . . .
C6 C -0.1250(4) 0.6266(5) 0.8193(3) 0.032(2) Uani 1 1 d . . . . .
H6B H -0.122925 0.612355 0.849157 0.039 Uiso 1 1 calc R . . . .
C128 C 0.1431(3) 0.7061(4) 0.9274(3) 0.0225(17) Uani 1 1 d . . . . .
H128 H 0.152349 0.694486 0.958810 0.027 Uiso 1 1 calc R . . . .
C166 C 0.3654(4) 0.7640(5) 0.6685(3) 0.032(2) Uani 1 1 d . U . . .
H16A H 0.397006 0.772675 0.662127 0.039 Uiso 1 1 calc R U . . .
H16B H 0.361933 0.776749 0.699570 0.039 Uiso 1 1 calc R U . . .
C230 C 0.7451(3) 0.0836(4) 0.9621(3) 0.0249(17) Uani 1 1 d . U . . .
H230 H 0.744921 0.040620 0.953644 0.030 Uiso 1 1 calc R . . . .
C30 C 0.0261(3) 0.5384(4) 0.6817(3) 0.0266(19) Uani 1 1 d D . . . .
C24 C -0.1369(3) 0.7000(4) 0.5769(3) 0.027(2) Uani 1 1 d . . . . .
C64 C -0.2216(3) 0.3464(4) 0.5441(3) 0.029(2) Uani 1 1 d . . . . .
N18 N 0.2360(3) 0.3628(5) 0.7127(4) 0.050(2) Uani 1 1 d . U . . .
H18 H 0.203953 0.358046 0.700400 0.060 Uiso 1 1 calc R . . . .
C116 C 0.2691(3) 1.0618(4) 0.8874(3) 0.0246(18) Uani 1 1 d . . . . .
H116 H 0.284676 1.081975 0.914225 0.029 Uiso 1 1 calc R . . . .
O20 O -0.1599(3) 0.1722(4) 0.6254(3) 0.054(2) Uani 1 1 d . . . . .
C125 C 0.0727(3) 0.8198(4) 0.9875(3) 0.0230(17) Uani 1 1 d . . . . .
C129 C 0.1634(3) 0.6540(4) 0.8970(3) 0.0276(19) Uani 1 1 d . U . . .
H12B H 0.147245 0.655303 0.867124 0.033 Uiso 1 1 calc R . . . .
H12C H 0.195672 0.663187 0.893820 0.033 Uiso 1 1 calc R . . . .
C77 C 0.0542(3) 1.0861(5) 1.0223(3) 0.030(2) Uani 1 1 d . . . . .
H77 H 0.026303 1.097552 1.033402 0.036 Uiso 1 1 calc R . . . .
C120 C 0.2180(3) 1.0520(4) 0.8952(3) 0.0222(18) Uani 1 1 d . . . . .
C91 C 0.0270(3) 1.1582(4) 0.7926(3) 0.0250(18) Uani 1 1 d . . . . .
H91A H 0.029254 1.198027 0.775901 0.030 Uiso 1 1 calc R . . . .
H91B H -0.002148 1.158364 0.806375 0.030 Uiso 1 1 calc R . . . .
C74 C 0.1372(3) 1.0517(4) 0.9901(3) 0.0250(18) Uani 1 1 d . . . . .
H74 H 0.164935 1.039473 0.978896 0.030 Uiso 1 1 calc R . . . .
C266 C 0.6766(3) -0.0853(5) 0.9921(3) 0.030(2) Uani 1 1 d . . . . .
H266 H 0.647203 -0.068507 0.994409 0.036 Uiso 1 1 calc R . . . .
C141 C -0.0561(3) 0.8190(4) 0.8973(3) 0.0246(18) Uani 1 1 d . . . . .
H14A H -0.035651 0.822997 0.924604 0.029 Uiso 1 1 calc R . . . .
H14B H -0.074067 0.858185 0.893866 0.029 Uiso 1 1 calc R . . . .
C113 C 0.2550(3) 0.9162(5) 0.9578(3) 0.028(2) Uani 1 1 d . . . . .
C114 C 0.2289(3) 0.9034(5) 0.9942(3) 0.030(2) Uani 1 1 d . . . . .
H114 H 0.205697 0.872486 0.991646 0.036 Uiso 1 1 calc R . . . .
C72 C -0.2392(3) 0.4537(4) 0.6214(3) 0.0233(18) Uani 1 1 d . . . . .
C247 C 0.7204(3) 0.2138(4) 0.7500(3) 0.0237(17) Uani 1 1 d . U . . .
H24C H 0.711556 0.255210 0.761558 0.028 Uiso 1 1 calc R . . . .
H24D H 0.741735 0.221110 0.726957 0.028 Uiso 1 1 calc R . . . .
C127 C 0.0709(3) 0.7017(4) 0.9673(3) 0.0242(18) Uani 1 1 d . . . . .
H12D H 0.079657 0.661243 0.981694 0.029 Uiso 1 1 calc R . . . .
H12E H 0.037490 0.702353 0.962308 0.029 Uiso 1 1 calc R . . . .
C7 C -0.2095(3) 0.7155(4) 0.7368(3) 0.0257(18) Uani 1 1 d . . . . .
H7A H -0.200485 0.756475 0.724688 0.031 Uiso 1 1 calc R . . . .
H7B H -0.229972 0.723806 0.760485 0.031 Uiso 1 1 calc R . . . .
C246 C 0.6374(4) 0.1240(5) 0.6672(4) 0.034(2) Uani 1 1 d . U . . .
H246 H 0.635838 0.109194 0.637471 0.041 Uiso 1 1 calc R . . . .
C202 C 0.5930(3) 0.2605(4) 0.5897(3) 0.0277(19) Uani 1 1 d . . . . .
H20A H 0.576270 0.220393 0.585015 0.033 Uiso 1 1 calc R . . . .
H20B H 0.612569 0.256986 0.617567 0.033 Uiso 1 1 calc R . . . .
C16 C -0.2456(3) 0.6920(5) 0.5446(4) 0.029(2) Uani 1 1 d . . . . .
C264 C 0.5712(3) -0.1210(4) 0.8385(3) 0.0219(17) Uani 1 1 d . . . . .
C194 C 0.4253(4) 0.3124(5) 0.7491(4) 0.039(2) Uani 1 1 d . . . . .
H194 H 0.394105 0.321955 0.749589 0.047 Uiso 1 1 calc R . . . .
C243 C 0.6403(3) 0.1709(4) 0.7554(3) 0.0241(17) Uani 1 1 d . U . . .
C184 C 0.4083(3) 0.2489(5) 0.5035(3) 0.031(2) Uani 1 1 d . . . . .
C236 C 0.6724(3) 0.2673(4) 0.8981(3) 0.0276(18) Uani 1 1 d . U . . .
H236 H 0.683011 0.286083 0.927420 0.033 Uiso 1 1 calc R . . . .
C252 C 0.7233(3) 0.0596(4) 0.7847(3) 0.0190(15) Uani 1 1 d . U . . .
C233 C 0.7471(3) 0.2108(5) 0.9871(3) 0.0266(18) Uani 1 1 d . U . . .
H233 H 0.748436 0.253594 0.996166 0.032 Uiso 1 1 calc R . . . .
C204 C 0.5030(3) 0.3695(5) 0.6448(3) 0.030(2) Uani 1 1 d . . . . .
C265 C 0.7111(4) -0.0737(5) 1.0254(3) 0.033(2) Uani 1 1 d . . . . .
H265 H 0.704751 -0.050079 1.050747 0.040 Uiso 1 1 calc R . . . .
C25 C 0.0553(3) 0.5904(5) 0.6784(3) 0.028(2) Uani 1 1 d . . . . .
C140 C -0.0273(3) 0.8113(4) 0.8567(3) 0.0225(17) Uani 1 1 d . . . . .
H140 H -0.048417 0.804210 0.829807 0.027 Uiso 1 1 calc R . . . .
C228 C 0.5536(3) -0.0509(4) 0.9395(3) 0.0223(18) Uani 1 1 d . . . . .
O90 O 0.4734(4) 0.7757(7) 0.6174(4) 0.083(4) Uani 1 1 d . U . . .
C229 C 0.7406(3) 0.0999(5) 1.0060(3) 0.0307(19) Uani 1 1 d . U . . .
H229 H 0.736967 0.067676 1.027174 0.037 Uiso 1 1 calc R . . . .
N30 N 0.0776(3) 0.3730(6) 0.7334(3) 0.049(2) Uani 1 1 d . U . . .
C28 C 0.0284(3) 0.5496(5) 0.7622(3) 0.030(2) Uani 1 1 d . . . . .
H28 H 0.020054 0.535542 0.790206 0.036 Uiso 1 1 calc R . . . .
C212 C 0.4980(3) 0.1900(4) 0.8632(3) 0.028(2) Uani 1 1 d . . . . .
H212 H 0.479493 0.203604 0.835823 0.034 Uiso 1 1 calc R . . . .
C92 C 0.1116(3) 1.1554(4) 0.8090(3) 0.0260(19) Uani 1 1 d . . . . .
H92 H 0.107550 1.170475 0.777620 0.031 Uiso 1 1 calc R . . . .
C206 C 0.5030(3) 0.0109(5) 0.7697(3) 0.029(2) Uani 1 1 d . . . . .
H206 H 0.524922 -0.021740 0.770748 0.035 Uiso 1 1 calc R . . . .
C5 C -0.1645(3) 0.6581(5) 0.8011(3) 0.0286(19) Uani 1 1 d . . . . .
H5A H -0.189176 0.664047 0.818820 0.034 Uiso 1 1 calc R . . . .
C93 C 0.1459(3) 1.1998(5) 0.8357(4) 0.033(2) Uani 1 1 d . . . . .
H93A H 0.146358 1.188527 0.867499 0.040 Uiso 1 1 calc R . . . .
H93B H 0.176467 1.191781 0.826008 0.040 Uiso 1 1 calc R . . . .
C274 C 0.8322(3) -0.1590(4) 0.8206(3) 0.0227(17) Uani 1 1 d . . . . .
H27B H 0.820839 -0.201839 0.826382 0.027 Uiso 1 1 calc R . . . .
H27C H 0.853050 -0.146917 0.846350 0.027 Uiso 1 1 calc R . . . .
C208 C 0.4546(3) 0.0837(5) 0.8084(4) 0.030(2) Uani 1 1 d . . . . .
N34 N 0.4642(4) 0.8745(7) 0.5862(4) 0.062(3) Uani 1 1 d . U . . .
C9 C -0.2991(3) 0.5963(4) 0.7005(3) 0.028(2) Uani 1 1 d . . . . .
H9A H -0.306657 0.554353 0.712060 0.034 Uiso 1 1 calc R . . . .
H9B H -0.301747 0.594091 0.667672 0.034 Uiso 1 1 calc R . . . .
C160 C 0.4888(3) 0.5398(5) 0.7173(3) 0.0283(18) Uani 1 1 d . U . . .
C69 C -0.2844(3) 0.3880(4) 0.6742(3) 0.0260(19) Uani 1 1 d . . . . .
H69A H -0.262290 0.375429 0.698855 0.031 Uiso 1 1 calc R . . . .
H69B H -0.295208 0.430844 0.680532 0.031 Uiso 1 1 calc R . . . .
C88 C 0.0277(3) 1.1029(4) 0.7602(3) 0.0260(19) Uani 1 1 d . . . . .
C07A C 0.7934(4) 0.3710(5) 0.8281(4) 0.035(2) Uani 1 1 d . . . . .
H07A H 0.823935 0.369278 0.839946 0.042 Uiso 1 1 calc R . . . .
C254 C 0.6270(3) -0.0533(4) 0.7233(3) 0.0275(19) Uani 1 1 d . . . . .
H254 H 0.639193 -0.012214 0.726756 0.033 Uiso 1 1 calc R . . . .
N32 N 0.0430(4) 1.3844(6) 0.9220(4) 0.056(3) Uani 1 1 d . U . . .
C89 C 0.0349(3) 1.1125(5) 0.7155(3) 0.032(2) Uani 1 1 d . . . . .
H89 H 0.040235 1.153965 0.705413 0.038 Uiso 1 1 calc R . . . .
C260 C 0.5828(3) -0.1932(4) 0.8344(3) 0.0240(18) Uani 1 1 d . . . . .
H260 H 0.565058 -0.209516 0.807358 0.029 Uiso 1 1 calc R . . . .
C250 C 0.8421(3) 0.1436(4) 0.7724(4) 0.029(2) Uani 1 1 d . U . . .
H25C H 0.841171 0.181100 0.791723 0.034 Uiso 1 1 calc R . . . .
H25D H 0.831988 0.156755 0.741880 0.034 Uiso 1 1 calc R . . . .
C85 C 0.0257(4) 0.9990(5) 0.6998(3) 0.036(2) Uani 1 1 d . . . . .
H85 H 0.023993 0.964893 0.679499 0.043 Uiso 1 1 calc R . . . .
C31 C 0.0724(3) 0.6111(5) 0.6340(3) 0.029(2) Uani 1 1 d . . . . .
H31F H 0.094510 0.645691 0.639473 0.035 Uiso 1 1 calc R . . . .
H31G H 0.088265 0.575420 0.621037 0.035 Uiso 1 1 calc R . . . .
C273 C 0.7913(3) -0.1125(4) 0.8174(3) 0.0235(18) Uani 1 1 d . . . . .
H27D H 0.768794 -0.126356 0.793549 0.028 Uiso 1 1 calc R . . . .
H27E H 0.801886 -0.069958 0.809807 0.028 Uiso 1 1 calc R . . . .
C6AA C -0.1675(3) 0.6811(4) 0.7565(3) 0.0262(19) Uani 1 1 d . . . . .
O87 O 0.1100(3) 0.6001(5) 0.5368(4) 0.062(2) Uani 1 1 d . U . . .
C112 C 0.2886(3) 0.9645(5) 0.9611(3) 0.028(2) Uani 1 1 d . . . . .
C271 C 0.7378(3) -0.1927(4) 0.9118(3) 0.0237(18) Uani 1 1 d . . . . .
H27F H 0.768438 -0.211014 0.916759 0.028 Uiso 1 1 calc R . . . .
H27G H 0.715771 -0.227721 0.911564 0.028 Uiso 1 1 calc R . . . .
C68 C -0.2603(3) 0.3887(4) 0.6295(3) 0.0246(18) Uani 1 1 d . . . . .
H68 H -0.283979 0.380791 0.604741 0.030 Uiso 1 1 calc R . . . .
C122 C 0.1239(3) 0.7966(5) 1.0691(3) 0.029(2) Uani 1 1 d . . . . .
H122 H 0.140673 0.788861 1.096527 0.035 Uiso 1 1 calc R . . . .
C211 C 0.4375(3) 0.1076(5) 0.8514(3) 0.030(2) Uani 1 1 d . . . . .
H21E H 0.414518 0.140677 0.844421 0.036 Uiso 1 1 calc R . . . .
H21F H 0.422554 0.072574 0.866111 0.036 Uiso 1 1 calc R . . . .
C245 C 0.6761(3) 0.1558(4) 0.6851(3) 0.0293(18) Uani 1 1 d . U . . .
H245 H 0.701037 0.161260 0.667613 0.035 Uiso 1 1 calc R . . . .
C56 C -0.0742(3) 0.3085(4) 0.6630(3) 0.0227(17) Uani 1 1 d . . . . .
H56 H -0.056960 0.293521 0.690705 0.027 Uiso 1 1 calc R . . . .
C251 C 0.8985(4) 0.0764(5) 0.7195(4) 0.039(2) Uani 1 1 d . U . . .
H25E H 0.928228 0.058606 0.714685 0.058 Uiso 1 1 calc R . . . .
H25F H 0.876072 0.042555 0.719091 0.058 Uiso 1 1 calc R . . . .
H25G H 0.889893 0.106686 0.695955 0.058 Uiso 1 1 calc R . . . .
C241 C 0.6005(3) 0.1140(4) 0.6937(4) 0.0311(19) Uani 1 1 d . U . . .
H241 H 0.574822 0.091317 0.681750 0.037 Uiso 1 1 calc R . . . .
C63 C -0.1781(4) 0.3720(5) 0.5394(3) 0.031(2) Uani 1 1 d D . . . .
C53 C -0.1172(3) 0.3387(4) 0.7473(3) 0.0226(17) Uani 1 1 d . . . . .
C195 C 0.4410(4) 0.2741(5) 0.7148(3) 0.031(2) Uani 1 1 d . . . . .
C54 C -0.0833(3) 0.3298(5) 0.7828(3) 0.0274(19) Uani 1 1 d . . . . .
H54A H -0.070804 0.289138 0.787835 0.033 Uiso 1 1 calc R . . . .
C188 C 0.4253(4) 0.1944(5) 0.5346(4) 0.034(2) Uani 1 1 d . . . . .
H18A H 0.414741 0.154025 0.521215 0.041 Uiso 1 1 calc R . . . .
H18B H 0.458780 0.194064 0.536628 0.041 Uiso 1 1 calc R . . . .
C261 C 0.5669(3) -0.2303(4) 0.8752(3) 0.0274(19) Uani 1 1 d . . . . .
H26B H 0.589670 -0.225065 0.900594 0.033 Uiso 1 1 calc R . . . .
H26C H 0.538109 -0.211935 0.883727 0.033 Uiso 1 1 calc R . . . .
C183 C 0.4232(3) 0.3115(5) 0.5128(3) 0.031(2) Uani 1 1 d . . . . .
C161 C 0.4928(4) 0.4897(5) 0.7482(4) 0.036(2) Uani 1 1 d . U . . .
H161 H 0.497689 0.448023 0.738243 0.043 Uiso 1 1 calc R U . . .
C32 C 0.0105(3) 0.6909(5) 0.6178(4) 0.031(2) Uani 1 1 d . U . . .
C142 C -0.0886(3) 0.7627(5) 0.9026(4) 0.030(2) Uani 1 1 d . . . . .
H14C H -0.070980 0.724140 0.910273 0.036 Uiso 1 1 calc R . . . .
H14D H -0.106998 0.755168 0.874417 0.036 Uiso 1 1 calc R . . . .
C225 C 0.4714(3) -0.0943(4) 0.9351(3) 0.0270(19) Uani 1 1 d . . . . .
H22E H 0.458481 -0.075980 0.906854 0.032 Uiso 1 1 calc R . . . .
H22F H 0.487721 -0.133203 0.928039 0.032 Uiso 1 1 calc R . . . .
C180 C 0.2816(3) 0.5397(6) 0.6231(4) 0.041(2) Uani 1 1 d . U . . .
C223 C 0.4917(3) 0.0562(5) 0.9972(3) 0.031(2) Uani 1 1 d . . . . .
H22G H 0.473338 0.034410 1.018562 0.038 Uiso 1 1 calc R . . . .
H22H H 0.478920 0.098814 0.992148 0.038 Uiso 1 1 calc R . . . .
C65 C -0.2562(4) 0.3569(5) 0.5101(3) 0.036(2) Uani 1 1 d . . . . .
H65 H -0.285315 0.339312 0.512596 0.043 Uiso 1 1 calc R . . . .
C111 C 0.2965(3) 0.9970(5) 1.0014(4) 0.034(2) Uani 1 1 d . . . . .
H111 H 0.319059 1.028709 1.003904 0.041 Uiso 1 1 calc R . . . .
C185 C 0.3791(4) 0.2385(5) 0.4645(4) 0.038(2) Uani 1 1 d . . . . .
H185 H 0.367165 0.197639 0.458660 0.045 Uiso 1 1 calc R . . . .
C76 C 0.0627(3) 1.1037(4) 0.9792(3) 0.0238(18) Uani 1 1 d . . . . .
C182 C 0.4096(4) 0.3621(5) 0.4830(4) 0.036(2) Uani 1 1 d . . . . .
H182 H 0.418261 0.404203 0.489844 0.043 Uiso 1 1 calc R . . . .
C221 C 0.5555(4) 0.0331(6) 1.0580(4) 0.042(3) Uani 1 1 d . . . . .
H221 H 0.534855 0.007774 1.072605 0.050 Uiso 1 1 calc R . . . .
C20 C -0.1642(4) 0.7621(4) 0.5852(3) 0.032(2) Uani 1 1 d . . . . .
H20H H -0.175466 0.779312 0.555619 0.038 Uiso 1 1 calc R . . . .
C196 C 0.4887(4) 0.2605(5) 0.7157(4) 0.038(2) Uani 1 1 d . . . . .
C82 C -0.1004(3) 1.0698(5) 0.9090(3) 0.0272(19) Uani 1 1 d . . . . .
H82A H -0.126590 1.059955 0.887834 0.033 Uiso 1 1 calc R . . . .
H82B H -0.092434 1.114450 0.904593 0.033 Uiso 1 1 calc R . . . .
C234 C 0.7414(3) 0.1633(5) 1.0197(3) 0.034(2) Uani 1 1 d . U . . .
H234 H 0.738190 0.174208 1.049682 0.041 Uiso 1 1 calc R . . . .
C199 C 0.5051(3) 0.2190(5) 0.6782(4) 0.034(2) Uani 1 1 d . . . . .
H19A H 0.536876 0.206431 0.685886 0.041 Uiso 1 1 calc R . . . .
H19B H 0.486574 0.180220 0.675557 0.041 Uiso 1 1 calc R . . . .
C8 C -0.2493(3) 0.6136(4) 0.7170(3) 0.0216(17) Uani 1 1 d . . . . .
H8 H -0.247912 0.616509 0.750088 0.026 Uiso 1 1 calc R . . . .
N35 N 0.3483(4) 0.1835(5) 0.9848(4) 0.054(3) Uani 1 1 d . U . . .
C41 C -0.0650(4) 0.5801(5) 0.4947(3) 0.035(2) Uani 1 1 d . . . . .
C163 C 0.4789(3) 0.6571(5) 0.6987(4) 0.033(2) Uani 1 1 d . U . . .
H16C H 0.477691 0.697336 0.715018 0.039 Uiso 1 1 calc R U . . .
H16D H 0.506670 0.657329 0.682491 0.039 Uiso 1 1 calc R U . . .
C2AA C -0.3333(3) 0.6468(4) 0.7164(4) 0.032(2) Uani 1 1 d . . . . .
H2AA H -0.332824 0.683922 0.696730 0.039 Uiso 1 1 calc R . . . .
H2AB H -0.322773 0.660560 0.746696 0.039 Uiso 1 1 calc R . . . .
C26 C 0.0714(3) 0.6213(5) 0.7189(4) 0.033(2) Uani 1 1 d . . . . .
H26 H 0.090760 0.656710 0.717605 0.039 Uiso 1 1 calc R . . . .
C18 C -0.2408(3) 0.5779(5) 0.5265(3) 0.033(2) Uani 1 1 d . . . . .
H18D H -0.240235 0.535253 0.535891 0.039 Uiso 1 1 calc R . . . .
C70 C -0.3254(3) 0.3411(4) 0.6718(4) 0.028(2) Uani 1 1 d . . . . .
H70A H -0.314058 0.298266 0.666181 0.034 Uiso 1 1 calc R . . . .
H70B H -0.346536 0.352888 0.646194 0.034 Uiso 1 1 calc R . . . .
C73 C 0.1280(3) 1.0349(5) 1.0336(3) 0.031(2) Uani 1 1 d . . . . .
H73 H 0.149847 1.012286 1.051880 0.037 Uiso 1 1 calc R . . . .
C209 C 0.4397(3) 0.1089(5) 0.7663(4) 0.037(2) Uani 1 1 d . . . . .
H209 H 0.419053 0.143137 0.765049 0.044 Uiso 1 1 calc R . . . .
C49 C -0.0679(3) 0.3800(5) 0.8109(3) 0.033(2) Uani 1 1 d . . . . .
H49 H -0.045518 0.372813 0.834516 0.040 Uiso 1 1 calc R . . . .
C108 C 0.2080(3) 0.8130(5) 0.8254(3) 0.031(2) Uani 1 1 d . . . . .
C40 C -0.0331(4) 0.5408(5) 0.4745(4) 0.038(2) Uani 1 1 d . . . . .
C156 C 0.4784(4) 0.4798(5) 0.5685(4) 0.034(2) Uani 1 1 d . U . . .
C17 C -0.2432(3) 0.6270(5) 0.5584(3) 0.030(2) Uani 1 1 d . . . . .
C164 C 0.3939(3) 0.6523(5) 0.6885(3) 0.0272(18) Uani 1 1 d . U . . .
H164 H 0.400283 0.669756 0.719042 0.033 Uiso 1 1 calc R U . . .
C78 C 0.0861(3) 1.0517(5) 1.0500(3) 0.030(2) Uani 1 1 d . . . . .
H78A H 0.079467 1.039995 1.079087 0.037 Uiso 1 1 calc R . . . .
C213 C 0.5016(3) 0.2462(4) 0.8961(4) 0.031(2) Uani 1 1 d . . . . .
H21G H 0.522380 0.278226 0.885450 0.037 Uiso 1 1 calc R . . . .
H21H H 0.514185 0.231280 0.925497 0.037 Uiso 1 1 calc R . . . .
C133 C 0.0651(4) 0.8305(5) 0.7141(3) 0.035(2) Uani 1 1 d . . . . .
H133 H 0.078088 0.853998 0.691588 0.042 Uiso 1 1 calc R . . . .
C36 C -0.0356(3) 0.6695(5) 0.6353(3) 0.0274(19) Uani 1 1 d . . . . .
C13 C -0.2392(4) 0.5921(5) 0.4822(4) 0.038(2) Uani 1 1 d . . . . .
H13 H -0.236946 0.559114 0.461326 0.045 Uiso 1 1 calc R . . . .
C50 C -0.0860(3) 0.4406(5) 0.8034(3) 0.032(2) Uani 1 1 d . . . . .
H50 H -0.075301 0.474683 0.821590 0.038 Uiso 1 1 calc R . . . .
C138 C 0.0185(4) 0.8148(5) 0.7095(3) 0.033(2) Uani 1 1 d . . . . .
H138 H 0.000276 0.827365 0.683840 0.040 Uiso 1 1 calc R . . . .
C100 C 0.2121(4) 0.9467(6) 0.7546(3) 0.038(2) Uani 1 1 d . . . . .
C201 C 0.5588(3) 0.3158(4) 0.5934(4) 0.0274(19) Uani 1 1 d . . . . .
H20C H 0.575350 0.356214 0.594396 0.033 Uiso 1 1 calc R . . . .
H20D H 0.537088 0.316076 0.566853 0.033 Uiso 1 1 calc R . . . .
C220 C 0.5407(3) 0.0620(5) 1.0176(3) 0.030(2) Uani 1 1 d . . . . .
C270 C 0.7560(4) -0.0973(5) 1.0215(3) 0.034(2) Uani 1 1 d . . . . .
H270 H 0.779700 -0.087944 1.043405 0.041 Uiso 1 1 calc R . . . .
C189 C 0.3585(3) 0.1974(4) 0.5817(3) 0.0278(19) Uani 1 1 d . . . . .
H189 H 0.345683 0.186201 0.551160 0.033 Uiso 1 1 calc R . . . .
C117 C 0.2718(3) 1.1071(5) 0.8467(3) 0.0275(19) Uani 1 1 d . . . . .
H11D H 0.257217 1.086351 0.819998 0.033 Uiso 1 1 calc R . . . .
H11E H 0.254370 1.145719 0.852084 0.033 Uiso 1 1 calc R . . . .
C277 C -0.2854(4) 0.8663(5) 0.6615(3) 0.036(2) Uani 1 1 d . . . . .
H277 H -0.316533 0.865372 0.651452 0.043 Uiso 1 1 calc R . . . .
C256 C 0.6239(3) -0.1646(4) 0.7483(3) 0.0242(18) Uani 1 1 d . . . . .
C27 C 0.0592(4) 0.6002(5) 0.7600(3) 0.033(2) Uani 1 1 d . . . . .
H27 H 0.071550 0.619767 0.786482 0.039 Uiso 1 1 calc R . . . .
C14 C -0.2409(4) 0.6552(6) 0.4674(4) 0.040(2) Uani 1 1 d . . . . .
H14 H -0.239515 0.664719 0.436881 0.048 Uiso 1 1 calc R . . . .
C226 C 0.4321(3) -0.1118(5) 0.9641(3) 0.031(2) Uani 1 1 d . . . . .
H22I H 0.414199 -0.073718 0.969885 0.038 Uiso 1 1 calc R . . . .
H22J H 0.444488 -0.128944 0.992923 0.038 Uiso 1 1 calc R . . . .
C197 C 0.5186(3) 0.2844(5) 0.7489(4) 0.039(2) Uani 1 1 d . . . . .
H197 H 0.549846 0.275050 0.748650 0.046 Uiso 1 1 calc R . . . .
C190 C 0.3431(3) 0.1452(5) 0.6142(4) 0.031(2) Uani 1 1 d . . . . .
H19C H 0.311685 0.153844 0.621401 0.037 Uiso 1 1 calc R . . . .
H19D H 0.362746 0.146723 0.642124 0.037 Uiso 1 1 calc R . . . .
C61 C -0.2037(4) 0.4170(6) 0.4676(4) 0.049(3) Uani 1 1 d . . . . .
H61 H -0.197380 0.438083 0.441093 0.058 Uiso 1 1 calc R . . . .
C224 C 0.5059(3) -0.0465(5) 0.9581(3) 0.0261(19) Uani 1 1 d . . . . .
H224 H 0.509409 -0.056806 0.990485 0.031 Uiso 1 1 calc R . . . .
C90 C 0.0345(4) 1.0611(6) 0.6843(4) 0.039(2) Uani 1 1 d . . . . .
H90 H 0.039973 1.068316 0.654205 0.047 Uiso 1 1 calc R . . . .
C200 C 0.5323(3) 0.3094(4) 0.6359(3) 0.0257(19) Uani 1 1 d . . . . .
H200 H 0.554920 0.303868 0.661814 0.031 Uiso 1 1 calc R . . . .
C186 C 0.3677(4) 0.2876(6) 0.4344(4) 0.045(3) Uani 1 1 d . . . . .
H186 H 0.349291 0.279352 0.408004 0.055 Uiso 1 1 calc R . . . .
C157 C 0.4812(4) 0.5641(6) 0.8087(4) 0.043(3) Uani 1 1 d . U . . .
H157 H 0.478848 0.572459 0.839314 0.052 Uiso 1 1 calc R U . . .
C162 C 0.4895(4) 0.5017(5) 0.7940(4) 0.043(3) Uani 1 1 d . U . . .
H162 H 0.492775 0.468246 0.814747 0.052 Uiso 1 1 calc R U . . .
C15 C -0.2446(3) 0.7045(5) 0.4989(4) 0.035(2) Uani 1 1 d . . . . .
H15K H -0.246447 0.746766 0.488880 0.042 Uiso 1 1 calc R . . . .
C118 C 0.3201(3) 1.1258(6) 0.8374(4) 0.036(2) Uani 1 1 d . . . . .
H11F H 0.337718 1.087289 0.832456 0.043 Uiso 1 1 calc R . . . .
H11G H 0.334501 1.147483 0.863789 0.043 Uiso 1 1 calc R . . . .
C99 C 0.1733(4) 0.9527(6) 0.7254(4) 0.039(2) Uani 1 1 d . . . . .
H99 H 0.149863 0.980430 0.732548 0.047 Uiso 1 1 calc R . . . .
O19 O -0.2123(4) 0.1041(4) 0.6408(5) 0.092(4) Uani 1 1 d . . . . .
C130 C 0.1588(3) 0.5875(5) 0.9171(4) 0.032(2) Uani 1 1 d D U . . .
C210 C 0.4543(4) 0.0853(5) 0.7264(3) 0.038(2) Uani 1 1 d . . . . .
H210 H 0.442266 0.101400 0.698672 0.045 Uiso 1 1 calc R . . . .
C104 C 0.2601(3) 0.8077(5) 0.8211(3) 0.030(2) Uani 1 1 d . . . . .
H104 H 0.264273 0.788917 0.791321 0.036 Uiso 1 1 calc R . . . .
C165 C 0.3568(4) 0.6932(5) 0.6642(4) 0.036(2) Uani 1 1 d . U . . .
H16E H 0.354297 0.681851 0.632393 0.043 Uiso 1 1 calc R U . . .
H16F H 0.327429 0.683389 0.676202 0.043 Uiso 1 1 calc R U . . .
C121 C 0.1092(3) 0.8574(5) 1.0577(3) 0.029(2) Uani 1 1 d . . . . .
H121 H 0.115845 0.890725 1.078033 0.035 Uiso 1 1 calc R . . . .
C109 C 0.2377(4) 0.9370(5) 1.0343(3) 0.035(2) Uani 1 1 d . . . . .
H109 H 0.220586 0.927828 1.058771 0.042 Uiso 1 1 calc R . . . .
C235 C 0.7555(3) 0.2468(4) 0.9069(3) 0.0275(18) Uani 1 1 d . U . . .
H23G H 0.760999 0.288353 0.921078 0.033 Uiso 1 1 calc R . . . .
H23H H 0.782055 0.236491 0.890302 0.033 Uiso 1 1 calc R . . . .
C309 C 0.2279(4) 0.2514(6) 0.6819(4) 0.045(3) Uani 1 1 d . U . . .
H30A H 0.218186 0.272778 0.653646 0.054 Uiso 1 1 calc R . . . .
H30B H 0.245553 0.213662 0.674860 0.054 Uiso 1 1 calc R . . . .
C11 C -0.3883(4) 0.5815(5) 0.7715(4) 0.041(2) Uani 1 1 d . . . . .
H11A H -0.417736 0.563764 0.777227 0.062 Uiso 1 1 calc R . . . .
H11B H -0.365685 0.547783 0.772149 0.062 Uiso 1 1 calc R . . . .
H11C H -0.379300 0.612696 0.794362 0.062 Uiso 1 1 calc R . . . .
C39 C -0.0481(5) 0.5052(6) 0.4370(4) 0.049(3) Uani 1 1 d . . . . .
H39 H -0.027541 0.478400 0.423525 0.058 Uiso 1 1 calc R . . . .
C257 C 0.5896(3) -0.1749(5) 0.7140(3) 0.031(2) Uani 1 1 d . . . . .
H257 H 0.576716 -0.215648 0.710528 0.037 Uiso 1 1 calc R . . . .
C115 C 0.3177(3) 0.9746(5) 0.9212(3) 0.029(2) Uani 1 1 d . . . . .
H11H H 0.342186 1.004748 0.929970 0.035 Uiso 1 1 calc R . . . .
H11I H 0.331983 0.934096 0.914085 0.035 Uiso 1 1 calc R . . . .
C0A5 C 0.7974(4) 0.4858(5) 0.8420(4) 0.035(2) Uani 1 1 d . . . . .
H0AA H 0.777292 0.522167 0.837433 0.052 Uiso 1 1 calc R . . . .
H0AB H 0.806635 0.481402 0.873608 0.052 Uiso 1 1 calc R . . . .
H0AC H 0.824260 0.492019 0.825490 0.052 Uiso 1 1 calc R . . . .
C105 C 0.2829(3) 0.7618(5) 0.8568(4) 0.034(2) Uani 1 1 d . . . . .
H10D H 0.282653 0.781683 0.886367 0.041 Uiso 1 1 calc R . . . .
H10E H 0.264743 0.722730 0.857234 0.041 Uiso 1 1 calc R . . . .
C48 C -0.0432(3) 0.4404(5) 0.5545(3) 0.030(2) Uani 1 1 d . . . . .
C312 C 0.3067(4) 0.3028(6) 0.6958(4) 0.039(2) Uani 1 1 d . U . . .
C253 C 0.5925(3) -0.0653(5) 0.6898(3) 0.034(2) Uani 1 1 d . . . . .
H253 H 0.581859 -0.032312 0.670601 0.041 Uiso 1 1 calc R . . . .
C258 C 0.5737(4) -0.1263(5) 0.6845(4) 0.037(2) Uani 1 1 d . . . . .
H258 H 0.550780 -0.134548 0.661619 0.044 Uiso 1 1 calc R . . . .
C57 C -0.0570(3) 0.2698(5) 0.6234(3) 0.0279(19) Uani 1 1 d . . . . .
H57A H -0.078964 0.274251 0.597173 0.033 Uiso 1 1 calc R . . . .
H57B H -0.027739 0.287181 0.615500 0.033 Uiso 1 1 calc R . . . .
C83 C -0.1435(4) 0.9813(5) 0.9610(4) 0.037(2) Uani 1 1 d . . . . .
H83A H -0.154780 0.969307 0.989361 0.056 Uiso 1 1 calc R . . . .
H83B H -0.168541 0.981498 0.937898 0.056 Uiso 1 1 calc R . . . .
H83C H -0.120559 0.950892 0.953073 0.056 Uiso 1 1 calc R . . . .
C205 C 0.4877(4) 0.0362(5) 0.7283(3) 0.037(2) Uani 1 1 d . . . . .
H205 H 0.499353 0.021137 0.701907 0.045 Uiso 1 1 calc R . . . .
C44 C 0.0053(4) 0.4421(5) 0.5388(3) 0.035(2) Uani 1 1 d . . . . .
H44 H 0.003911 0.426070 0.507652 0.042 Uiso 1 1 calc R . . . .
C152 C 0.5109(4) 0.5379(6) 0.5650(4) 0.046(3) Uani 1 1 d . U . . .
H152 H 0.516736 0.542958 0.533092 0.055 Uiso 1 1 calc R U . . .
N17 N 0.2147(3) 0.4840(6) 0.6505(5) 0.064(3) Uani 1 1 d . U . . .
H17 H 0.196743 0.489563 0.676898 0.077 Uiso 1 1 calc R . . . .
C147 C 0.3831(5) 0.5751(6) 0.5380(3) 0.048(3) Uani 1 1 d . U . . .
C98 C 0.1687(5) 0.9180(7) 0.6855(4) 0.053(3) Uani 1 1 d . . . . .
H98 H 0.142641 0.922723 0.665543 0.064 Uiso 1 1 calc R . . . .
C170 C 0.2626(5) 0.3888(5) 0.5310(4) 0.048(3) Uani 1 1 d . U . . .
H170 H 0.287042 0.359959 0.530669 0.058 Uiso 1 1 calc R . . . .
C191 C 0.3456(4) 0.0772(5) 0.5931(4) 0.040(2) Uani 1 1 d . U . . .
H19E H 0.374887 0.072775 0.579808 0.048 Uiso 0.75 1 calc R . P C 1
H19F H 0.321351 0.073441 0.568791 0.048 Uiso 0.75 1 calc R . P C 1
H19G H 0.377240 0.062342 0.596826 0.048 Uiso 0.25 1 calc R . P C 2
H19H H 0.337138 0.080455 0.560828 0.048 Uiso 0.25 1 calc R . P C 2
C43 C 0.0163(4) 0.5383(6) 0.4925(3) 0.038(2) Uani 1 1 d . . . . .
H43A H 0.028628 0.581628 0.493676 0.046 Uiso 1 1 calc R . . . .
H43B H 0.033624 0.513702 0.471827 0.046 Uiso 1 1 calc R . . . .
C159 C 0.4817(3) 0.6031(5) 0.7318(3) 0.0308(19) Uani 1 1 d . U . . .
C214 C 0.4539(4) 0.2766(5) 0.9007(4) 0.035(2) Uani 1 1 d . . . . .
H21I H 0.431884 0.242659 0.905203 0.042 Uiso 1 1 calc R . . . .
H21J H 0.444149 0.298100 0.872530 0.042 Uiso 1 1 calc R . . . .
C171 C 0.2425(4) 0.3986(5) 0.5706(4) 0.043(2) Uani 1 1 d . U . . .
C66 C -0.2479(5) 0.3934(6) 0.4722(4) 0.055(4) Uani 1 1 d . . . . .
H66 H -0.271686 0.401941 0.450251 0.066 Uiso 1 1 calc R . . . .
C0AQ C 0.7268(4) 0.4372(6) 0.8056(4) 0.044(3) Uani 1 1 d . . . . .
H0AD H 0.718470 0.481742 0.807166 0.067 Uiso 1 1 calc R . . . .
H0AE H 0.725323 0.423804 0.774585 0.067 Uiso 1 1 calc R . . . .
H0AF H 0.705887 0.411958 0.821774 0.067 Uiso 1 1 calc R . . . .
C198 C 0.5038(4) 0.3222(5) 0.7829(4) 0.042(3) Uani 1 1 d . . . . .
H198 H 0.524612 0.337998 0.805571 0.050 Uiso 1 1 calc R . . . .
C227 C 0.3576(4) -0.1906(6) 0.9781(4) 0.042(3) Uani 1 1 d . . . . .
H22K H 0.335866 -0.222448 0.966640 0.064 Uiso 1 1 calc R . . . .
H22L H 0.375375 -0.207314 1.004136 0.064 Uiso 1 1 calc R . . . .
H22M H 0.341406 -0.152837 0.986446 0.064 Uiso 1 1 calc R . . . .
C103 C 0.2901(4) 0.8967(5) 0.7759(4) 0.039(2) Uani 1 1 d . . . . .
H10F H 0.304851 0.938453 0.778834 0.047 Uiso 1 1 calc R . . . .
H10G H 0.311278 0.867775 0.762338 0.047 Uiso 1 1 calc R . . . .
C176 C 0.2323(4) 0.5472(6) 0.6391(5) 0.058(3) Uani 1 1 d . U . . .
C279 C -0.2892(4) 0.9813(5) 0.6500(4) 0.039(2) Uani 1 1 d . . . . .
H27L H -0.269054 1.017740 0.654254 0.059 Uiso 1 1 calc R . . . .
H27M H -0.299726 0.977764 0.618645 0.059 Uiso 1 1 calc R . . . .
H27N H -0.315152 0.986672 0.667790 0.059 Uiso 1 1 calc R . . . .
C280 C 0.1071(4) 0.4170(7) 0.7355(5) 0.059(3) Uani 1 1 d . U . . .
H280 H 0.105502 0.447759 0.758057 0.071 Uiso 1 1 calc R . . . .
C106 C 0.3325(3) 0.7443(6) 0.8483(4) 0.041(3) Uani 1 1 d . . . . .
H10H H 0.345816 0.720129 0.874001 0.049 Uiso 1 1 calc R . . . .
H10I H 0.350125 0.783610 0.846360 0.049 Uiso 1 1 calc R . . . .
C62 C -0.1694(4) 0.4095(6) 0.5014(4) 0.041(3) Uani 1 1 d . . . . .
H62 H -0.140812 0.428887 0.499378 0.049 Uiso 1 1 calc R . . . .
O94 O 0.5483(6) 0.7042(6) 0.6146(6) 0.094(4) Uani 1 1 d . . . . .
H94C H 0.540103 0.742182 0.607075 0.141 Uiso 1 1 d G . . . .
H94D H 0.546791 0.699377 0.642850 0.141 Uiso 1 1 d G . . . .
C262 C 0.5598(3) -0.3021(4) 0.8658(3) 0.0268(19) Uani 1 1 d . . . . .
H26D H 0.589453 -0.321768 0.861886 0.032 Uiso 1 1 calc R . . . .
H26E H 0.540731 -0.307289 0.837679 0.032 Uiso 1 1 calc R . . . .
C217 C 0.6302(4) 0.0796(6) 1.0558(4) 0.046(3) Uani 1 1 d . . . . .
H217 H 0.659689 0.086888 1.069356 0.055 Uiso 1 1 calc R . . . .
C158 C 0.4764(4) 0.6134(5) 0.7773(4) 0.037(2) Uani 1 1 d . U . . .
H158 H 0.469574 0.654525 0.786981 0.045 Uiso 1 1 calc R U . . .
C33 C 0.0023(4) 0.7421(5) 0.5798(5) 0.045(3) Uani 1 1 d . U . . .
H33A H 0.003443 0.721298 0.550647 0.053 Uiso 1 1 calc R . . . .
H33B H -0.028341 0.760133 0.581195 0.053 Uiso 1 1 calc R . . . .
C101 C 0.2473(4) 0.9026(6) 0.7451(4) 0.043(3) Uani 1 1 d . . . . .
C143 C -0.1555(4) 0.7069(5) 0.9497(5) 0.048(3) Uani 1 1 d . . . . .
H14E H -0.177121 0.709573 0.972519 0.072 Uiso 1 1 calc R . . . .
H14F H -0.171710 0.697958 0.920938 0.072 Uiso 1 1 calc R . . . .
H14G H -0.133779 0.673108 0.957211 0.072 Uiso 1 1 calc R . . . .
C218 C 0.6173(4) 0.1080(5) 1.0140(4) 0.034(2) Uani 1 1 d . . . . .
H218 H 0.638231 0.132352 0.999122 0.041 Uiso 1 1 calc R . . . .
C46 C 0.0786(4) 0.3714(6) 0.5445(4) 0.039(2) Uani 1 1 d . . . . .
H46A H 0.098065 0.406465 0.535776 0.047 Uiso 1 1 calc R . . . .
H46B H 0.067595 0.348185 0.517428 0.047 Uiso 1 1 calc R . . . .
C58 C -0.0511(3) 0.1991(5) 0.6349(4) 0.031(2) Uani 1 1 d . . . . .
H58A H -0.080601 0.181762 0.642295 0.037 Uiso 1 1 calc R . . . .
H58B H -0.029780 0.194944 0.661590 0.037 Uiso 1 1 calc R . . . .
C278 C -0.2178(4) 0.9321(6) 0.6837(4) 0.047(3) Uani 1 1 d . . . . .
H27O H -0.209201 0.976529 0.682442 0.071 Uiso 1 1 calc R . . . .
H27P H -0.215887 0.918055 0.714600 0.071 Uiso 1 1 calc R . . . .
H27Q H -0.197298 0.906899 0.666952 0.071 Uiso 1 1 calc R . . . .
O84 O 0.7224(4) -0.3938(4) 0.8458(6) 0.095(5) Uani 1 1 d . U . . .
C19 C -0.2484(3) 0.7430(5) 0.5801(4) 0.036(2) Uani 1 1 d . . . . .
H19L H -0.254407 0.784149 0.565422 0.043 Uiso 1 1 calc R . . . .
H19M H -0.274052 0.733571 0.598112 0.043 Uiso 1 1 calc R . . . .
C263 C 0.4762(4) -0.3081(5) 0.9037(4) 0.040(2) Uani 1 1 d . . . . .
H26F H 0.457344 -0.325911 0.925740 0.059 Uiso 1 1 calc R . . . .
H26G H 0.478671 -0.262476 0.907955 0.059 Uiso 1 1 calc R . . . .
H26H H 0.462484 -0.316961 0.873853 0.059 Uiso 1 1 calc R . . . .
C193 C 0.4571(4) 0.3362(5) 0.7828(4) 0.040(2) Uani 1 1 d . . . . .
H193 H 0.446755 0.361987 0.805550 0.048 Uiso 1 1 calc R . . . .
C303 C 0.3128(4) 0.4423(6) 0.7673(4) 0.049(3) Uani 1 1 d D U . . .
C222 C 0.6001(5) 0.0407(6) 1.0776(4) 0.049(3) Uani 1 1 d . . . . .
H222 H 0.609613 0.020201 1.104599 0.059 Uiso 1 1 calc R . . . .
C45 C 0.0381(4) 0.3973(5) 0.5686(3) 0.033(2) Uani 1 1 d . . . . .
H45A H 0.049969 0.420881 0.595228 0.040 Uiso 1 1 calc R . . . .
H45B H 0.020356 0.361342 0.578759 0.040 Uiso 1 1 calc R . . . .
O86 O 0.1412(3) 0.4228(7) 0.7072(5) 0.095(4) Uani 1 1 d . U . . .
C311 C 0.1725(5) 0.1086(6) 0.6736(4) 0.054(3) Uani 1 1 d . U . . .
H31A H 0.153956 0.077970 0.656119 0.081 Uiso 1 1 calc R . . . .
H31B H 0.201917 0.112715 0.661203 0.081 Uiso 1 1 calc R . . . .
H31C H 0.176867 0.094262 0.704366 0.081 Uiso 1 1 calc R . . . .
C203 C 0.6616(4) 0.2034(5) 0.5454(4) 0.040(2) Uani 1 1 d . . . . .
H20E H 0.682464 0.204113 0.521829 0.060 Uiso 1 1 calc R . . . .
H20F H 0.678813 0.200721 0.574270 0.060 Uiso 1 1 calc R . . . .
H20G H 0.641578 0.166823 0.541393 0.060 Uiso 1 1 calc R . . . .
C110 C 0.2712(4) 0.9836(6) 1.0386(4) 0.045(3) Uani 1 1 d . . . . .
H110 H 0.276980 1.005712 1.065727 0.054 Uiso 1 1 calc R . . . .
C71 C -0.3790(3) 0.4192(5) 0.7235(4) 0.039(2) Uani 1 1 d . . . . .
H71A H -0.396744 0.424170 0.749340 0.059 Uiso 1 1 calc R . . . .
H71B H -0.353852 0.449186 0.725559 0.059 Uiso 1 1 calc R . . . .
H71C H -0.398372 0.427317 0.696398 0.059 Uiso 1 1 calc R . . . .
C308 C 0.2585(3) 0.2972(6) 0.7121(4) 0.042(2) Uani 1 1 d . U . . .
H308 H 0.261110 0.280143 0.743026 0.051 Uiso 1 1 calc R . . . .
C38 C -0.0940(5) 0.5092(7) 0.4190(4) 0.053(3) Uani 1 1 d . . . . .
H38 H -0.103825 0.485221 0.393613 0.064 Uiso 1 1 calc R . . . .
C237 C 0.6423(4) 0.3179(5) 0.8719(4) 0.037(2) Uani 1 1 d D U . . .
H23I H 0.661494 0.340786 0.851886 0.045 Uiso 0.5 1 calc R . P F 1
H23J H 0.618661 0.295608 0.853054 0.045 Uiso 0.5 1 calc R . P F 1
H23K H 0.647321 0.314914 0.839991 0.045 Uiso 0.5 1 calc R . P G 2
H23L H 0.610061 0.308425 0.875233 0.045 Uiso 0.5 1 calc R . P G 2
C275 C 0.8853(3) -0.0810(5) 0.7684(4) 0.034(2) Uani 1 1 d . . . . .
H27H H 0.903338 -0.076096 0.742834 0.051 Uiso 1 1 calc R . . . .
H27I H 0.859659 -0.051877 0.765696 0.051 Uiso 1 1 calc R . . . .
H27J H 0.904164 -0.071686 0.795689 0.051 Uiso 1 1 calc R . . . .
C153 C 0.5574(4) 0.5270(7) 0.5916(5) 0.056(3) Uani 1 1 d . U . . .
H15A H 0.553670 0.536909 0.623065 0.067 Uiso 1 1 calc R U . . .
H15B H 0.564582 0.481610 0.589976 0.067 Uiso 1 1 calc R U . . .
C301 C 0.3668(5) 0.4209(7) 0.8304(4) 0.055(3) Uani 1 1 d . U . . .
H301 H 0.395024 0.429876 0.846079 0.066 Uiso 1 1 calc R . . . .
C37 C -0.1242(4) 0.5484(7) 0.4389(4) 0.048(3) Uani 1 1 d . . . . .
H37 H -0.154569 0.550715 0.426586 0.058 Uiso 1 1 calc R . . . .
C42 C -0.1110(4) 0.5850(6) 0.4769(4) 0.042(3) Uani 1 1 d . . . . .
H42 H -0.131930 0.611586 0.490116 0.051 Uiso 1 1 calc R . . . .
C310 C 0.1852(4) 0.2312(7) 0.7061(5) 0.051(3) Uani 1 1 d . U . . .
H31D H 0.170173 0.269452 0.716372 0.062 Uiso 1 1 calc R . . . .
H31E H 0.195339 0.206136 0.732612 0.062 Uiso 1 1 calc R . . . .
C302 C 0.3548(4) 0.4530(6) 0.7894(4) 0.049(3) Uani 1 1 d . U . . .
H302 H 0.375446 0.481397 0.777513 0.058 Uiso 1 1 calc R . . . .
C148 C 0.4226(6) 0.5908(5) 0.5167(4) 0.057(3) Uani 1 1 d . U . . .
C187 C 0.3834(4) 0.3483(5) 0.4436(4) 0.043(3) Uani 1 1 d . . . . .
H187 H 0.376182 0.380911 0.422844 0.052 Uiso 1 1 calc R . . . .
C150 C 0.3893(7) 0.5325(6) 0.4500(4) 0.067(4) Uani 1 1 d . U . . .
H150 H 0.391266 0.518522 0.420443 0.080 Uiso 1 1 calc R U . . .
C215 C 0.4625(5) 0.2788(6) 0.9941(4) 0.052(3) Uani 1 1 d . . . . .
H21K H 0.462659 0.302436 1.021900 0.077 Uiso 1 1 calc R . . . .
H21L H 0.438417 0.247144 0.993127 0.077 Uiso 1 1 calc R . . . .
H21M H 0.491725 0.257893 0.992303 0.077 Uiso 1 1 calc R . . . .
C21 C -0.1327(4) 0.8138(5) 0.6094(4) 0.037(2) Uani 1 1 d . U . . .
H21A H -0.136548 0.811634 0.641564 0.044 Uiso 0.4 1 calc R . P H 1
H21B H -0.100897 0.803050 0.605121 0.044 Uiso 0.4 1 calc R . P H 1
H21C H -0.151334 0.842708 0.626100 0.044 Uiso 0.6 1 calc R . P I 2
H21D H -0.110467 0.793236 0.630733 0.044 Uiso 0.6 1 calc R . P I 2
C151 C 0.4619(6) 0.6315(5) 0.5407(5) 0.066(3) Uani 1 1 d . U . . .
H15C H 0.483997 0.642500 0.519060 0.079 Uiso 1 1 calc R U . . .
H15D H 0.449075 0.671100 0.551514 0.079 Uiso 1 1 calc R U . . .
C47 C 0.1505(4) 0.2836(7) 0.5465(4) 0.053(3) Uani 1 1 d . . . . .
H47A H 0.170338 0.253640 0.563052 0.079 Uiso 1 1 calc R . . . .
H47B H 0.133427 0.261795 0.522040 0.079 Uiso 1 1 calc R . . . .
H47C H 0.168770 0.317055 0.534478 0.079 Uiso 1 1 calc R . . . .
C146 C 0.3482(6) 0.5380(6) 0.5158(4) 0.057(3) Uani 1 1 d . U . . .
H146 H 0.322403 0.526657 0.530608 0.068 Uiso 1 1 calc R U . . .
C295 C 0.4780(4) 0.8140(9) 0.5858(5) 0.062(3) Uani 1 1 d . U . . .
H295 H 0.492058 0.799309 0.560577 0.075 Uiso 1 1 calc R . . . .
C298 C 0.3796(4) 0.1379(6) 0.9787(4) 0.044(3) Uani 1 1 d . U . . .
H298 H 0.388617 0.111832 1.003243 0.053 Uiso 1 1 calc R . . . .
C149 C 0.4258(7) 0.5690(6) 0.4721(4) 0.067(4) Uani 1 1 d . U . . .
H149 H 0.451859 0.578524 0.456971 0.081 Uiso 1 1 calc R U . . .
C281 C 0.0752(4) 0.3211(7) 0.6999(5) 0.057(3) Uani 1 1 d . U . . .
H28M H 0.049817 0.293267 0.705100 0.085 Uiso 1 1 calc R . . . .
H28N H 0.070912 0.338979 0.670076 0.085 Uiso 1 1 calc R . . . .
H28O H 0.103444 0.296898 0.702712 0.085 Uiso 1 1 calc R . . . .
C102 C 0.2419(5) 0.8680(7) 0.7056(4) 0.056(3) Uani 1 1 d . . . . .
H102 H 0.264646 0.838830 0.699075 0.068 Uiso 1 1 calc R . . . .
C107 C 0.3120(6) 0.6226(7) 0.8151(5) 0.070(4) Uani 1 1 d . . . . .
H10J H 0.312320 0.591773 0.791076 0.106 Uiso 1 1 calc R . . . .
H10K H 0.329149 0.606219 0.841572 0.106 Uiso 1 1 calc R . . . .
H10L H 0.280664 0.630505 0.821842 0.106 Uiso 1 1 calc R . . . .
C282 C 0.0413(5) 0.3727(8) 0.7636(5) 0.062(4) Uani 1 1 d . U . . .
H28P H 0.021910 0.335973 0.757452 0.092 Uiso 1 1 calc R . . . .
H28Q H 0.054416 0.370923 0.794308 0.092 Uiso 1 1 calc R . . . .
H28R H 0.023267 0.411186 0.759263 0.092 Uiso 1 1 calc R . . . .
C34 C 0.0380(4) 0.7970(6) 0.5835(5) 0.051(3) Uani 1 1 d . U . . .
H34A H 0.037259 0.816691 0.613092 0.062 Uiso 1 1 calc R . . . .
H34B H 0.028633 0.829421 0.561131 0.062 Uiso 1 1 calc R . . . .
C172 C 0.2065(4) 0.4453(7) 0.5716(6) 0.066(4) Uani 1 1 d . U . . .
C175 C 0.1828(4) 0.4562(7) 0.6134(6) 0.076(5) Uani 1 1 d . U . . .
H17A H 0.170666 0.415706 0.623473 0.091 Uiso 1 1 calc R . . . .
H17B H 0.157067 0.485164 0.606883 0.091 Uiso 1 1 calc R . . . .
C286 C 0.0256(5) 1.3299(9) 0.9120(6) 0.070(4) Uani 1 1 d . U . . .
H286 H 0.005531 1.313013 0.931917 0.084 Uiso 1 1 calc R U . . .
C305 C 0.2955(5) 0.3662(7) 0.8236(5) 0.058(3) Uani 1 1 d . U . . .
H305 H 0.275146 0.337116 0.835163 0.070 Uiso 1 1 calc R . . . .
C119 C 0.3100(5) 1.1182(7) 0.7444(4) 0.051(3) Uani 1 1 d . . . . .
H11J H 0.309803 1.138417 0.715324 0.076 Uiso 1 1 calc R . . . .
H11K H 0.333272 1.085428 0.746833 0.076 Uiso 1 1 calc R . . . .
H11L H 0.280333 1.099155 0.747836 0.076 Uiso 1 1 calc R . . . .
C304 C 0.2826(5) 0.3964(7) 0.7839(5) 0.058(3) Uani 1 1 d . U . . .
C145 C 0.3522(7) 0.5184(7) 0.4719(4) 0.066(4) Uani 1 1 d . U . . .
H145 H 0.328387 0.494758 0.457196 0.079 Uiso 1 1 calc R U . . .
C306 C 0.3382(6) 0.3771(8) 0.8476(5) 0.068(4) Uani 1 1 d . U . . .
H306 H 0.346679 0.355250 0.874369 0.081 Uiso 1 1 calc R . . . .
N31 N 0.1777(4) 0.6513(7) 0.5209(4) 0.072(4) Uani 1 1 d D U . . .
C155 C 0.6466(5) 0.4720(6) 0.5315(6) 0.061(4) Uani 1 1 d . U . . .
H15E H 0.657484 0.456704 0.503690 0.091 Uiso 1 1 calc R U . . .
H15F H 0.672503 0.480039 0.552912 0.091 Uiso 1 1 calc R U . . .
H15G H 0.626975 0.440291 0.543519 0.091 Uiso 1 1 calc R U . . .
C177 C 0.2333(6) 0.5862(9) 0.6858(8) 0.033(4) Uani 0.6 1 d D U P J 2
H17C H 0.253672 0.563752 0.708012 0.040 Uiso 0.6 1 calc R . P J 2
H17D H 0.246887 0.628015 0.681124 0.040 Uiso 0.6 1 calc R . P J 2
C97 C 0.2045(6) 0.8749(8) 0.6756(5) 0.062(4) Uani 1 1 d . . . . .
H97 H 0.202336 0.851614 0.648765 0.074 Uiso 1 1 calc R . . . .
C307 C 0.2354(5) 0.3895(8) 0.7594(5) 0.065(4) Uani 1 1 d . U . . .
H30C H 0.216846 0.361775 0.776977 0.078 Uiso 1 1 calc R . . . .
H30D H 0.220753 0.431369 0.757624 0.078 Uiso 1 1 calc R . . . .
C59 C 0.0257(5) 0.1886(7) 0.5876(6) 0.070(5) Uani 1 1 d . . . . .
H59A H 0.041782 0.168323 0.564398 0.106 Uiso 1 1 calc R . . . .
H59B H 0.022058 0.233552 0.580940 0.106 Uiso 1 1 calc R . . . .
H59C H 0.042976 0.183462 0.616284 0.106 Uiso 1 1 calc R . . . .
C289 C 0.4021(6) 0.9170(9) 0.8194(5) 0.060(4) Uani 0.75 1 d D U P K 1
H289 H 0.416400 0.893971 0.843383 0.071 Uiso 0.75 1 calc R . P K 1
C169 C 0.2478(7) 0.4203(7) 0.4914(5) 0.071(4) Uani 1 1 d . U . . .
H169 H 0.261778 0.411678 0.464811 0.086 Uiso 1 1 calc R . . . .
C296 C 0.4660(7) 0.9180(9) 0.5497(5) 0.084(5) Uani 1 1 d . U . . .
H29J H 0.453993 0.958886 0.558169 0.126 Uiso 1 1 calc R . . . .
H29K H 0.497413 0.923016 0.542472 0.126 Uiso 1 1 calc R . . . .
H29L H 0.447824 0.901694 0.523850 0.126 Uiso 1 1 calc R . . . .
C300 C 0.3327(6) 0.2294(8) 0.9494(6) 0.075(4) Uani 1 1 d . U . . .
H30E H 0.310248 0.257829 0.960653 0.113 Uiso 1 1 calc R . . . .
H30F H 0.358551 0.253861 0.940648 0.113 Uiso 1 1 calc R . . . .
H30G H 0.319043 0.206521 0.923581 0.113 Uiso 1 1 calc R . . . .
C95 C 0.1570(6) 1.2958(9) 0.9209(5) 0.076(5) Uani 1 1 d . . . . .
H95A H 0.174921 1.318930 0.944055 0.114 Uiso 1 1 calc R . . . .
H95B H 0.124828 1.304878 0.922945 0.114 Uiso 1 1 calc R . . . .
H95C H 0.162255 1.250548 0.924784 0.114 Uiso 1 1 calc R . . . .
C131 C 0.1607(6) 0.5203(8) 0.8362(6) 0.058(5) Uani 0.8 1 d D U P A 1
H13D H 0.175356 0.489369 0.818050 0.088 Uiso 0.8 1 calc R . P A 1
H13E H 0.129886 0.506456 0.840639 0.088 Uiso 0.8 1 calc R . P A 1
H13F H 0.159690 0.561158 0.821179 0.088 Uiso 0.8 1 calc R . P A 1
C287 C 0.0359(7) 1.4292(10) 0.9557(6) 0.086(6) Uani 1 1 d . U . . .
H28G H 0.055752 1.465446 0.952506 0.129 Uiso 1 1 calc R U . . .
H28H H 0.004305 1.443009 0.952904 0.129 Uiso 1 1 calc R U . . .
H28I H 0.042726 1.409856 0.984836 0.129 Uiso 1 1 calc R U . . .
C167 C 0.3480(6) 0.7931(10) 0.5777(5) 0.081(6) Uani 1 1 d . U . . .
H16G H 0.330493 0.816093 0.554127 0.121 Uiso 1 1 calc R U . . .
H16H H 0.379945 0.804783 0.577749 0.121 Uiso 1 1 calc R U . . .
H16I H 0.344728 0.747768 0.572492 0.121 Uiso 1 1 calc R U . . .
C173 C 0.1929(6) 0.4764(7) 0.5317(7) 0.087(5) Uani 1 1 d . U . . .
H173 H 0.169533 0.506900 0.532037 0.105 Uiso 1 1 calc R . . . .
C297 C 0.4448(7) 0.9012(9) 0.6275(6) 0.087(6) Uani 1 1 d . U . . .
H29M H 0.436417 0.945334 0.622359 0.130 Uiso 1 1 calc R . . . .
H29N H 0.417975 0.877047 0.634017 0.130 Uiso 1 1 calc R . . . .
H29O H 0.467562 0.898368 0.652648 0.130 Uiso 1 1 calc R . . . .
C154 C 0.5984(5) 0.5640(7) 0.5775(5) 0.061(3) Uani 1 1 d . U . . .
H15H H 0.624471 0.555474 0.599128 0.074 Uiso 1 1 calc R U . . .
H15I H 0.591594 0.609482 0.578877 0.074 Uiso 1 1 calc R U . . .
C290 C 0.4439(6) 0.8504(10) 0.7666(8) 0.082(8) Uani 0.75 1 d D U P K 1
H29A H 0.445098 0.849227 0.734367 0.123 Uiso 0.75 1 calc R . P K 1
H29B H 0.474142 0.858618 0.780680 0.123 Uiso 0.75 1 calc R . P K 1
H29C H 0.432978 0.809793 0.776920 0.123 Uiso 0.75 1 calc R . P K 1
C22B C -0.1405(9) 0.8763(12) 0.5953(9) 0.035(5) Uani 0.4 1 d . U P E 1
H22A H -0.171250 0.889556 0.601863 0.042 Uiso 0.4 1 calc R . P E 1
H22B H -0.138274 0.879297 0.562859 0.042 Uiso 0.4 1 calc R . P E 1
C174 C 0.2121(7) 0.4648(8) 0.4913(7) 0.090(5) Uani 1 1 d . U . . .
H174 H 0.201506 0.485943 0.464892 0.108 Uiso 1 1 calc R . . . .
C291 C 0.3961(6) 0.9325(9) 0.7398(5) 0.060(4) Uani 0.75 1 d D U P K 1
H29D H 0.407422 0.914335 0.713025 0.089 Uiso 0.75 1 calc R . P K 1
H29E H 0.363031 0.929848 0.737872 0.089 Uiso 0.75 1 calc R . P K 1
H29F H 0.405382 0.976629 0.742498 0.089 Uiso 0.75 1 calc R . P K 1
C299 C 0.3313(6) 0.1906(10) 1.0302(6) 0.086(6) Uani 1 1 d . U . . .
H29G H 0.309094 0.224781 1.029747 0.130 Uiso 1 1 calc R . . . .
H29H H 0.316964 0.151227 1.038548 0.130 Uiso 1 1 calc R . . . .
H29I H 0.356651 0.200275 1.051722 0.130 Uiso 1 1 calc R . . . .
C288 C 0.0722(8) 1.4149(10) 0.8850(7) 0.106(8) Uani 1 1 d . U . . .
H28J H 0.084003 1.455830 0.895369 0.159 Uiso 1 1 calc R U . . .
H28K H 0.097513 1.386991 0.879549 0.159 Uiso 1 1 calc R U . . .
H28L H 0.053073 1.420561 0.857424 0.159 Uiso 1 1 calc R U . . .
C238 C 0.6203(10) 0.3638(10) 0.8984(7) 0.055(6) Uani 0.5 1 d D U P L 1
H23M H 0.639421 0.374418 0.925679 0.066 Uiso 0.5 1 calc R . P L 1
H23N H 0.590681 0.348227 0.906733 0.066 Uiso 0.5 1 calc R . P L 1
C35 C 0.0889(9) 0.7581(10) 0.5132(7) 0.117(9) Uani 1 1 d . U . . .
H35A H 0.117923 0.744816 0.502958 0.176 Uiso 1 1 calc R . . . .
H35B H 0.066478 0.724685 0.507270 0.176 Uiso 1 1 calc R . . . .
H35C H 0.078646 0.796455 0.497554 0.176 Uiso 1 1 calc R . . . .
C178 C 0.1870(5) 0.5965(8) 0.7062(6) 0.035(3) Uani 0.6 1 d D U P J 2
H17E H 0.177683 0.556771 0.719899 0.042 Uiso 0.6 1 calc R . P J 2
H17F H 0.163738 0.607269 0.682076 0.042 Uiso 0.6 1 calc R . P J 2
S21A S 0.6126(4) 0.4409(4) 0.8562(4) 0.056(3) Uani 0.45 1 d D U P L 1
S21B S 0.5937(3) 0.4261(3) 0.8626(2) 0.0448(16) Uani 0.55 1 d D U P L 2
C1 C 0.6518(7) 0.3817(8) 0.8869(7) 0.035(4) Uani 0.5 1 d D U P L 2
S17B S 0.3091(5) 0.0180(6) 0.6167(5) 0.0543(10) Uani 0.25 1 d . U P C 2
C283 C 0.1430(8) 0.6295(11) 0.5497(9) 0.061(6) Uani 0.6 1 d D U P M 1
H283 H 0.146954 0.639406 0.580320 0.074 Uiso 0.6 1 calc R . P M 1
C285 C 0.2136(10) 0.6953(14) 0.5386(12) 0.093(9) Uani 0.6 1 d D U P M 1
H28A H 0.213489 0.697420 0.570971 0.139 Uiso 0.6 1 calc R . P M 1
H28B H 0.243099 0.680189 0.530625 0.139 Uiso 0.6 1 calc R . P M 1
H28C H 0.207848 0.737215 0.525992 0.139 Uiso 0.6 1 calc R . P M 1
C22A C -0.1072(6) 0.8523(8) 0.5747(6) 0.031(3) Uani 0.6 1 d . U P D 2
H22C H -0.129672 0.877140 0.556112 0.037 Uiso 0.6 1 calc R . P D 2
H22D H -0.092911 0.822367 0.554952 0.037 Uiso 0.6 1 calc R . P D 2
C2 C 0.2370(8) 0.6056(13) 0.6707(12) 0.033(4) Uani 0.4 1 d D . P B 1
H2A H 0.256227 0.637944 0.657914 0.040 Uiso 0.4 1 calc R . P B 1
H2B H 0.251592 0.592839 0.699839 0.040 Uiso 0.4 1 calc R . P B 1
C4 C 0.1889(8) 0.6337(12) 0.6768(10) 0.035(3) Uani 0.4 1 d D U P B 1
H4A H 0.167034 0.599110 0.679947 0.042 Uiso 0.4 1 calc R . P B 1
H4B H 0.178568 0.658782 0.650384 0.042 Uiso 0.4 1 calc R . P B 1
S15A S 0.18915(14) 0.6589(3) 0.74782(18) 0.0330(9) Uani 0.6 1 d . . P J 2
C284 C 0.1694(11) 0.638(2) 0.4732(7) 0.119(15) Uani 0.6 1 d D U P M 1
H28D H 0.194436 0.654368 0.457376 0.179 Uiso 0.6 1 calc R . P M 1
H28E H 0.166940 0.592388 0.468654 0.179 Uiso 0.6 1 calc R . P M 1
H28F H 0.141124 0.658182 0.461899 0.179 Uiso 0.6 1 calc R . P M 1
C192 C 0.2803(7) 0.0214(11) 0.6399(6) 0.066(5) Uani 0.75 1 d . U P C 1
H19I H 0.270427 -0.010343 0.660579 0.099 Uiso 0.75 1 calc R . P C 1
H19J H 0.275040 0.063474 0.651594 0.099 Uiso 0.75 1 calc R . P C 1
H19K H 0.263048 0.016408 0.611115 0.099 Uiso 0.75 1 calc R . P C 1
C10 C 0.347(2) -0.002(3) 0.666(2) 0.066(5) Uani 0.25 1 d . U P C 2
H10A H 0.332302 -0.033868 0.683737 0.099 Uiso 0.25 1 calc R . P C 2
H10B H 0.375480 -0.017805 0.657195 0.099 Uiso 0.25 1 calc R . P C 2
H10C H 0.352198 0.036123 0.684485 0.099 Uiso 0.25 1 calc R . P C 2
C179 C 0.1937(9) 0.7244(11) 0.7122(7) 0.057(6) Uani 0.6 1 d . U P J 2
H17G H 0.195307 0.763159 0.729798 0.086 Uiso 0.6 1 calc R . P J 2
H17H H 0.221122 0.720306 0.696333 0.086 Uiso 0.6 1 calc R . P J 2
H17I H 0.167204 0.725950 0.690823 0.086 Uiso 0.6 1 calc R . P J 2
C1A C 0.1930(12) 0.6157(17) 0.7723(11) 0.052(7) Uiso 0.4 1 d . U P B 1
H1AA H 0.194379 0.634588 0.801899 0.079 Uiso 0.4 1 calc R . P B 1
H1AB H 0.165669 0.589889 0.767756 0.079 Uiso 0.4 1 calc R . P B 1
H1AC H 0.219708 0.589332 0.769558 0.079 Uiso 0.4 1 calc R . P B 1
C23A C -0.0968(9) 0.9682(14) 0.6199(9) 0.060(6) Uiso 0.6 1 d D U P D 2
H23A H -0.116069 0.986469 0.595499 0.091 Uiso 0.6 1 calc GR . P D 2
H23B H -0.076808 1.000865 0.633399 0.091 Uiso 0.6 1 calc GR . P D 2
H23C H -0.115667 0.951268 0.642278 0.091 Uiso 0.6 1 calc GR . P D 2
C6BA C 0.4254(13) 0.8474(12) 0.8081(11) 0.053(9) Uani 0.25 1 d D U P K 2
H6BA H 0.438242 0.812459 0.792068 0.080 Uiso 0.25 1 calc R . P K 2
H6BB H 0.447595 0.861852 0.831622 0.080 Uiso 0.25 1 calc R . P K 2
H6BC H 0.398041 0.833174 0.821298 0.080 Uiso 0.25 1 calc R . P K 2
C1B C 0.4406(14) 0.891(2) 0.7408(10) 0.042(10) Uiso 0.25 1 d D U P K 2
H1BA H 0.447962 0.846052 0.737371 0.063 Uiso 0.25 1 calc R . P K 2
H1BB H 0.423244 0.905585 0.713979 0.063 Uiso 0.25 1 calc R . P K 2
H1BC H 0.468542 0.915030 0.745521 0.063 Uiso 0.25 1 calc R . P K 2
C1C C 0.3954(13) 0.9521(12) 0.7967(9) 0.046(7) Uani 0.25 1 d D U P K 2
H1C H 0.397680 0.989957 0.780391 0.056 Uiso 0.25 1 calc R . P K 2
C1D C 0.2094(12) 0.653(2) 0.4851(12) 0.079(12) Uani 0.4 1 d D U P M 2
H1DA H 0.193566 0.638973 0.457201 0.118 Uiso 0.4 1 calc R . P M 2
H1DB H 0.220583 0.695727 0.481804 0.118 Uiso 0.4 1 calc R . P M 2
H1DC H 0.234902 0.624545 0.492883 0.118 Uiso 0.4 1 calc R . P M 2
C1E C 0.1919(12) 0.6696(19) 0.5668(8) 0.073(10) Uani 0.4 1 d D U P M 2
H1EA H 0.221069 0.691372 0.567548 0.109 Uiso 0.4 1 calc R . P M 2
H1EB H 0.169222 0.697653 0.578060 0.109 Uiso 0.4 1 calc R . P M 2
H1EC H 0.194914 0.631871 0.585468 0.109 Uiso 0.4 1 calc R . P M 2
C1F C 0.1354(10) 0.6175(18) 0.5074(10) 0.064(9) Uani 0.4 1 d D U P M 2
H1F H 0.127285 0.608948 0.477060 0.077 Uiso 0.4 1 calc R . P M 2
C239 C 0.5608(8) 0.4489(19) 0.9035(8) 0.085(10) Uani 0.55 1 d D U P L 2
H23O H 0.533604 0.469805 0.890349 0.128 Uiso 0.55 1 calc R . P L 2
H23P H 0.552194 0.411880 0.920218 0.128 Uiso 0.55 1 calc R . P L 2
H23Q H 0.577849 0.478122 0.923536 0.128 Uiso 0.55 1 calc R . P L 2
C1G C 0.6173(15) 0.5104(13) 0.8857(12) 0.078(10) Uani 0.45 1 d D U P L 1
H1GA H 0.613598 0.546057 0.865172 0.117 Uiso 0.45 1 calc R . P L 1
H1GB H 0.593909 0.512079 0.906781 0.117 Uiso 0.45 1 calc R . P L 1
H1GC H 0.647217 0.512628 0.901834 0.117 Uiso 0.45 1 calc R . P L 1
C23B C -0.1113(13) 1.0047(12) 0.6012(11) 0.054(8) Uani 0.4 1 d D U P E 1
H23D H -0.090645 1.036645 0.614339 0.082 Uiso 0.4 1 calc R . P E 1
H23E H -0.108727 1.002994 0.569095 0.082 Uiso 0.4 1 calc R . P E 1
H23F H -0.142430 1.015463 0.606990 0.082 Uiso 0.4 1 calc R . P E 1
S11B S 0.1670(8) 0.5195(7) 0.8776(6) 0.059(5) Uani 0.2 1 d D U P A 2
C1H C 0.2263(13) 0.539(4) 0.873(3) 0.07(2) Uani 0.2 1 d D U P A 2
H1HA H 0.239629 0.509447 0.853147 0.110 Uiso 0.2 1 calc R . P A 2
H1HB H 0.228471 0.582027 0.861125 0.110 Uiso 0.2 1 calc R . P A 2
H1HC H 0.242638 0.537309 0.902419 0.110 Uiso 0.2 1 calc R . P A 2

loop_
_atom_site_aniso_label
_atom_site_aniso_U_11
_atom_site_aniso_U_22
_atom_site_aniso_U_33
_atom_site_aniso_U_23
_atom_site_aniso_U_13
_atom_site_aniso_U_12
Ni11 0.0162(6) 0.0136(7) 0.0292(7) -0.0004(6) -0.0011(5) -0.0012(5)
Ni12 0.0164(7) 0.0131(7) 0.0291(8) -0.0002(6) -0.0004(5) 0.0006(5)
Ni3 0.0193(7) 0.0130(7) 0.0278(7) -0.0007(6) -0.0007(5) 0.0010(5)
Ni4 0.0163(7) 0.0167(7) 0.0274(7) 0.0017(6) 0.0022(5) 0.0020(5)
Ni6 0.0146(6) 0.0151(7) 0.0264(7) -0.0013(6) 0.0007(5) 0.0006(5)
Ni1 0.0227(7) 0.0143(7) 0.0321(8) 0.0006(6) -0.0043(6) 0.0006(6)
Ni9 0.0160(7) 0.0170(7) 0.0380(9) 0.0026(6) 0.0038(6) 0.0007(6)
Ni5 0.0153(7) 0.0241(8) 0.0350(8) 0.0038(6) 0.0067(6) 0.0031(6)
Ni10 0.0198(7) 0.0183(7) 0.0340(8) 0.0012(6) 0.0031(6) 0.0040(6)
Ni7 0.0295(8) 0.0167(7) 0.0346(8) -0.0001(6) 0.0083(6) -0.0007(6)
Ni2 0.0307(8) 0.0237(8) 0.0273(8) 0.0031(6) 0.0031(6) -0.0036(7)
Ni8 0.0196(8) 0.0424(10) 0.0589(12) -0.0270(9) 0.0126(7) -0.0104(7)
K2 0.0155(8) 0.0177(8) 0.0375(10) 0.0035(7) 0.0049(7) 0.0026(7)
K4 0.0170(8) 0.0133(8) 0.0413(10) -0.0002(7) 0.0046(7) 0.0020(7)
K3 0.0169(8) 0.0188(9) 0.0433(11) -0.0033(8) 0.0068(7) -0.0009(7)
K1 0.0252(9) 0.0145(8) 0.0347(10) 0.0008(7) 0.0040(7) 0.0000(7)
S24 0.0209(10) 0.0231(11) 0.0369(12) -0.0026(9) 0.0047(8) -0.0006(8)
S20 0.0231(10) 0.0280(12) 0.0505(14) 0.0036(10) 0.0069(10) -0.0044(9)
S7 0.0214(10) 0.0289(12) 0.0419(13) -0.0089(10) 0.0098(9) -0.0029(9)
S22 0.0189(10) 0.0335(13) 0.0469(14) 0.0048(10) 0.0006(9) 0.0010(9)
S6 0.0205(10) 0.0233(11) 0.0566(15) 0.0024(10) 0.0046(10) 0.0006(9)
S1 0.0179(10) 0.0352(13) 0.0575(16) -0.0087(11) -0.0017(10) 0.0026(9)
S12 0.0314(12) 0.0354(14) 0.0635(17) 0.0043(12) 0.0235(12) 0.0029(11)
S18 0.0354(13) 0.0317(13) 0.0612(17) 0.0042(12) 0.0194(12) 0.0033(11)
S23 0.0379(12) 0.0235(11) 0.0381(12) 0.0041(10) 0.0085(10) -0.0023(9)
S10 0.0326(12) 0.0415(14) 0.0407(14) 0.0105(11) 0.0083(10) -0.0064(10)
S4 0.0346(13) 0.0419(14) 0.0394(13) -0.0058(11) 0.0048(10) -0.0004(11)
S19 0.0465(15) 0.0258(12) 0.0538(16) -0.0061(11) 0.0106(12) 0.0073(11)
S14 0.0441(15) 0.0492(17) 0.0502(16) 0.0097(13) 0.0091(12) 0.0240(13)
S8 0.0474(16) 0.0445(16) 0.0594(18) -0.0056(14) 0.0043(13) -0.0266(13)
S5 0.0510(16) 0.0313(14) 0.0551(16) -0.0146(12) 0.0190(13) -0.0001(12)
S11A 0.048(2) 0.0296(18) 0.0422(19) -0.0095(14) -0.0078(17) 0.0211(17)
S16 0.0325(14) 0.0507(17) 0.070(2) 0.0007(15) 0.0012(13) -0.0129(12)
S9 0.0622(19) 0.0470(17) 0.0490(16) 0.0024(13) 0.0233(14) 0.0215(14)
S13 0.0432(16) 0.069(2) 0.0610(19) 0.0222(16) 0.0185(14) 0.0224(15)
S15B 0.038(4) 0.031(4) 0.048(4) 0.003(4) 0.018(3) 0.003(3)
S3 0.0427(17) 0.071(2) 0.110(3) 0.046(2) -0.0018(18) -0.0124(17)
S17A 0.051(2) 0.0341(19) 0.077(3) 0.0212(19) -0.005(2) -0.0093(17)
S2A 0.029(2) 0.035(2) 0.049(2) 0.0018(18) 0.0038(17) -0.0085(17)
O37 0.019(3) 0.018(3) 0.029(3) 0.001(2) 0.002(2) 0.000(2)
O34 0.018(3) 0.020(3) 0.030(3) 0.000(2) 0.001(2) 0.002(2)
O58 0.017(3) 0.017(3) 0.044(4) 0.001(3) 0.001(3) -0.001(2)
O15 0.019(3) 0.014(3) 0.030(3) -0.003(2) -0.002(2) 0.002(2)
O1 0.017(3) 0.017(3) 0.031(3) 0.000(2) -0.003(2) 0.002(2)
O73 0.021(3) 0.015(3) 0.029(3) 0.001(2) 0.000(2) -0.001(2)
O22 0.015(3) 0.022(3) 0.025(3) 0.000(2) 0.003(2) 0.005(2)
O23 0.020(3) 0.019(3) 0.030(3) 0.001(2) 0.006(2) 0.007(2)
O24 0.017(3) 0.023(3) 0.028(3) -0.001(2) 0.002(2) 0.000(2)
O72 0.019(3) 0.013(3) 0.033(3) -0.003(2) -0.002(2) -0.003(2)
O33 0.022(3) 0.020(3) 0.034(3) 0.009(3) 0.004(2) 0.003(2)
O79 0.016(3) 0.017(3) 0.030(3) -0.002(2) 0.000(2) 0.003(2)
O81 0.017(3) 0.019(3) 0.030(3) 0.000(2) 0.000(2) 0.002(2)
O80 0.017(3) 0.016(3) 0.031(3) 0.000(2) -0.003(2) 0.000(2)
O35 0.016(3) 0.024(3) 0.036(3) 0.001(3) 0.003(2) 0.003(2)
O25 0.018(3) 0.018(3) 0.030(3) 0.002(2) 0.001(2) 0.001(2)
O27 0.016(3) 0.016(3) 0.032(3) 0.003(2) 0.001(2) 0.001(2)
O78 0.023(3) 0.015(3) 0.029(3) 0.002(2) -0.003(2) -0.001(2)
O26 0.016(3) 0.033(4) 0.040(4) 0.011(3) 0.009(3) 0.004(3)
O75 0.017(3) 0.026(3) 0.031(3) 0.002(2) 0.001(2) 0.003(2)
O70 0.016(3) 0.019(3) 0.036(3) -0.001(2) -0.001(2) 0.001(2)
O36 0.023(3) 0.018(3) 0.025(3) -0.001(2) -0.001(2) 0.006(2)
O64 0.019(3) 0.014(3) 0.035(3) -0.002(2) -0.001(2) 0.003(2)
O3 0.021(3) 0.021(3) 0.035(3) 0.001(3) -0.003(3) -0.005(2)
O39 0.015(3) 0.026(3) 0.030(3) -0.004(3) 0.005(2) 0.001(2)
O7 0.029(3) 0.020(3) 0.029(3) 0.003(3) 0.002(3) -0.005(3)
O56 0.015(3) 0.029(3) 0.043(4) -0.012(3) 0.000(3) -0.001(2)
O16 0.024(3) 0.018(3) 0.034(3) 0.002(3) -0.004(3) -0.001(2)
O67 0.019(3) 0.024(3) 0.030(3) -0.001(3) 0.003(2) 0.001(2)
O18 0.031(3) 0.024(3) 0.026(3) -0.002(3) 0.000(3) -0.007(3)
O55 0.019(3) 0.025(3) 0.038(4) -0.001(3) 0.001(3) 0.001(2)
O46 0.027(3) 0.015(3) 0.032(3) 0.001(2) 0.003(2) 0.001(2)
O66 0.020(3) 0.018(3) 0.039(4) 0.000(3) -0.002(2) 0.001(2)
O65 0.023(3) 0.018(3) 0.039(4) 0.004(3) -0.003(3) 0.002(2)
O68 0.021(3) 0.019(3) 0.038(3) 0.005(3) 0.005(3) 0.006(2)
O31 0.015(3) 0.022(3) 0.032(3) 0.005(3) 0.003(2) 0.003(2)
O48 0.020(3) 0.018(3) 0.047(3) -0.004(3) 0.004(3) -0.001(2)
O10 0.033(3) 0.026(3) 0.023(3) 0.001(3) -0.001(3) -0.002(3)
O76 0.020(3) 0.018(3) 0.034(3) -0.002(2) 0.001(2) 0.004(2)
O38 0.016(3) 0.021(3) 0.034(3) 0.002(3) -0.002(2) 0.003(2)
O71 0.028(3) 0.022(3) 0.033(3) -0.006(3) 0.004(3) 0.001(3)
O6 0.034(3) 0.012(3) 0.037(4) 0.000(2) -0.005(3) -0.006(3)
O4 0.033(3) 0.022(3) 0.025(3) 0.005(3) -0.004(3) -0.003(3)
O28 0.018(3) 0.028(3) 0.035(3) -0.001(3) 0.007(2) 0.005(3)
O69 0.030(3) 0.025(3) 0.030(3) -0.002(3) 0.003(3) 0.003(3)
O2 0.021(3) 0.014(3) 0.037(3) -0.001(3) 0.002(2) 0.001(2)
O9 0.031(3) 0.023(3) 0.026(3) 0.004(3) 0.002(3) -0.006(3)
O8 0.025(3) 0.020(3) 0.042(4) 0.001(3) 0.001(3) -0.001(3)
O43 0.032(3) 0.022(3) 0.031(3) -0.003(3) 0.011(3) -0.001(3)
O29 0.024(3) 0.027(3) 0.043(4) -0.013(3) 0.009(3) -0.001(3)
O57 0.027(3) 0.022(3) 0.040(4) 0.004(3) 0.007(3) -0.001(3)
O14 0.022(3) 0.020(3) 0.034(3) 0.000(3) 0.002(2) 0.001(2)
O74 0.024(3) 0.015(3) 0.032(3) -0.002(2) 0.002(2) 0.000(2)
O17 0.025(3) 0.018(3) 0.038(4) 0.000(3) -0.004(3) -0.002(2)
O47 0.032(3) 0.035(4) 0.046(4) -0.013(3) 0.010(3) -0.008(3)
O13 0.022(3) 0.020(3) 0.027(3) -0.003(2) 0.002(2) 0.000(2)
O12 0.033(3) 0.032(4) 0.028(3) 0.009(3) 0.004(3) 0.003(3)
O77 0.018(3) 0.017(3) 0.046(4) -0.001(3) -0.001(3) 0.002(2)
O32 0.017(3) 0.025(3) 0.036(3) 0.003(3) 0.006(2) 0.001(2)
O42 0.034(4) 0.028(4) 0.043(4) -0.003(3) 0.000(3) -0.013(3)
O60 0.028(3) 0.032(4) 0.037(4) 0.008(3) 0.005(3) 0.001(3)
O30 0.028(3) 0.029(4) 0.035(4) 0.008(3) 0.009(3) 0.003(3)
O11 0.037(4) 0.026(4) 0.035(4) -0.008(3) 0.003(3) -0.003(3)
O44 0.035(4) 0.031(3) 0.038(4) -0.002(3) 0.013(3) -0.005(3)
O5 0.039(4) 0.023(3) 0.037(4) 0.008(3) 0.002(3) -0.001(3)
O41 0.064(5) 0.023(4) 0.044(4) 0.005(3) 0.024(4) 0.006(3)
N25 0.017(3) 0.013(3) 0.034(4) 0.000(3) -0.003(3) -0.001(3)
O51 0.025(3) 0.034(4) 0.055(4) -0.019(3) 0.002(3) 0.003(3)
O49 0.018(3) 0.035(3) 0.049(4) -0.018(3) -0.003(3) 0.009(3)
O59 0.014(3) 0.023(3) 0.058(4) -0.006(3) 0.000(3) 0.001(2)
N1 0.016(3) 0.018(4) 0.033(4) -0.004(3) -0.001(3) 0.005(3)
O83 0.044(4) 0.024(3) 0.056(5) -0.002(3) 0.010(3) 0.009(3)
O45 0.056(5) 0.027(4) 0.028(3) -0.004(3) -0.003(3) 0.013(3)
O92 0.043(4) 0.028(4) 0.054(5) -0.001(3) 0.003(3) -0.015(3)
N8 0.023(4) 0.015(3) 0.032(4) 0.001(3) 0.002(3) 0.000(3)
N26 0.017(3) 0.013(3) 0.038(4) 0.001(3) 0.001(3) -0.001(3)
N9 0.018(3) 0.025(4) 0.033(4) 0.003(3) 0.001(3) 0.000(3)
O63 0.041(4) 0.032(4) 0.049(4) 0.000(3) -0.007(3) 0.012(3)
N27 0.011(3) 0.017(3) 0.029(4) -0.001(3) -0.003(3) 0.003(3)
O21 0.065(5) 0.029(4) 0.045(4) -0.006(3) 0.012(4) -0.004(4)
N5 0.016(3) 0.013(3) 0.035(4) -0.003(3) 0.000(3) 0.005(3)
O40 0.030(4) 0.040(4) 0.056(5) -0.002(4) -0.009(3) -0.006(3)
N14 0.034(4) 0.029(4) 0.024(4) 0.003(3) 0.001(3) -0.001(3)
O53 0.038(4) 0.037(4) 0.041(4) -0.001(3) 0.015(3) -0.018(3)
N16 0.025(4) 0.022(4) 0.032(4) 0.000(3) 0.003(3) 0.002(3)
O52 0.027(3) 0.033(3) 0.041(4) -0.009(3) 0.015(3) -0.008(3)
N12 0.018(3) 0.017(3) 0.031(4) -0.003(3) 0.002(3) -0.003(3)
N24 0.019(3) 0.017(3) 0.032(4) -0.004(3) -0.002(3) -0.001(3)
O93 0.042(4) 0.040(5) 0.059(5) 0.009(4) 0.011(4) 0.011(4)
O82 0.029(3) 0.034(4) 0.059(5) 0.005(3) 0.007(3) 0.008(3)
O85 0.049(5) 0.028(4) 0.060(5) -0.002(4) -0.009(4) 0.011(3)
N13 0.019(3) 0.022(4) 0.027(4) -0.001(3) 0.001(3) 0.002(3)
O50 0.052(5) 0.033(4) 0.057(5) -0.017(3) -0.020(4) 0.024(3)
N22 0.014(3) 0.017(3) 0.041(4) 0.000(3) 0.005(3) 0.001(3)
N19 0.024(4) 0.014(4) 0.042(5) -0.001(3) 0.004(3) 0.005(3)
N6 0.019(3) 0.017(4) 0.034(4) -0.004(3) -0.002(3) -0.002(3)
O88 0.048(5) 0.065(6) 0.052(5) -0.017(4) 0.013(4) -0.005(4)
N11 0.015(3) 0.023(4) 0.041(4) 0.002(3) 0.007(3) 0.003(3)
O61 0.037(4) 0.052(5) 0.059(5) 0.007(4) -0.005(4) 0.008(4)
O62 0.072(6) 0.015(4) 0.111(8) -0.003(4) 0.029(6) 0.002(4)
N20 0.015(3) 0.027(4) 0.041(4) 0.000(3) -0.001(3) -0.002(3)
O54 0.033(4) 0.053(5) 0.055(4) -0.027(4) 0.019(3) -0.016(3)
N2 0.030(4) 0.018(4) 0.038(4) 0.003(3) -0.007(3) 0.003(3)
N10 0.023(4) 0.035(5) 0.044(5) 0.000(4) 0.013(3) 0.003(3)
N23 0.025(4) 0.026(4) 0.031(4) 0.003(3) 0.004(3) 0.007(3)
N36 0.030(4) 0.038(5) 0.032(4) 0.008(4) 0.004(3) -0.002(4)
C136 0.021(4) 0.023(4) 0.028(4) -0.005(4) 0.004(3) -0.007(3)
N3 0.031(4) 0.019(4) 0.040(5) 0.005(3) -0.001(3) -0.002(3)
C268 0.023(4) 0.013(4) 0.034(5) 0.004(3) 0.004(4) -0.002(3)
N21 0.039(5) 0.029(5) 0.049(5) -0.001(4) -0.002(4) 0.005(4)
N29 0.036(4) 0.029(4) 0.035(4) -0.003(3) -0.003(3) 0.002(4)
C75 0.023(4) 0.019(4) 0.026(4) -0.003(3) -0.002(3) 0.000(3)
C84 0.025(4) 0.022(4) 0.019(4) -0.004(3) 0.000(3) -0.001(3)
C134 0.018(4) 0.030(5) 0.033(5) -0.001(4) 0.004(3) -0.005(4)
N28 0.032(4) 0.023(4) 0.056(5) -0.006(4) 0.000(4) 0.011(3)
C124 0.020(4) 0.020(4) 0.028(4) 0.000(3) 0.005(3) -0.003(3)
C123 0.025(4) 0.022(4) 0.033(5) 0.002(4) 0.002(4) 0.000(3)
C86 0.033(5) 0.026(5) 0.035(5) 0.002(4) 0.002(4) -0.001(4)
C207 0.022(4) 0.022(4) 0.036(5) 0.003(4) -0.009(4) -0.013(4)
O91 0.042(4) 0.064(6) 0.053(5) -0.015(4) 0.016(4) 0.001(4)
C240 0.019(4) 0.021(4) 0.026(4) 0.001(3) -0.004(3) 0.004(3)
N7 0.048(5) 0.023(4) 0.051(5) 0.000(4) 0.002(4) 0.000(4)
C276 0.016(4) 0.022(4) 0.025(4) 0.002(3) 0.000(3) -0.001(3)
C132 0.022(4) 0.023(4) 0.026(4) 0.000(3) 0.003(3) 0.003(3)
C3AA 0.021(4) 0.019(4) 0.042(5) 0.000(4) -0.010(4) -0.004(3)
C244 0.024(4) 0.015(4) 0.033(4) 0.003(3) -0.003(3) 0.006(3)
O89 0.044(5) 0.088(7) 0.064(6) -0.017(5) 0.026(4) -0.021(5)
C55 0.018(4) 0.016(4) 0.032(5) 0.000(3) 0.001(3) 0.002(3)
C219 0.033(5) 0.026(5) 0.026(4) -0.007(4) 0.007(4) 0.007(4)
C94 0.027(5) 0.028(5) 0.036(5) 0.004(4) 0.004(4) -0.003(4)
C126 0.027(4) 0.013(4) 0.033(5) 0.000(3) 0.004(4) 0.002(3)
N4 0.037(4) 0.030(4) 0.026(4) 0.004(3) 0.005(3) -0.001(3)
C144 0.018(4) 0.021(4) 0.022(4) -0.002(3) 0.000(3) 0.000(3)
C96 0.020(4) 0.025(5) 0.027(4) 0.003(4) 0.000(3) -0.001(3)
C267 0.024(4) 0.018(4) 0.032(5) 0.002(4) 0.005(3) 0.006(3)
C87 0.014(4) 0.027(5) 0.027(4) -0.002(4) -0.001(3) 0.004(3)
C249 0.024(4) 0.016(4) 0.034(5) 0.005(3) 0.001(3) -0.002(3)
C135 0.029(4) 0.019(4) 0.026(4) -0.002(3) 0.003(4) 0.000(3)
C050 0.026(5) 0.029(5) 0.027(5) -0.005(4) 0.003(4) -0.001(4)
C52 0.019(4) 0.029(5) 0.017(4) -0.002(3) 0.003(3) 0.004(3)
C269 0.015(4) 0.033(5) 0.037(5) 0.007(4) 0.001(3) 0.011(4)
N15 0.076(6) 0.023(4) 0.050(5) -0.004(4) 0.030(5) -0.013(4)
S2B 0.089(7) 0.027(4) 0.065(5) 0.002(3) -0.012(4) -0.018(4)
C80 0.014(4) 0.016(4) 0.036(5) 0.000(3) 0.003(3) -0.001(3)
C60 0.018(4) 0.017(4) 0.026(4) 0.000(3) -0.001(3) 0.001(3)
C81 0.019(4) 0.017(4) 0.032(4) 0.000(3) 0.005(3) 0.004(3)
C139 0.030(5) 0.013(4) 0.029(5) -0.003(3) 0.004(4) -0.005(3)
N33 0.043(5) 0.068(7) 0.062(6) -0.016(5) 0.017(4) -0.028(5)
C248 0.019(4) 0.015(4) 0.027(4) 0.000(3) 0.003(3) -0.001(3)
C231 0.019(4) 0.023(4) 0.031(4) 0.002(3) -0.005(3) -0.001(3)
C272 0.021(4) 0.011(4) 0.032(5) -0.001(3) -0.002(3) 0.001(3)
C79 0.030(5) 0.018(4) 0.035(5) -0.008(4) 0.009(4) 0.007(4)
C137 0.030(5) 0.025(5) 0.033(5) -0.008(4) -0.001(4) -0.006(4)
C12 0.014(4) 0.016(4) 0.033(4) -0.007(3) -0.008(3) 0.004(3)
C3 0.023(4) 0.013(4) 0.032(5) 0.002(3) -0.006(3) -0.003(3)
C29 0.026(4) 0.024(5) 0.035(5) 0.002(4) 0.003(4) 0.010(4)
C168 0.023(4) 0.027(4) 0.031(4) -0.006(3) 0.002(3) -0.003(3)
C4AA 0.020(4) 0.017(4) 0.045(5) -0.001(4) -0.001(4) -0.003(3)
C255 0.021(4) 0.024(4) 0.023(4) -0.007(3) 0.000(3) 0.000(3)
C242 0.021(4) 0.021(4) 0.049(5) 0.002(4) -0.009(4) 0.008(3)
C67 0.027(4) 0.018(4) 0.033(5) -0.005(4) 0.005(4) -0.007(3)
C259 0.024(4) 0.018(4) 0.032(5) -0.003(4) 0.000(3) 0.005(3)
C51 0.020(4) 0.026(5) 0.028(5) -0.004(4) 0.003(3) -0.002(3)
C232 0.016(4) 0.023(4) 0.034(4) -0.001(3) -0.009(3) -0.004(3)
C216 0.012(4) 0.026(5) 0.033(5) -0.003(4) 0.000(3) -0.007(3)
C6 0.038(5) 0.029(5) 0.029(5) 0.001(4) -0.007(4) -0.014(4)
C128 0.021(4) 0.013(4) 0.033(5) 0.000(3) 0.001(3) 0.000(3)
C166 0.039(5) 0.028(5) 0.030(5) -0.001(4) 0.004(4) 0.007(4)
C230 0.018(4) 0.016(4) 0.040(4) 0.003(3) -0.004(3) 0.004(3)
C30 0.032(5) 0.020(4) 0.027(4) -0.003(4) -0.005(4) 0.009(4)
C24 0.034(5) 0.016(4) 0.029(5) 0.007(4) -0.008(4) -0.005(4)
C64 0.031(5) 0.021(5) 0.034(5) -0.002(4) -0.003(4) -0.004(4)
N18 0.031(4) 0.062(6) 0.061(6) -0.034(5) 0.023(4) -0.022(4)
C116 0.009(4) 0.023(4) 0.041(5) 0.006(4) 0.004(3) 0.003(3)
O20 0.042(5) 0.044(5) 0.079(6) -0.008(4) 0.019(4) -0.009(4)
C125 0.020(4) 0.027(5) 0.023(4) -0.004(3) 0.004(3) -0.005(3)
C129 0.025(4) 0.022(4) 0.037(5) -0.004(4) 0.002(4) 0.005(3)
C77 0.033(5) 0.030(5) 0.029(5) -0.014(4) 0.007(4) 0.003(4)
C120 0.008(4) 0.029(5) 0.030(4) 0.008(4) 0.002(3) 0.000(3)
C91 0.018(4) 0.018(4) 0.039(5) 0.004(4) 0.002(3) 0.005(3)
C74 0.022(4) 0.022(4) 0.031(5) -0.003(4) 0.005(3) -0.006(3)
C266 0.026(4) 0.026(5) 0.037(5) 0.000(4) 0.004(4) 0.002(4)
C141 0.013(4) 0.022(4) 0.038(5) -0.001(4) 0.002(3) 0.005(3)
C113 0.023(4) 0.032(5) 0.029(5) 0.008(4) -0.001(3) 0.010(4)
C114 0.026(5) 0.029(5) 0.036(5) 0.005(4) -0.001(4) -0.002(4)
C72 0.023(4) 0.018(4) 0.028(4) -0.001(3) -0.005(3) -0.001(3)
C247 0.029(4) 0.011(4) 0.031(4) 0.002(3) -0.001(3) -0.003(3)
C127 0.024(4) 0.019(4) 0.029(5) -0.002(3) 0.000(3) 0.000(3)
C7 0.024(4) 0.017(4) 0.035(5) -0.002(4) -0.004(4) 0.001(3)
C246 0.041(5) 0.025(5) 0.034(5) -0.001(4) -0.010(4) 0.012(4)
C202 0.014(4) 0.024(5) 0.046(6) -0.002(4) 0.008(4) 0.002(3)
C16 0.015(4) 0.023(5) 0.045(6) 0.001(4) -0.008(4) -0.003(3)
C264 0.017(4) 0.021(4) 0.028(4) 0.000(3) 0.004(3) -0.004(3)
C194 0.048(6) 0.028(5) 0.042(6) 0.009(4) 0.000(5) 0.002(5)
C243 0.025(4) 0.011(4) 0.035(4) 0.002(3) -0.005(3) 0.003(3)
C184 0.027(5) 0.029(5) 0.037(5) 0.006(4) 0.006(4) 0.001(4)
C236 0.023(4) 0.020(4) 0.040(5) -0.005(4) -0.002(3) 0.003(3)
C252 0.016(3) 0.013(3) 0.027(4) 0.003(3) -0.005(3) 0.002(3)
C233 0.015(4) 0.025(4) 0.038(4) -0.005(3) -0.011(3) 0.001(3)
C204 0.022(4) 0.024(5) 0.043(5) 0.000(4) 0.006(4) 0.007(4)
C265 0.036(5) 0.031(5) 0.033(5) -0.002(4) 0.005(4) 0.012(4)
C25 0.021(4) 0.024(5) 0.041(5) 0.001(4) 0.002(4) 0.006(3)
C140 0.013(4) 0.023(4) 0.031(5) -0.003(3) -0.002(3) 0.001(3)
C228 0.015(4) 0.016(4) 0.036(5) -0.005(3) 0.003(3) -0.002(3)
O90 0.060(6) 0.117(10) 0.072(7) 0.037(7) 0.011(5) -0.012(6)
C229 0.025(4) 0.032(5) 0.033(4) 0.004(4) -0.009(4) -0.003(4)
N30 0.028(4) 0.075(7) 0.045(5) -0.001(5) -0.002(4) 0.018(4)
C28 0.032(5) 0.032(5) 0.026(5) 0.002(4) 0.005(4) 0.009(4)
C212 0.020(4) 0.020(4) 0.044(5) 0.000(4) 0.001(4) 0.005(3)
C92 0.015(4) 0.026(5) 0.038(5) 0.007(4) 0.002(3) -0.005(3)
C206 0.020(4) 0.025(5) 0.041(5) -0.003(4) -0.003(4) -0.007(4)
C5 0.029(5) 0.025(5) 0.031(5) -0.006(4) -0.003(4) -0.002(4)
C93 0.022(4) 0.031(5) 0.046(6) 0.009(4) 0.002(4) 0.002(4)
C274 0.019(4) 0.019(4) 0.031(4) 0.003(3) 0.005(3) 0.006(3)
C208 0.015(4) 0.027(5) 0.047(6) 0.007(4) -0.005(4) -0.005(3)
N34 0.058(7) 0.080(7) 0.050(6) 0.004(5) 0.019(5) -0.026(6)
C9 0.025(5) 0.020(4) 0.039(5) -0.008(4) -0.001(4) 0.005(4)
C160 0.016(4) 0.027(4) 0.041(4) 0.002(3) -0.001(3) -0.001(3)
C69 0.017(4) 0.019(4) 0.041(5) -0.004(4) -0.004(4) -0.006(3)
C88 0.018(4) 0.020(4) 0.038(5) 0.005(4) -0.007(4) -0.005(3)
C07A 0.038(5) 0.032(6) 0.036(5) 0.008(4) 0.006(4) -0.006(4)
C254 0.026(4) 0.018(4) 0.038(5) -0.002(4) 0.000(4) 0.004(3)
N32 0.039(5) 0.059(6) 0.068(7) -0.017(5) 0.004(5) 0.014(5)
C89 0.028(5) 0.031(5) 0.036(5) 0.005(4) 0.003(4) 0.002(4)
C260 0.019(4) 0.018(4) 0.035(5) 0.001(4) 0.002(3) 0.002(3)
C250 0.022(4) 0.017(4) 0.047(6) 0.004(4) 0.002(4) -0.003(3)
C85 0.047(6) 0.029(5) 0.032(5) -0.005(4) 0.010(4) -0.001(4)
C31 0.023(4) 0.025(5) 0.040(5) 0.002(4) 0.000(4) -0.002(4)
C273 0.015(4) 0.021(4) 0.034(5) 0.003(4) 0.000(3) 0.006(3)
C6AA 0.023(4) 0.012(4) 0.042(5) 0.000(4) -0.006(4) -0.003(3)
O87 0.044(5) 0.077(7) 0.067(6) -0.004(5) 0.020(4) 0.001(4)
C112 0.020(4) 0.026(5) 0.039(5) 0.007(4) 0.003(4) 0.005(4)
C271 0.014(4) 0.017(4) 0.041(5) 0.003(4) 0.005(3) 0.004(3)
C68 0.020(4) 0.017(4) 0.036(5) -0.001(4) -0.006(3) 0.000(3)
C122 0.025(4) 0.032(5) 0.029(5) 0.002(4) -0.003(4) 0.005(4)
C211 0.017(4) 0.025(5) 0.046(6) 0.006(4) -0.004(4) -0.005(3)
C245 0.036(5) 0.018(4) 0.032(4) 0.002(3) -0.004(4) 0.008(4)
C56 0.029(4) 0.017(4) 0.023(4) 0.001(3) 0.005(3) -0.001(3)
C251 0.041(6) 0.030(5) 0.045(6) 0.006(4) 0.006(4) 0.005(4)
C241 0.025(4) 0.015(4) 0.050(5) -0.003(4) -0.013(4) 0.001(3)
C63 0.041(5) 0.026(5) 0.027(5) -0.001(4) 0.000(4) -0.006(4)
C53 0.019(4) 0.020(4) 0.029(4) 0.004(3) 0.008(3) 0.000(3)
C195 0.040(5) 0.024(5) 0.030(5) 0.009(4) 0.000(4) 0.003(4)
C54 0.028(4) 0.026(5) 0.030(5) 0.007(4) 0.006(4) 0.007(4)
C188 0.036(5) 0.025(5) 0.042(6) 0.004(4) 0.008(4) 0.005(4)
C261 0.026(4) 0.024(5) 0.033(5) 0.002(4) 0.005(4) -0.001(4)
C183 0.026(4) 0.031(5) 0.037(5) 0.006(4) 0.008(4) 0.006(4)
C161 0.038(5) 0.028(5) 0.042(5) 0.001(4) -0.003(4) 0.003(4)
C32 0.025(5) 0.018(4) 0.049(6) 0.004(4) 0.001(4) 0.002(4)
C142 0.019(4) 0.027(5) 0.045(6) 0.004(4) 0.006(4) 0.000(4)
C225 0.028(5) 0.022(4) 0.032(5) -0.001(4) 0.007(4) 0.001(4)
C180 0.025(5) 0.042(5) 0.053(6) -0.029(4) -0.017(4) 0.014(4)
C223 0.026(5) 0.033(5) 0.036(5) 0.003(4) 0.010(4) 0.004(4)
C65 0.039(6) 0.040(6) 0.029(5) 0.001(4) -0.002(4) -0.021(5)
C111 0.025(5) 0.035(5) 0.042(6) 0.002(4) -0.005(4) -0.004(4)
C185 0.033(5) 0.034(6) 0.048(6) 0.003(5) 0.009(4) 0.000(4)
C76 0.026(4) 0.011(4) 0.034(5) -0.004(3) 0.002(4) -0.008(3)
C182 0.037(5) 0.023(5) 0.047(6) 0.004(4) 0.006(4) 0.004(4)
C221 0.054(7) 0.040(6) 0.032(5) -0.007(5) 0.011(5) -0.002(5)
C20 0.040(5) 0.018(5) 0.037(5) 0.005(4) -0.008(4) -0.007(4)
C196 0.051(6) 0.029(5) 0.034(5) 0.014(4) 0.002(5) 0.007(5)
C82 0.017(4) 0.027(5) 0.037(5) 0.000(4) 0.003(3) -0.001(4)
C234 0.031(5) 0.040(5) 0.029(5) -0.005(4) -0.008(4) 0.003(4)
C199 0.023(4) 0.026(5) 0.053(6) 0.006(4) -0.001(4) 0.002(4)
C8 0.019(4) 0.013(4) 0.033(5) -0.001(3) 0.006(3) 0.004(3)
N35 0.059(6) 0.043(6) 0.064(6) -0.006(5) 0.030(5) 0.010(5)
C41 0.046(6) 0.032(5) 0.027(5) 0.009(4) 0.002(4) -0.011(4)
C163 0.029(4) 0.021(4) 0.048(5) -0.008(4) -0.001(4) -0.005(4)
C2AA 0.029(5) 0.019(5) 0.049(6) -0.008(4) 0.006(4) 0.002(4)
C26 0.026(5) 0.027(5) 0.046(6) -0.006(4) 0.002(4) 0.002(4)
C18 0.036(5) 0.020(5) 0.039(5) 0.003(4) -0.014(4) -0.009(4)
C70 0.017(4) 0.017(4) 0.051(6) -0.003(4) 0.000(4) -0.005(3)
C73 0.033(5) 0.026(5) 0.033(5) 0.003(4) -0.004(4) -0.004(4)
C209 0.028(5) 0.031(5) 0.049(6) 0.017(5) -0.013(4) -0.012(4)
C49 0.029(5) 0.043(6) 0.027(5) 0.003(4) -0.005(4) -0.006(4)
C108 0.022(4) 0.041(6) 0.029(5) 0.002(4) 0.005(4) 0.002(4)
C40 0.046(6) 0.039(6) 0.030(5) 0.011(4) 0.007(4) -0.008(5)
C156 0.040(5) 0.028(4) 0.037(5) -0.002(4) 0.013(4) -0.003(4)
C17 0.028(5) 0.031(5) 0.028(5) 0.002(4) -0.011(4) 0.000(4)
C164 0.023(4) 0.026(4) 0.032(5) -0.007(4) -0.001(3) 0.002(3)
C78 0.037(5) 0.031(5) 0.022(4) -0.005(4) 0.000(4) -0.012(4)
C213 0.031(5) 0.017(4) 0.046(6) -0.005(4) 0.006(4) 0.003(4)
C133 0.042(6) 0.038(6) 0.026(5) 0.002(4) 0.007(4) -0.003(5)
C36 0.024(4) 0.024(5) 0.034(5) 0.004(4) -0.003(4) 0.000(4)
C13 0.038(6) 0.038(6) 0.036(5) -0.002(4) -0.010(4) -0.004(4)
C50 0.029(5) 0.035(5) 0.031(5) -0.002(4) -0.003(4) -0.005(4)
C138 0.035(5) 0.038(6) 0.027(5) 0.000(4) -0.002(4) -0.004(4)
C100 0.040(6) 0.047(6) 0.029(5) 0.006(4) 0.012(4) -0.006(5)
C201 0.014(4) 0.017(4) 0.050(6) 0.003(4) 0.000(4) -0.002(3)
C220 0.031(5) 0.024(5) 0.035(5) -0.004(4) 0.004(4) 0.007(4)
C270 0.036(5) 0.037(6) 0.029(5) 0.002(4) -0.002(4) 0.000(4)
C189 0.028(5) 0.021(5) 0.035(5) -0.001(4) 0.003(4) -0.001(4)
C117 0.016(4) 0.029(5) 0.037(5) 0.007(4) 0.000(3) -0.001(4)
C277 0.045(6) 0.025(5) 0.036(5) 0.000(4) -0.010(4) 0.002(4)
C256 0.025(4) 0.014(4) 0.033(5) -0.002(3) 0.004(4) 0.000(3)
C27 0.036(5) 0.027(5) 0.036(5) -0.008(4) -0.001(4) 0.010(4)
C14 0.039(6) 0.044(6) 0.034(5) 0.011(5) -0.011(4) -0.011(5)
C226 0.023(4) 0.034(5) 0.037(5) 0.003(4) 0.003(4) 0.002(4)
C197 0.025(5) 0.036(6) 0.053(6) 0.013(5) -0.007(4) 0.006(4)
C190 0.030(5) 0.024(5) 0.040(5) -0.002(4) 0.006(4) -0.004(4)
C61 0.058(7) 0.055(7) 0.031(5) 0.009(5) -0.008(5) -0.029(6)
C224 0.018(4) 0.031(5) 0.029(5) -0.004(4) 0.004(3) 0.002(4)
C90 0.048(6) 0.040(6) 0.030(5) -0.002(4) 0.009(4) -0.003(5)
C200 0.015(4) 0.016(4) 0.046(5) -0.001(4) 0.000(4) 0.011(3)
C186 0.037(6) 0.057(7) 0.041(6) 0.008(5) -0.010(5) -0.011(5)
C157 0.061(7) 0.036(5) 0.030(5) 0.000(4) -0.006(5) 0.004(5)
C162 0.053(7) 0.030(5) 0.045(5) -0.001(4) -0.008(5) 0.011(5)
C15 0.027(5) 0.023(5) 0.053(6) 0.013(4) -0.013(4) -0.008(4)
C118 0.019(4) 0.049(6) 0.039(5) 0.012(5) 0.004(4) -0.008(4)
C99 0.040(6) 0.044(6) 0.034(5) 0.014(5) 0.002(4) 0.000(5)
O19 0.084(8) 0.023(5) 0.175(13) -0.025(6) 0.049(8) -0.021(5)
C130 0.031(5) 0.023(4) 0.040(5) -0.001(4) 0.000(4) 0.008(4)
C210 0.042(6) 0.040(6) 0.029(5) 0.007(4) -0.010(4) -0.014(5)
C104 0.021(4) 0.033(5) 0.038(5) -0.005(4) 0.012(4) 0.002(4)
C165 0.030(5) 0.030(5) 0.046(6) -0.009(4) -0.006(4) 0.010(4)
C121 0.025(4) 0.027(5) 0.035(5) -0.009(4) -0.002(4) -0.005(4)
C109 0.038(5) 0.035(5) 0.032(5) 0.006(4) 0.001(4) 0.006(4)
C235 0.019(4) 0.024(4) 0.038(5) -0.006(4) -0.007(3) -0.008(3)
C309 0.023(5) 0.054(7) 0.059(7) -0.012(6) 0.014(5) -0.016(5)
C11 0.030(5) 0.036(6) 0.057(7) -0.010(5) 0.004(5) -0.004(4)
C39 0.067(8) 0.053(7) 0.027(5) 0.007(5) 0.012(5) -0.002(6)
C257 0.032(5) 0.028(5) 0.033(5) -0.008(4) 0.004(4) -0.008(4)
C115 0.015(4) 0.026(5) 0.047(6) 0.005(4) -0.002(4) 0.006(3)
C0A5 0.040(6) 0.027(5) 0.038(5) -0.001(4) 0.005(4) 0.002(4)
C105 0.027(5) 0.029(5) 0.048(6) -0.009(4) 0.009(4) -0.001(4)
C48 0.035(5) 0.031(5) 0.023(4) 0.002(4) 0.006(4) -0.008(4)
C312 0.033(5) 0.048(5) 0.036(5) -0.010(4) 0.011(4) -0.014(4)
C253 0.030(5) 0.041(6) 0.029(5) 0.002(4) -0.003(4) 0.010(4)
C258 0.031(5) 0.041(6) 0.037(5) -0.005(5) -0.013(4) 0.007(4)
C57 0.027(4) 0.030(5) 0.028(5) 0.000(4) 0.007(4) 0.003(4)
C83 0.030(5) 0.034(6) 0.047(6) 0.014(5) 0.003(4) -0.010(4)
C205 0.045(6) 0.038(6) 0.030(5) -0.001(4) 0.005(4) -0.019(5)
C44 0.040(6) 0.042(6) 0.023(5) -0.002(4) 0.010(4) -0.005(5)
C152 0.050(6) 0.036(5) 0.056(7) -0.006(5) 0.025(5) -0.012(4)
N17 0.012(4) 0.067(6) 0.113(9) -0.065(6) -0.001(4) -0.002(4)
C147 0.089(8) 0.034(6) 0.022(4) 0.008(4) 0.002(4) 0.027(5)
C98 0.072(8) 0.059(8) 0.029(6) 0.020(5) -0.003(5) -0.014(7)
C170 0.063(7) 0.025(5) 0.053(6) -0.010(4) -0.017(5) 0.005(5)
C191 0.046(6) 0.024(5) 0.050(6) -0.003(4) 0.011(5) 0.002(4)
C43 0.043(6) 0.048(6) 0.024(5) 0.005(4) 0.011(4) -0.003(5)
C159 0.028(5) 0.024(4) 0.040(5) 0.002(4) -0.003(4) 0.000(4)
C214 0.033(5) 0.037(6) 0.036(5) -0.001(4) 0.007(4) 0.016(4)
C171 0.033(5) 0.032(5) 0.062(5) -0.024(4) -0.012(4) -0.006(4)
C66 0.075(9) 0.052(8) 0.033(6) 0.010(5) -0.023(6) -0.019(7)
C0AQ 0.028(5) 0.050(7) 0.055(7) 0.012(6) 0.002(5) -0.010(5)
C198 0.046(6) 0.037(6) 0.041(6) 0.011(5) -0.012(5) -0.008(5)
C227 0.028(5) 0.039(6) 0.061(7) 0.021(5) 0.012(5) -0.007(4)
C103 0.032(5) 0.035(6) 0.052(6) -0.002(5) 0.020(5) 0.005(4)
C176 0.020(5) 0.053(6) 0.098(9) -0.050(6) -0.011(5) 0.014(4)
C279 0.053(7) 0.028(5) 0.036(5) 0.002(4) -0.001(5) -0.005(5)
C280 0.036(6) 0.063(8) 0.079(9) -0.019(7) 0.001(5) 0.012(5)
C106 0.024(5) 0.041(6) 0.058(7) -0.015(5) 0.008(5) -0.001(4)
C62 0.048(6) 0.044(6) 0.031(5) 0.006(5) 0.002(5) -0.011(5)
O94 0.094(10) 0.063(8) 0.130(12) 0.004(7) 0.033(9) -0.015(7)
C262 0.024(4) 0.016(4) 0.041(5) 0.002(4) 0.007(4) 0.000(3)
C217 0.053(7) 0.049(7) 0.034(6) 0.003(5) 0.000(5) 0.005(6)
C158 0.037(5) 0.028(5) 0.047(5) 0.000(4) -0.003(4) 0.005(4)
C33 0.037(5) 0.022(5) 0.075(8) 0.019(5) 0.005(5) 0.008(4)
C101 0.049(6) 0.041(6) 0.041(6) 0.006(5) 0.025(5) 0.002(5)
C143 0.025(5) 0.029(6) 0.091(9) 0.020(6) 0.018(5) 0.004(4)
C218 0.035(5) 0.032(5) 0.036(5) 0.000(4) 0.004(4) 0.006(4)
C46 0.035(5) 0.047(6) 0.037(5) 0.007(5) 0.008(4) 0.012(5)
C58 0.028(5) 0.024(5) 0.042(5) -0.004(4) 0.009(4) 0.012(4)
C278 0.040(6) 0.045(7) 0.054(7) -0.008(6) -0.004(5) 0.005(5)
O84 0.072(7) 0.019(4) 0.199(15) 0.010(6) 0.043(8) 0.019(4)
C19 0.026(5) 0.028(5) 0.052(6) 0.013(4) -0.009(4) -0.002(4)
C263 0.039(6) 0.025(5) 0.058(7) 0.001(5) 0.023(5) -0.005(4)
C193 0.054(7) 0.030(5) 0.036(5) 0.004(4) 0.002(5) -0.001(5)
C303 0.055(6) 0.052(7) 0.042(5) -0.022(5) 0.024(4) -0.011(5)
C222 0.064(8) 0.053(7) 0.030(5) 0.001(5) -0.002(5) 0.011(6)
C45 0.034(5) 0.033(5) 0.033(5) 0.002(4) 0.010(4) 0.003(4)
O86 0.039(5) 0.116(10) 0.135(10) -0.063(8) 0.036(6) -0.023(6)
C311 0.072(9) 0.046(6) 0.043(7) 0.003(5) 0.000(6) -0.008(6)
C203 0.040(6) 0.027(5) 0.056(7) -0.007(5) 0.017(5) -0.003(4)
C110 0.055(7) 0.047(7) 0.032(5) 0.001(5) -0.001(5) -0.004(6)
C71 0.023(5) 0.027(5) 0.068(7) -0.005(5) -0.001(4) 0.004(4)
C308 0.025(5) 0.058(6) 0.047(6) -0.014(5) 0.016(4) -0.016(4)
C38 0.065(8) 0.069(9) 0.025(5) 0.000(5) -0.003(5) -0.017(7)
C237 0.042(6) 0.022(4) 0.048(6) 0.002(4) -0.001(5) 0.009(4)
C275 0.026(5) 0.028(5) 0.049(6) 0.003(4) 0.004(4) 0.000(4)
C153 0.043(6) 0.060(8) 0.067(8) -0.012(6) 0.020(5) -0.019(5)
C301 0.073(8) 0.057(7) 0.035(5) -0.025(5) 0.015(5) -0.021(6)
C37 0.044(6) 0.068(8) 0.032(6) 0.019(5) -0.004(5) -0.016(6)
C42 0.044(6) 0.050(7) 0.033(5) 0.013(5) 0.003(4) -0.007(5)
C310 0.037(6) 0.063(8) 0.057(7) -0.020(6) 0.022(5) -0.023(5)
C302 0.051(6) 0.050(7) 0.047(6) -0.022(5) 0.019(4) -0.006(5)
C148 0.117(9) 0.019(5) 0.035(5) 0.008(4) 0.017(5) 0.027(5)
C187 0.047(6) 0.030(6) 0.051(7) 0.013(5) -0.004(5) 0.001(5)
C150 0.146(12) 0.035(6) 0.020(5) 0.002(4) 0.003(6) 0.032(7)
C215 0.083(9) 0.035(6) 0.037(6) -0.006(5) 0.011(6) -0.001(6)
C21 0.043(6) 0.029(5) 0.038(5) 0.002(4) -0.002(4) -0.012(4)
C151 0.134(11) 0.018(5) 0.052(7) 0.006(4) 0.045(6) 0.000(6)
C47 0.040(6) 0.067(9) 0.051(7) -0.024(6) 0.005(5) 0.005(6)
C146 0.105(9) 0.033(6) 0.029(5) -0.006(4) -0.016(5) 0.030(6)
C295 0.035(6) 0.101(8) 0.052(7) 0.010(6) 0.009(5) -0.012(6)
C298 0.043(6) 0.039(6) 0.052(6) -0.015(5) 0.016(5) -0.008(4)
C149 0.141(12) 0.036(6) 0.028(5) 0.012(5) 0.022(6) 0.025(7)
C281 0.041(6) 0.075(9) 0.055(7) -0.005(6) 0.003(5) -0.002(6)
C102 0.064(8) 0.067(9) 0.039(6) -0.004(6) 0.016(6) 0.014(7)
C107 0.100(13) 0.053(9) 0.059(9) -0.012(7) 0.013(8) 0.006(8)
C282 0.050(7) 0.088(11) 0.047(7) 0.015(7) 0.004(5) 0.010(7)
C34 0.051(6) 0.040(6) 0.064(8) 0.008(6) 0.011(6) -0.002(5)
C172 0.042(6) 0.051(7) 0.100(8) -0.048(6) -0.032(6) 0.012(5)
C175 0.019(5) 0.069(9) 0.136(10) -0.076(9) -0.017(6) 0.003(5)
C286 0.055(8) 0.083(9) 0.071(9) -0.027(7) 0.004(7) 0.010(7)
C305 0.067(7) 0.059(8) 0.055(6) -0.023(5) 0.038(5) -0.026(6)
C119 0.061(8) 0.056(8) 0.034(6) 0.006(5) 0.002(5) -0.016(6)
C304 0.062(7) 0.060(8) 0.056(6) -0.029(5) 0.036(5) -0.025(6)
C145 0.121(11) 0.043(7) 0.031(6) -0.002(5) -0.009(6) 0.040(7)
C306 0.086(9) 0.077(10) 0.043(7) -0.022(6) 0.019(6) -0.031(8)
N31 0.062(7) 0.079(9) 0.078(7) 0.039(7) 0.018(6) -0.006(6)
C155 0.048(7) 0.041(7) 0.090(10) 0.010(7) -0.015(7) 0.010(5)
C177 0.028(6) 0.017(10) 0.056(12) -0.010(8) 0.013(7) -0.015(7)
C97 0.084(10) 0.062(9) 0.040(7) 0.001(6) 0.004(6) 0.015(8)
C307 0.067(7) 0.067(9) 0.065(7) -0.033(7) 0.037(6) -0.025(7)
C59 0.066(9) 0.048(8) 0.104(12) -0.022(8) 0.048(9) 0.001(7)
C289 0.042(9) 0.072(11) 0.064(8) -0.018(8) 0.003(7) -0.019(7)
C169 0.113(12) 0.035(7) 0.062(7) -0.006(6) -0.022(7) 0.000(7)
C296 0.113(14) 0.086(11) 0.054(8) 0.005(7) 0.005(8) -0.042(10)
C300 0.084(11) 0.055(9) 0.088(10) -0.005(7) 0.016(9) 0.032(8)
C95 0.090(11) 0.098(13) 0.039(7) -0.016(7) -0.005(7) -0.055(10)
C131 0.070(11) 0.047(9) 0.055(9) -0.028(8) -0.021(8) 0.029(8)
C287 0.097(13) 0.094(12) 0.063(9) -0.025(9) -0.013(8) 0.035(11)
C167 0.074(10) 0.132(16) 0.036(6) 0.006(8) 0.000(6) 0.058(11)
C173 0.080(10) 0.045(8) 0.126(10) -0.039(7) -0.062(8) 0.027(7)
C297 0.111(15) 0.085(12) 0.068(9) -0.014(9) 0.036(10) -0.035(11)
C154 0.055(7) 0.052(8) 0.080(9) 0.003(7) 0.026(7) -0.011(6)
C290 0.043(9) 0.077(12) 0.121(18) -0.058(13) -0.032(10) -0.002(8)
C22B 0.040(13) 0.027(9) 0.039(13) 0.009(9) 0.004(10) -0.001(8)
C174 0.113(13) 0.045(8) 0.103(10) -0.019(8) -0.063(9) 0.013(8)
C291 0.059(10) 0.065(11) 0.058(8) -0.013(7) 0.028(7) -0.025(8)
C299 0.082(11) 0.099(14) 0.084(10) -0.038(9) 0.048(9) -0.012(10)
C288 0.127(17) 0.087(13) 0.112(15) 0.034(12) 0.065(14) 0.040(12)
C238 0.068(18) 0.042(11) 0.050(13) -0.005(9) -0.016(11) 0.028(12)
C35 0.18(2) 0.095(15) 0.090(10) 0.049(10) 0.071(13) 0.071(15)
C178 0.032(7) 0.023(7) 0.052(8) -0.003(5) 0.010(6) 0.001(5)
S21A 0.059(6) 0.031(4) 0.080(6) 0.011(4) 0.017(5) -0.001(4)
S21B 0.058(4) 0.027(3) 0.046(3) -0.010(3) -0.019(3) 0.018(3)
C1 0.040(10) 0.025(7) 0.039(11) 0.010(7) -0.008(9) -0.009(7)
S17B 0.051(2) 0.0341(19) 0.077(3) 0.0212(19) -0.005(2) -0.0093(17)
C283 0.066(13) 0.049(13) 0.072(14) 0.015(11) 0.020(10) -0.005(10)
C285 0.078(19) 0.08(2) 0.13(3) 0.005(18) 0.024(17) -0.007(13)
C22A 0.030(8) 0.030(8) 0.032(8) 0.003(6) -0.002(6) -0.004(6)
C2 0.028(6) 0.017(10) 0.056(12) -0.010(8) 0.013(7) -0.015(7)
C4 0.032(7) 0.023(7) 0.052(8) -0.003(5) 0.010(6) 0.001(5)
S15A 0.028(2) 0.033(3) 0.038(2) -0.017(2) 0.0035(18) -0.0001(18)
C284 0.066(19) 0.22(5) 0.081(13) -0.01(2) 0.034(14) 0.01(2)
C192 0.064(9) 0.082(14) 0.050(9) 0.017(9) -0.011(7) -0.015(9)
C10 0.064(9) 0.082(14) 0.050(9) 0.017(9) -0.011(7) -0.015(9)
C179 0.096(18) 0.033(12) 0.048(12) 0.025(10) 0.038(12) 0.027(11)
C6BA 0.027(16) 0.058(15) 0.07(2) -0.026(12) 0.007(15) -0.031(13)
C1C 0.022(17) 0.083(18) 0.033(14) -0.005(13) -0.004(12) -0.007(17)
C1D 0.057(18) 0.08(3) 0.10(2) 0.04(2) 0.030(18) 0.044(18)
C1E 0.038(16) 0.09(3) 0.085(14) 0.043(18) -0.013(14) -0.026(17)
C1F 0.09(2) 0.07(2) 0.030(14) 0.020(14) 0.006(12) -0.021(18)
C239 0.039(12) 0.17(3) 0.045(12) 0.036(15) -0.006(9) -0.016(14)
C1G 0.11(2) 0.050(12) 0.077(18) 0.006(11) 0.007(17) 0.038(15)
C23B 0.08(2) 0.036(12) 0.049(17) -0.001(11) 0.026(16) -0.023(12)
S11B 0.067(12) 0.024(7) 0.087(14) -0.009(7) 0.003(11) 0.026(8)
C1H 0.07(2) 0.06(4) 0.08(5) -0.05(4) 0.02(3) 0.01(2)

loop_
_atom_type_symbol
_atom_type_description
_atom_type_scat_dispersion_real
_atom_type_scat_dispersion_imag
_atom_type_scat_source
C C 0.0181 0.0091 'International Tables Vol C Tables 4.2.6.8 and 6.1.1.4'
H H 0.0000 0.0000 'International Tables Vol C Tables 4.2.6.8 and 6.1.1.4'
K K 0.3868 1.0657 'International Tables Vol C Tables 4.2.6.8 and 6.1.1.4'
N N 0.0311 0.0180 'International Tables Vol C Tables 4.2.6.8 and 6.1.1.4'
Ni Ni -3.0029 0.5091 'International Tables Vol C Tables 4.2.6.8 and 6.1.1.4'
O O 0.0492 0.0322 'International Tables Vol C Tables 4.2.6.8 and 6.1.1.4'
S S 0.3331 0.5567 'International Tables Vol C Tables 4.2.6.8 and 6.1.1.4'

loop_
_exptl_crystal_face_index_h
_exptl_crystal_face_index_k
_exptl_crystal_face_index_l
_exptl_crystal_face_perp_dist
5 13 0 0.0891
1 0 1 0.0512
-4 1 5 0.0745
-1 -2 -5 0.0250
-5 -1 -3 0.0489
-4 -5 -1 0.1012
5 0 2 0.0439
4 -2 -5 0.0344
-5 3 3 0.0845
1 3 5 0.0896
3 -4 -5 0.0405
-3 5 5 0.0881
-5 3 -5 0.0864
-5 -3 3 0.1085
-2 -1 -5 0.0264
-1 5 2 0.0847

loop_
_geom_angle_atom_site_label_1
_geom_angle_atom_site_label_2
_geom_angle_atom_site_label_3
_geom_angle
O73 Ni11 K4 49.73(17)
O73 Ni11 O72 85.7(2)
O73 Ni11 O75 88.1(2)
O73 Ni11 N25 80.8(3)
O73 Ni11 N24 175.7(3)
O72 Ni11 K4 86.26(16)
O75 Ni11 K4 84.78(18)
O75 Ni11 O72 171.0(2)
O70 Ni11 K4 49.93(18)
O70 Ni11 O73 99.7(2)
O70 Ni11 O72 88.9(2)
O70 Ni11 O75 85.7(2)
O70 Ni11 N25 175.6(3)
O70 Ni11 N24 79.9(3)
N25 Ni11 K4 130.3(2)
N25 Ni11 O72 95.4(3)
N25 Ni11 O75 90.0(3)
N25 Ni11 N24 99.9(3)
N24 Ni11 K4 129.7(2)
N24 Ni11 O72 90.0(3)
N24 Ni11 O75 96.2(3)
O79 Ni12 K4 48.67(16)
O79 Ni12 O81 88.6(2)
O79 Ni12 O78 86.4(2)
O79 Ni12 N26 176.7(3)
O79 Ni12 N27 80.4(3)
O81 Ni12 K4 85.89(17)
O81 Ni12 O78 170.7(2)
O78 Ni12 K4 84.94(17)
O76 Ni12 K4 49.03(18)
O76 Ni12 O79 97.7(2)
O76 Ni12 O81 85.8(2)
O76 Ni12 O78 87.2(2)
O76 Ni12 N26 81.5(3)
O76 Ni12 N27 176.4(3)
N26 Ni12 K4 130.4(2)
N26 Ni12 O81 94.6(3)
N26 Ni12 O78 90.4(3)
N27 Ni12 K4 129.0(2)
N27 Ni12 O81 91.1(3)
N27 Ni12 O78 95.7(3)
N27 Ni12 N26 100.6(3)
O15 Ni3 K1 86.00(17)
O15 Ni3 O18 171.1(2)
O16 Ni3 K1 49.41(18)
O16 Ni3 O15 87.0(2)
O16 Ni3 O18 88.0(3)
O16 Ni3 N5 176.6(3)
O16 Ni3 N6 80.3(3)
O18 Ni3 K1 85.14(18)
O13 Ni3 K1 48.41(18)
O13 Ni3 O15 87.0(2)
O13 Ni3 O16 97.8(3)
O13 Ni3 O18 86.4(2)
O13 Ni3 N5 81.6(3)
O13 Ni3 N6 176.6(3)
N5 Ni3 K1 129.9(2)
N5 Ni3 O15 89.6(3)
N5 Ni3 O18 95.3(3)
N5 Ni3 N6 100.4(3)
N6 Ni3 K1 129.6(2)
N6 Ni3 O15 95.7(3)
N6 Ni3 O18 90.7(3)
O22 Ni4 K2 48.92(16)
O22 Ni4 O24 87.5(2)
O22 Ni4 O25 97.3(2)
O22 Ni4 O27 86.7(2)
O22 Ni4 N8 80.7(3)
O22 Ni4 N9 177.0(3)
O24 Ni4 K2 84.75(17)
O25 Ni4 K2 48.43(17)
O25 Ni4 O24 87.6(2)
O25 Ni4 O27 87.5(2)
O25 Ni4 N8 177.4(3)
O25 Ni4 N9 80.7(3)
O27 Ni4 K2 87.08(17)
O27 Ni4 O24 171.8(2)
N8 Ni4 K2 129.5(2)
N8 Ni4 O24 90.7(3)
N8 Ni4 O27 94.0(3)
N8 Ni4 N9 101.3(3)
N9 Ni4 K2 129.2(2)
N9 Ni4 O24 94.7(3)
N9 Ni4 O27 91.0(3)
O37 Ni6 K2 49.21(17)
O37 Ni6 O36 85.4(2)
O37 Ni6 O39 89.2(2)
O37 Ni6 N12 175.7(3)
O37 Ni6 N13 79.6(3)
O34 Ni6 K2 49.25(18)
O34 Ni6 O37 98.3(2)
O34 Ni6 O36 86.2(2)
O34 Ni6 O39 86.5(2)
O34 Ni6 N12 81.8(3)
O34 Ni6 N13 176.7(3)
O36 Ni6 K2 86.58(18)
O39 Ni6 K2 83.75(18)
O39 Ni6 O36 170.3(3)
N12 Ni6 K2 131.0(2)
N12 Ni6 O36 90.4(3)
N12 Ni6 O39 95.1(3)
N13 Ni6 K2 128.5(2)
N13 Ni6 O36 96.2(3)
N13 Ni6 O39 90.8(3)
N13 Ni6 N12 100.5(3)
O1 Ni1 K1 49.90(17)
O1 Ni1 O3 88.2(2)
O1 Ni1 O6 85.2(2)
O1 Ni1 N1 80.6(3)
O1 Ni1 N2 175.3(3)
O3 Ni1 K1 83.47(18)
O6 Ni1 K1 86.64(19)
O6 Ni1 O3 170.1(3)
O4 Ni1 K1 49.49(18)
O4 Ni1 O1 99.4(3)
O4 Ni1 O3 85.2(3)
O4 Ni1 O6 88.6(3)
O4 Ni1 N1 176.3(3)
O4 Ni1 N2 80.2(3)
N1 Ni1 K1 130.3(2)
N1 Ni1 O3 91.1(3)
N1 Ni1 O6 95.1(3)
N1 Ni1 N2 100.1(3)
N2 Ni1 K1 129.6(3)
N2 Ni1 O3 96.4(3)
N2 Ni1 O6 90.1(3)
O58 Ni9 K3 48.90(17)
O58 Ni9 O57 84.9(3)
O58 Ni9 O60 89.9(3)
O58 Ni9 N19 175.4(3)
O58 Ni9 N20 79.5(3)
O55 Ni9 K3 49.85(19)
O55 Ni9 O58 98.6(3)
O55 Ni9 O57 88.2(3)
O55 Ni9 O60 86.5(3)
O55 Ni9 N19 81.0(3)
O55 Ni9 N20 175.8(3)
O57 Ni9 K3 87.47(19)
O57 Ni9 O60 171.9(3)
O60 Ni9 K3 84.5(2)
N19 Ni9 K3 130.8(2)
N19 Ni9 O57 90.6(3)
N19 Ni9 O60 94.7(3)
N19 Ni9 N20 101.1(3)
N20 Ni9 K3 128.0(2)
N20 Ni9 O57 95.3(3)
N20 Ni9 O60 89.7(3)
O33 Ni5 K2 85.83(17)
O33 Ni5 O30 169.8(3)
O31 Ni5 K2 50.10(17)
O31 Ni5 O33 88.1(2)
O31 Ni5 O30 87.0(3)
O31 Ni5 N11 80.8(3)
O31 Ni5 N10 176.8(3)
O28 Ni5 K2 49.49(17)
O28 Ni5 O33 86.0(3)
O28 Ni5 O31 99.6(2)
O28 Ni5 O30 85.9(3)
O28 Ni5 N11 176.4(3)
O28 Ni5 N10 81.6(3)
O30 Ni5 K2 84.16(19)
N11 Ni5 K2 130.9(2)
N11 Ni5 O33 90.4(3)
N11 Ni5 O30 97.6(3)
N10 Ni5 K2 131.0(3)
N10 Ni5 O33 94.9(3)
N10 Ni5 O30 90.2(3)
N10 Ni5 N11 98.1(3)
O64 Ni10 K4 48.80(17)
O64 Ni10 O67 98.2(2)
O64 Ni10 O66 87.5(3)
O64 Ni10 O69 87.5(3)
O64 Ni10 N22 81.4(3)
O64 Ni10 N23 177.1(3)
O67 Ni10 K4 49.42(18)
O67 Ni10 O66 86.0(2)
O67 Ni10 O69 89.3(3)
O67 Ni10 N22 176.1(3)
O67 Ni10 N23 80.9(3)
O66 Ni10 K4 84.11(18)
O66 Ni10 O69 172.6(3)
O69 Ni10 K4 88.50(18)
N22 Ni10 K4 130.0(2)
N22 Ni10 O66 90.1(3)
N22 Ni10 O69 94.6(3)
N22 Ni10 N23 99.7(3)
N23 Ni10 K4 130.3(2)
N23 Ni10 O66 95.2(3)
N23 Ni10 O69 89.7(3)
O46 Ni7 K3 47.95(18)
O46 Ni7 O48 86.6(3)
O46 Ni7 O45 86.1(3)
O46 Ni7 N16 81.1(3)
O46 Ni7 N15 176.8(4)
O48 Ni7 K3 86.65(18)
O48 Ni7 O45 170.1(3)
O43 Ni7 K3 49.36(19)
O43 Ni7 O46 97.3(3)
O43 Ni7 O48 86.5(3)
O43 Ni7 O45 87.8(3)
O43 Ni7 N16 177.1(3)
O43 Ni7 N15 80.4(3)
O45 Ni7 K3 83.5(2)
N16 Ni7 K3 129.1(2)
N16 Ni7 O48 91.0(3)
N16 Ni7 O45 94.5(3)
N15 Ni7 K3 129.6(3)
N15 Ni7 O48 95.4(4)
N15 Ni7 O45 91.6(4)
N15 Ni7 N16 101.3(3)
O7 Ni2 K1 48.95(18)
O7 Ni2 O10 97.9(3)
O7 Ni2 O9 86.7(3)
O7 Ni2 O12 87.0(3)
O7 Ni2 N3 81.3(3)
O7 Ni2 N4 177.8(3)
O10 Ni2 K1 48.91(19)
O10 Ni2 O9 85.8(3)
O10 Ni2 O12 88.3(3)
O10 Ni2 N3 177.7(3)
O10 Ni2 N4 81.1(3)
O9 Ni2 K1 84.68(18)
O9 Ni2 O12 170.7(3)
O12 Ni2 K1 85.99(19)
N3 Ni2 K1 130.2(3)
N3 Ni2 O9 92.0(3)
N3 Ni2 O12 93.8(3)
N3 Ni2 N4 99.8(3)
N4 Ni2 K1 130.0(2)
N4 Ni2 O9 95.1(3)
N4 Ni2 O12 91.1(3)
O51 Ni8 K3 84.2(2)
O51 Ni8 O54 168.9(3)
O49 Ni8 K3 49.45(18)
O49 Ni8 O51 86.9(3)
O49 Ni8 O54 87.3(3)
O49 Ni8 N18 175.4(3)
O49 Ni8 N17 79.9(4)
O52 Ni8 K3 50.54(19)
O52 Ni8 O51 84.6(3)
O52 Ni8 O49 100.0(3)
O52 Ni8 O54 87.0(3)
O52 Ni8 N18 81.7(4)
O52 Ni8 N17 174.1(4)
O54 Ni8 K3 84.8(2)
N18 Ni8 K3 132.0(3)
N18 Ni8 O51 97.5(3)
N18 Ni8 O54 88.5(4)
N18 Ni8 N17 98.9(5)
N17 Ni8 K3 129.1(4)
N17 Ni8 O51 89.5(4)
N17 Ni8 O54 98.9(4)
Ni6 K2 Ni4 119.73(6)
Ni6 K2 Ni5 120.15(6)
Ni5 K2 Ni4 120.06(6)
O37 K2 Ni4 88.26(14)
O37 K2 Ni6 36.12(13)
O37 K2 Ni5 147.88(15)
O37 K2 O34 71.80(19)
O37 K2 O22 68.08(19)
O37 K2 O25 107.62(19)
O37 K2 O31 176.1(2)
O37 K2 O28 112.1(2)
O34 K2 Ni4 143.47(15)
O34 K2 Ni6 35.76(13)
O34 K2 Ni5 89.69(14)
O34 K2 O22 108.33(19)
O34 K2 O25 178.7(2)
O34 K2 O31 109.30(19)
O34 K2 O28 69.9(2)
O22 K2 Ni4 35.16(13)
O22 K2 Ni6 89.53(14)
O22 K2 Ni5 143.97(15)
O22 K2 O31 108.1(2)
O25 K2 Ni4 35.25(13)
O25 K2 Ni6 143.71(14)
O25 K2 Ni5 91.34(14)
O25 K2 O22 70.39(19)
O25 K2 O31 71.20(19)
O25 K2 O28 111.3(2)
O31 K2 Ni4 88.83(14)
O31 K2 Ni6 145.06(14)
O31 K2 Ni5 35.90(13)
O28 K2 Ni4 146.50(16)
O28 K2 Ni6 89.63(15)
O28 K2 Ni5 35.74(15)
O28 K2 O22 177.9(2)
O28 K2 O31 71.6(2)
Ni11 K4 Ni12 120.10(6)
Ni11 K4 Ni10 119.61(6)
Ni10 K4 Ni12 120.29(6)
O73 K4 Ni11 35.95(13)
O73 K4 Ni12 89.16(14)
O73 K4 Ni10 145.41(14)
O73 K4 O70 71.79(19)
O73 K4 O67 178.8(2)
O79 K4 Ni11 89.81(14)
O79 K4 Ni12 35.54(13)
O79 K4 Ni10 145.14(15)
O79 K4 O73 69.45(19)
O79 K4 O70 109.80(19)
O79 K4 O67 109.6(2)
O79 K4 O76 70.78(18)
O70 K4 Ni11 35.84(14)
O70 K4 Ni12 145.34(14)
O70 K4 Ni10 88.97(14)
O64 K4 Ni11 89.66(14)
O64 K4 Ni12 145.08(15)
O64 K4 Ni10 35.16(14)
O64 K4 O73 110.2(2)
O64 K4 O79 179.4(2)
O64 K4 O70 69.58(18)
O64 K4 O67 70.7(2)
O64 K4 O76 109.85(19)
O67 K4 Ni11 143.85(15)
O67 K4 Ni12 90.42(14)
O67 K4 Ni10 35.54(14)
O67 K4 O70 108.0(2)
O76 K4 Ni11 145.02(15)
O76 K4 Ni12 35.24(13)
O76 K4 Ni10 90.20(14)
O76 K4 O73 109.07(19)
O76 K4 O70 179.1(2)
O76 K4 O67 71.13(19)
Ni9 K3 Ni7 119.53(6)
Ni9 K3 Ni8 119.85(7)
Ni8 K3 Ni7 120.62(7)
O58 K3 Ni9 35.93(14)
O58 K3 Ni7 88.53(14)
O58 K3 Ni8 145.42(16)
O58 K3 O55 71.71(19)
O58 K3 O46 107.9(2)
O58 K3 O43 67.9(2)
O58 K3 O49 178.5(2)
O58 K3 O52 109.8(2)
O55 K3 Ni9 35.85(14)
O55 K3 Ni7 142.97(16)
O55 K3 Ni8 90.53(14)
O55 K3 O43 108.2(2)
O55 K3 O52 70.8(2)
O46 K3 Ni9 143.82(15)
O46 K3 Ni7 34.83(14)
O46 K3 Ni8 90.96(15)
O46 K3 O55 177.7(2)
O46 K3 O43 69.6(2)
O46 K3 O49 70.8(2)
O46 K3 O52 111.4(2)
O43 K3 Ni9 89.21(15)
O43 K3 Ni7 34.80(14)
O43 K3 Ni8 146.61(16)
O49 K3 Ni9 145.37(17)
O49 K3 Ni7 89.98(17)
O49 K3 Ni8 35.88(18)
O49 K3 O55 109.6(2)
O49 K3 O43 110.7(2)
O49 K3 O52 71.5(2)
O52 K3 Ni9 88.93(16)
O52 K3 Ni7 146.19(16)
O52 K3 Ni8 35.63(16)
O52 K3 O43 177.8(2)
Ni3 K1 Ni2 120.17(6)
Ni1 K1 Ni3 119.32(6)
Ni1 K1 Ni2 120.52(6)
O1 K1 Ni3 88.23(14)
O1 K1 Ni1 36.10(13)
O1 K1 Ni2 146.24(15)
O1 K1 O7 111.4(2)
O1 K1 O16 68.6(2)
O1 K1 O10 177.8(2)
O7 K1 Ni3 145.33(16)
O7 K1 Ni1 90.46(15)
O7 K1 Ni2 34.85(15)
O7 K1 O16 178.9(2)
O16 K1 Ni3 35.64(13)
O16 K1 Ni1 89.00(15)
O16 K1 Ni2 145.13(16)
O10 K1 Ni3 89.77(15)
O10 K1 Ni1 146.07(16)
O10 K1 Ni2 35.07(14)
O10 K1 O7 69.9(2)
O10 K1 O16 110.1(2)
O4 K1 Ni3 143.95(16)
O4 K1 Ni1 35.81(15)
O4 K1 Ni2 90.31(16)
O4 K1 O1 71.9(2)
O4 K1 O7 70.7(2)
O4 K1 O16 108.3(2)
O4 K1 O10 110.3(2)
O4 K1 O13 178.8(2)
O13 K1 Ni3 34.85(13)
O13 K1 Ni1 143.53(15)
O13 K1 Ni2 90.76(14)
O13 K1 O1 107.43(19)
O13 K1 O7 110.5(2)
O13 K1 O16 70.49(19)
O13 K1 O10 70.41(19)
C275 S24 C274 101.3(5)
C226 S20 C227 100.7(5)
C82 S7 C83 99.7(5)
C251 S22 C250 99.3(5)
C71 S6 C70 101.7(5)
C11 S1 C2AA 98.9(5)
C143 S12 C142 100.2(5)
C203 S18 C202 99.9(5)
C263 S23 C262 99.7(5)
C118 S10 C119 98.4(6)
C47 S4 C46 100.2(6)
C214 S19 C215 99.1(5)
C167 S14 C166 100.2(6)
C95 S8 C94 100.4(5)
C59 S5 C58 99.3(6)
C131 S11A C130 101.0(6)
C311 S16 C310 99.7(7)
C106 S9 C107 98.9(6)
C155 S13 C154 101.3(8)
C4 S15B C1A 98.2(14)
C34 S3 C35 98.2(9)
C192 S17A C191 97.3(8)
C23A S2A C22A 101.8(11)
Ni6 O37 K2 94.7(2)
C144 O37 Ni6 115.5(5)
C144 O37 K2 147.4(6)
Ni6 O34 K2 95.0(2)
C132 O34 Ni6 115.0(6)
C132 O34 K2 144.9(6)
Ni9 O58 K3 95.2(2)
C204 O58 Ni9 115.9(6)
C204 O58 K3 146.6(6)
Ni3 O15 H15J 113.6
C52 O15 Ni3 119.5(5)
C52 O15 H15J 109.5
Ni1 O1 K1 94.0(2)
C12 O1 Ni1 115.2(5)
C12 O1 K1 148.5(5)
Ni11 O73 K4 94.3(2)
C252 O73 Ni11 115.9(5)
C252 O73 K4 147.5(5)
Ni4 O22 K2 95.9(2)
C84 O22 Ni4 116.1(5)
C84 O22 K2 144.9(6)
Ni4 O24 H24E 109.7
C75 O24 Ni4 115.7(5)
C75 O24 H24E 109.5
Ni11 O72 H72 119.1
C231 O72 Ni11 115.0(5)
C231 O72 H72 109.5
Ni5 O33 H33 96.2
C113 O33 Ni5 119.9(5)
C113 O33 H33 109.5
Ni12 O79 K4 95.8(2)
C276 O79 Ni12 114.6(5)
C276 O79 K4 145.1(5)
Ni12 O81 H81 128(3)
C267 O81 Ni12 118.9(5)
C267 O81 H81 108(3)
Ni4 O25 K2 96.3(2)
C96 O25 Ni4 116.9(6)
C96 O25 K2 144.0(6)
Ni4 O27 H27K 122.1
C87 O27 Ni4 119.7(5)
C87 O27 H27K 109.5
Ni12 O78 H78 119.5
C255 O78 Ni12 117.9(5)
C255 O78 H78 109.5
Ni11 O75 H75 118.6
C243 O75 Ni11 116.8(5)
C243 O75 H75 109.5
Ni11 O70 K4 94.2(2)
C240 O70 Ni11 116.1(6)
C240 O70 K4 145.6(6)
Ni6 O36 H36 123.7
C125 O36 Ni6 120.0(5)
C125 O36 H36 109.5
Ni10 O64 K4 96.0(2)
C216 O64 Ni10 114.6(5)
C216 O64 K4 146.0(5)
Ni1 O3 H3 129(3)
C3 O3 Ni1 115.6(5)
C3 O3 H3 108(3)
Ni6 O39 H39A 120.6
C135 O39 Ni6 116.6(5)
C135 O39 H39A 109.5
Ni2 O7 K1 96.2(2)
C36 O7 Ni2 115.1(6)
C36 O7 K1 144.9(6)
Ni3 O16 K1 94.9(2)
C72 O16 Ni3 114.1(6)
C72 O16 K1 146.7(6)
Ni10 O67 K4 95.0(2)
C228 O67 Ni10 114.5(5)
C228 O67 K4 144.8(6)
Ni3 O18 H18C 125(3)
C63 O18 Ni3 118.5(6)
C63 O18 H18C 108(3)
Ni9 O55 K3 94.3(2)
C050 O55 Ni9 114.2(6)
C050 O55 K3 144.7(6)
Ni7 O46 K3 97.2(2)
C168 O46 Ni7 116.2(6)
C168 O46 K3 143.6(6)
Ni10 O66 H66A 122.9
C207 O66 Ni10 119.2(5)
C207 O66 H66A 109.5
Ni5 O31 K2 94.0(2)
C120 O31 Ni5 115.7(5)
C120 O31 K2 147.7(5)
Ni7 O48 H48 119.7
C160 O48 Ni7 118.2(5)
C160 O48 H48 109.5
Ni2 O10 K1 96.0(2)
C48 O10 Ni2 115.1(6)
C48 O10 K1 145.6(6)
Ni12 O76 K4 95.7(2)
C264 O76 Ni12 115.6(5)
C264 O76 K4 146.0(5)
Ni1 O6 H6 120.5
C17 O6 Ni1 115.8(6)
C17 O6 H6 109.5
Ni1 O4 K1 94.7(2)
C24 O4 Ni1 117.2(6)
C24 O4 K1 144.3(6)
Ni5 O28 K2 94.8(2)
C108 O28 Ni5 114.8(6)
C108 O28 K2 146.6(6)
Ni10 O69 H69 100.5
C219 O69 Ni10 118.9(6)
C219 O69 H69 109.5
Ni2 O9 H9 127(3)
C30 O9 Ni2 118.8(5)
C30 O9 H9 106(3)
Ni7 O43 K3 95.8(2)
C156 O43 Ni7 116.3(6)
C156 O43 K3 144.7(6)
Ni9 O57 H57 122.4
C183 O57 Ni9 121.1(6)
C183 O57 H57 109.5
Ni3 O13 K1 96.7(2)
C60 O13 Ni3 117.0(5)
C60 O13 K1 144.1(6)
Ni2 O12 H12 95.6
C41 O12 Ni2 116.7(6)
C41 O12 H12 109.5
Ni9 O60 H60 110.6
C195 O60 Ni9 114.9(6)
C195 O60 H60 109.5
Ni5 O30 H30 113.6
C100 O30 Ni5 119.6(6)
C100 O30 H30 109.5
Ni11 N25 H25 108.2
C248 N25 Ni11 109.0(5)
C248 N25 H25 108.2
C248 N25 C247 111.4(7)
C247 N25 Ni11 111.6(5)
C247 N25 H25 108.2
Ni8 O51 H51 104.0
C171 O51 Ni8 120.9(6)
C171 O51 H51 109.5
Ni8 O49 K3 94.7(3)
C180 O49 Ni8 116.7(7)
C180 O49 K3 146.7(7)
Ni1 N1 H1 108.7
C7 N1 Ni1 110.4(5)
C7 N1 H1 108.7
C8 N1 Ni1 109.4(5)
C8 N1 H1 108.7
C8 N1 C7 110.9(7)
Ni7 O45 H45 109.7
C147 O45 Ni7 115.5(7)
C147 O45 H45 109.5
Ni4 N8 H8A 108.3
C80 N8 Ni4 108.6(5)
C80 N8 H8A 108.3
C79 N8 Ni4 111.4(5)
C79 N8 H8A 108.3
C79 N8 C80 111.8(7)
Ni12 N26 H26A 107.8
C259 N26 Ni12 112.0(5)
C259 N26 H26A 107.8
C260 N26 Ni12 108.2(5)
C260 N26 H26A 107.8
C260 N26 C259 113.0(7)
Ni4 N9 H9C 108.4
C91 N9 Ni4 111.2(5)
C91 N9 H9C 108.4
C91 N9 C92 111.0(7)
C92 N9 Ni4 109.3(5)
C92 N9 H9C 108.4
Ni12 N27 H27A 108.0
C272 N27 Ni12 109.4(5)
C272 N27 H27A 108.0
C272 N27 C271 112.1(6)
C271 N27 Ni12 111.2(5)
C271 N27 H27A 108.0
Ni3 N5 H5 108.0
C55 N5 Ni3 112.2(5)
C55 N5 H5 108.0
C55 N5 C56 112.5(7)
C56 N5 Ni3 107.9(5)
C56 N5 H5 108.0
O42 N14 O40 119.8(8)
O41 N14 O42 119.7(9)
O41 N14 O40 120.4(9)
Ni7 N16 H16 108.4
C163 N16 Ni7 111.1(6)
C163 N16 H16 108.4
C163 N16 C164 112.0(7)
C164 N16 Ni7 108.4(6)
C164 N16 H16 108.4
Ni8 O52 K3 93.8(3)
C312 O52 Ni8 114.4(7)
C312 O52 K3 147.4(6)
Ni6 N12 H12A 108.2
C128 N12 Ni6 108.7(5)
C128 N12 H12A 108.2
C128 N12 C127 112.2(7)
C127 N12 Ni6 111.2(5)
C127 N12 H12A 108.2
Ni11 N24 H24 108.6
C236 N24 Ni11 108.7(5)
C236 N24 H24 108.6
C236 N24 C235 111.4(7)
C235 N24 Ni11 110.9(5)
C235 N24 H24 108.6
H93C O93 H93D 109.3
Ni6 N13 H13A 107.9
C139 N13 Ni6 111.9(5)
C139 N13 H13A 107.9
C140 N13 Ni6 110.2(5)
C140 N13 H13A 107.9
C140 N13 C139 110.8(7)
Ni10 N22 H22 107.5
C212 N22 Ni10 109.3(5)
C212 N22 H22 107.5
C211 N22 Ni10 112.9(6)
C211 N22 H22 107.5
C211 N22 C212 111.8(7)
Ni9 N19 H19 107.7
C188 N19 Ni9 111.6(6)
C188 N19 H19 107.7
C189 N19 Ni9 109.1(5)
C189 N19 H19 107.7
C189 N19 C188 113.0(8)
Ni3 N6 H6A 108.1
C67 N6 Ni3 111.1(5)
C67 N6 H6A 108.1
C68 N6 Ni3 108.8(5)
C68 N6 H6A 108.1
C68 N6 C67 112.4(7)
Ni5 N11 H11 108.1
C116 N11 Ni5 108.8(5)
C116 N11 H11 108.1
C116 N11 C115 112.2(8)
C115 N11 Ni5 111.5(6)
C115 N11 H11 108.1
Ni9 N20 H20 108.1
C199 N20 Ni9 112.0(6)
C199 N20 H20 108.1
C200 N20 Ni9 109.9(5)
C200 N20 H20 108.1
C200 N20 C199 110.5(8)
Ni8 O54 H54 127(3)
C303 O54 Ni8 121.9(7)
C303 O54 H54 107(3)
Ni1 N2 H2 108.4
C20 N2 Ni1 108.8(6)
C20 N2 H2 108.4
C20 N2 C19 112.1(8)
C19 N2 Ni1 110.7(6)
C19 N2 H2 108.4
Ni5 N10 H10 107.8
C104 N10 Ni5 108.1(5)
C104 N10 H10 107.8
C104 N10 C103 113.0(8)
C103 N10 Ni5 112.1(6)
C103 N10 H10 107.8
Ni10 N23 H23 107.9
C223 N23 Ni10 111.5(6)
C223 N23 H23 107.9
C224 N23 Ni10 108.6(5)
C224 N23 H23 107.9
C224 N23 C223 112.9(7)
C07A N36 C0A5 122.2(9)
C07A N36 C0AQ 121.4(10)
C0A5 N36 C0AQ 116.3(9)
C135 C136 C139 118.9(8)
C137 C136 C135 120.4(9)
C137 C136 C139 120.7(8)
Ni2 N3 H3A 107.8
C31 N3 Ni2 111.8(6)
C31 N3 H3A 107.8
C32 N3 Ni2 109.8(6)
C32 N3 H3A 107.8
C32 N3 C31 111.7(8)
C267 C268 C269 118.2(9)
C267 C268 C271 120.0(8)
C269 C268 C271 121.8(8)
O61 N21 O63 121.2(10)
O61 N21 O62 119.6(9)
O62 N21 O63 119.1(10)
C277 N29 C279 120.9(9)
C277 N29 C278 121.8(9)
C279 N29 C278 117.1(9)
O24 C75 C74 122.3(8)
O24 C75 C76 117.6(8)
C74 C75 C76 120.0(8)
O22 C84 C80 118.2(8)
O23 C84 O22 125.1(8)
O23 C84 C80 116.6(8)
C135 C134 H134 120.3
C135 C134 C133 119.4(9)
C133 C134 H134 120.3
O83 N28 O82 118.6(8)
O84 N28 O83 120.9(10)
O84 N28 O82 120.5(11)
C123 C124 C125 118.1(8)
C123 C124 C127 122.5(8)
C125 C124 C127 119.4(8)
C124 C123 H123 119.2
C122 C123 C124 121.6(9)
C122 C123 H123 119.2
C87 C86 H86 119.9
C85 C86 H86 119.9
C85 C86 C87 120.1(9)
O66 C207 C208 115.4(9)
C206 C207 O66 124.4(9)
C206 C207 C208 120.1(9)
O70 C240 C236 117.6(8)
O71 C240 O70 125.2(8)
O71 C240 C236 117.2(8)
O21 N7 O20 118.3(9)
O19 N7 O21 120.8(11)
O19 N7 O20 120.8(11)
O79 C276 C272 118.9(7)
O80 C276 O79 125.1(8)
O80 C276 C272 116.0(7)
O34 C132 C128 118.4(8)
O35 C132 O34 125.0(8)
O35 C132 C128 116.6(8)
C3 C3AA H3AA 120.2
C4AA C3AA H3AA 120.2
C4AA C3AA C3 119.5(9)
C243 C244 C247 119.4(8)
C245 C244 C247 122.0(9)
C245 C244 C243 118.6(9)
N5 C55 H55A 109.0
N5 C55 H55B 109.0
N5 C55 C53 112.7(7)
H55A C55 H55B 107.8
C53 C55 H55A 109.0
C53 C55 H55B 109.0
O69 C219 C220 116.2(9)
O69 C219 C218 122.8(9)
C218 C219 C220 121.0(9)
S8 C94 H94A 108.9
S8 C94 H94B 108.9
H94A C94 H94B 107.8
C93 C94 S8 113.2(7)
C93 C94 H94A 108.9
C93 C94 H94B 108.9
C125 C126 H126 120.5
C121 C126 H126 120.5
C121 C126 C125 119.1(8)
Ni2 N4 H4 109.1
C44 N4 Ni2 107.4(6)
C44 N4 H4 109.1
C44 N4 C43 111.4(8)
C43 N4 Ni2 110.7(6)
C43 N4 H4 109.1
O37 C144 O38 125.2(8)
O37 C144 C140 118.4(7)
O38 C144 C140 116.4(7)
O25 C96 C92 118.5(8)
O26 C96 O25 125.1(8)
O26 C96 C92 116.4(8)
O81 C267 C268 117.3(8)
O81 C267 C266 121.5(8)
C268 C267 C266 121.1(9)
O27 C87 C86 122.1(9)
O27 C87 C88 118.1(8)
C86 C87 C88 119.8(9)
H24A C249 H24B 108.0
C248 C249 H24A 109.4
C248 C249 H24B 109.4
C248 C249 C250 111.1(7)
C250 C249 H24A 109.4
C250 C249 H24B 109.4
O39 C135 C136 117.8(8)
O39 C135 C134 122.1(8)
C134 C135 C136 120.1(9)
O56 C050 O55 123.9(9)
O56 C050 C189 117.2(8)
O55 C050 C189 118.8(8)
O15 C52 C51 122.8(8)
O15 C52 C53 117.3(8)
C51 C52 C53 119.9(8)
C268 C269 H269 119.0
C270 C269 C268 122.1(9)
C270 C269 H269 119.0
Ni7 N15 H15 107.9
C152 N15 Ni7 107.8(7)
C152 N15 H15 107.9
C151 N15 Ni7 112.0(9)
C151 N15 H15 107.9
C151 N15 C152 113.3(10)
C23B S2B C22B 102.2(15)
N8 C80 C84 109.0(7)
N8 C80 H80 108.0
N8 C80 C81 112.8(7)
C84 C80 H80 108.0
C81 C80 C84 110.8(7)
C81 C80 H80 108.0
O14 C60 C56 115.8(7)
O13 C60 O14 126.7(8)
O13 C60 C56 117.5(7)
C80 C81 H81A 108.9
C80 C81 H81B 108.9
C80 C81 C82 113.6(7)
H81A C81 H81B 107.7
C82 C81 H81A 108.9
C82 C81 H81B 108.9
N13 C139 C136 113.5(7)
N13 C139 H13B 108.9
N13 C139 H13C 108.9
C136 C139 H13B 108.9
C136 C139 H13C 108.9
H13B C139 H13C 107.7
C289 N33 C290 129.9(15)
C289 N33 C291 118.1(13)
C290 N33 C291 112.1(15)
C1B N33 C6BA 107.7(19)
C1C N33 C6BA 115.7(16)
C1C N33 C1B 132(2)
N25 C248 C249 112.5(7)
N25 C248 H248 107.3
N25 C248 C252 109.6(7)
C249 C248 H248 107.3
C252 C248 C249 112.7(7)
C252 C248 H248 107.3
O72 C231 C232 117.2(8)
O72 C231 C230 123.2(8)
C230 C231 C232 119.5(9)
N27 C272 C276 109.4(7)
N27 C272 H272 107.6
N27 C272 C273 112.5(7)
C276 C272 H272 107.6
C276 C272 C273 111.8(7)
C273 C272 H272 107.6
N8 C79 H79A 109.2
N8 C79 H79B 109.2
N8 C79 C76 111.8(7)
H79A C79 H79B 107.9
C76 C79 H79A 109.2
C76 C79 H79B 109.2
C136 C137 H137 119.8
C136 C137 C138 120.4(9)
C138 C137 H137 119.8
O1 C12 O2 124.3(8)
O1 C12 C8 119.3(8)
O2 C12 C8 116.3(8)
O3 C3 C3AA 121.2(9)
O3 C3 C6AA 118.1(8)
C6AA C3 C3AA 120.5(9)
C30 C29 H29 121.0
C28 C29 H29 121.0
C28 C29 C30 117.9(9)
O46 C168 O47 124.9(9)
O46 C168 C164 118.5(8)
O47 C168 C164 116.5(8)
C3AA C4AA H4AA 119.4
C3AA C4AA C6 121.2(9)
C6 C4AA H4AA 119.4
O78 C255 C254 122.0(8)
O78 C255 C256 117.8(8)
C254 C255 C256 120.2(8)
C243 C242 H242 120.6
C241 C242 H242 120.6
C241 C242 C243 118.8(10)
N6 C67 H67A 109.1
N6 C67 H67B 109.1
N6 C67 C64 112.5(7)
H67A C67 H67B 107.8
C64 C67 H67A 109.1
C64 C67 H67B 109.1
N26 C259 H25A 109.1
N26 C259 H25B 109.1
N26 C259 C256 112.4(7)
H25A C259 H25B 107.9
C256 C259 H25A 109.1
C256 C259 H25B 109.1
C52 C51 H51A 119.7
C52 C51 C50 120.7(9)
C50 C51 H51A 119.7
C231 C232 C235 117.7(8)
C233 C232 C231 118.3(9)
C233 C232 C235 124.0(9)
O64 C216 C212 119.1(8)
O65 C216 O64 124.7(8)
O65 C216 C212 116.1(8)
C4AA C6 H6B 120.7
C5 C6 C4AA 118.6(9)
C5 C6 H6B 120.7
N12 C128 C132 110.7(7)
N12 C128 H128 106.9
N12 C128 C129 111.1(7)
C132 C128 H128 106.9
C132 C128 C129 113.9(7)
C129 C128 H128 106.9
S14 C166 H16A 108.7
S14 C166 H16B 108.7
H16A C166 H16B 107.6
C165 C166 S14 114.1(7)
C165 C166 H16A 108.7
C165 C166 H16B 108.7
C231 C230 H230 119.9
C229 C230 C231 120.2(9)
C229 C230 H230 119.9
O9 C30 C29 120.3(9)
C25 C30 O9 117.5(9)
C25 C30 C29 122.1(9)
O4 C24 C20 116.5(9)
O5 C24 O4 125.9(9)
O5 C24 C20 117.6(8)
C63 C64 C67 119.5(9)
C65 C64 C67 121.4(9)
C65 C64 C63 118.8(9)
Ni8 N18 H18 107.7
C308 N18 Ni8 108.2(6)
C308 N18 H18 107.7
C307 N18 Ni8 112.6(8)
C307 N18 H18 107.7
C307 N18 C308 112.5(12)
N11 C116 H116 109.0
N11 C116 C120 109.8(7)
N11 C116 C117 111.9(8)
C120 C116 H116 109.0
C120 C116 C117 108.0(7)
C117 C116 H116 109.0
O36 C125 C124 117.4(8)
O36 C125 C126 122.6(8)
C126 C125 C124 120.1(8)
C128 C129 H12B 109.4
C128 C129 H12C 109.4
H12B C129 H12C 108.0
C130 C129 C128 111.2(8)
C130 C129 H12B 109.4
C130 C129 H12C 109.4
C76 C77 H77 119.0
C76 C77 C78 122.0(9)
C78 C77 H77 119.0
O31 C120 C116 118.8(8)
O32 C120 O31 125.1(7)
O32 C120 C116 116.2(8)
N9 C91 H91A 109.1
N9 C91 H91B 109.1
N9 C91 C88 112.6(7)
H91A C91 H91B 107.8
C88 C91 H91A 109.1
C88 C91 H91B 109.1
C75 C74 H74 119.9
C73 C74 C75 120.2(9)
C73 C74 H74 119.9
C267 C266 H266 120.3
C265 C266 C267 119.3(9)
C265 C266 H266 120.3
H14A C141 H14B 107.8
C140 C141 H14A 109.1
C140 C141 H14B 109.1
C142 C141 H14A 109.1
C142 C141 H14B 109.1
C142 C141 C140 112.6(8)
O33 C113 C114 121.1(9)
O33 C113 C112 118.6(8)
C114 C113 C112 120.3(9)
C113 C114 H114 120.3
C109 C114 C113 119.4(10)
C109 C114 H114 120.3
O16 C72 C68 119.0(8)
O17 C72 O16 124.1(8)
O17 C72 C68 116.9(8)
N25 C247 H24C 109.4
N25 C247 H24D 109.4
C244 C247 N25 111.2(7)
C244 C247 H24C 109.4
C244 C247 H24D 109.4
H24C C247 H24D 108.0
N12 C127 C124 112.7(7)
N12 C127 H12D 109.0
N12 C127 H12E 109.0
C124 C127 H12D 109.0
C124 C127 H12E 109.0
H12D C127 H12E 107.8
N1 C7 H7A 109.4
N1 C7 H7B 109.4
H7A C7 H7B 108.0
C6AA C7 N1 111.4(7)
C6AA C7 H7A 109.4
C6AA C7 H7B 109.4
C245 C246 H246 120.1
C245 C246 C241 119.7(10)
C241 C246 H246 120.1
S18 C202 H20A 109.7
S18 C202 H20B 109.7
H20A C202 H20B 108.2
C201 C202 S18 109.9(7)
C201 C202 H20A 109.7
C201 C202 H20B 109.7
C17 C16 C19 118.5(9)
C15 C16 C17 117.4(9)
C15 C16 C19 124.0(9)
O76 C264 C260 117.7(7)
O77 C264 O76 125.6(8)
O77 C264 C260 116.7(7)
C195 C194 H194 120.4
C195 C194 C193 119.2(11)
C193 C194 H194 120.4
O75 C243 C244 116.5(8)
O75 C243 C242 122.6(9)
C242 C243 C244 120.8(9)
C183 C184 C188 119.8(9)
C183 C184 C185 117.9(9)
C185 C184 C188 122.3(10)
N24 C236 C240 110.3(7)
N24 C236 H236 107.5
N24 C236 C237 112.0(8)
C240 C236 H236 107.5
C240 C236 C237 111.9(8)
C237 C236 H236 107.5
O73 C252 O74 124.7(8)
O73 C252 C248 118.8(7)
O74 C252 C248 116.5(7)
C232 C233 H233 118.8
C232 C233 C234 122.5(9)
C234 C233 H233 118.8
O58 C204 C200 118.3(8)
O59 C204 O58 124.9(8)
O59 C204 C200 116.8(8)
C266 C265 H265 119.6
C266 C265 C270 120.8(9)
C270 C265 H265 119.6
C30 C25 C31 122.1(9)
C30 C25 C26 117.6(9)
C26 C25 C31 120.2(9)
N13 C140 C144 107.8(7)
N13 C140 C141 112.2(7)
N13 C140 H140 108.1
C144 C140 H140 108.1
C141 C140 C144 112.3(7)
C141 C140 H140 108.1
O67 C228 O68 125.0(8)
O67 C228 C224 119.7(8)
O68 C228 C224 115.3(8)
C230 C229 H229 119.4
C230 C229 C234 121.2(9)
C234 C229 H229 119.4
C280 N30 C281 124.6(12)
C280 N30 C282 120.4(13)
C282 N30 C281 114.9(12)
C29 C28 H28 119.6
C27 C28 C29 120.7(9)
C27 C28 H28 119.6
N22 C212 C216 109.5(7)
N22 C212 H212 108.4
N22 C212 C213 110.8(8)
C216 C212 H212 108.4
C213 C212 C216 111.3(8)
C213 C212 H212 108.4
N9 C92 C96 109.8(7)
N9 C92 H92 108.9
N9 C92 C93 111.2(8)
C96 C92 H92 108.9
C96 C92 C93 109.1(7)
C93 C92 H92 108.9
C207 C206 H206 118.9
C207 C206 C205 122.2(10)
C205 C206 H206 118.9
C6 C5 H5A 119.5
C6 C5 C6AA 121.1(9)
C6AA C5 H5A 119.5
C94 C93 C92 115.0(8)
C94 C93 H93A 108.5
C94 C93 H93B 108.5
C92 C93 H93A 108.5
C92 C93 H93B 108.5
H93A C93 H93B 107.5
S24 C274 H27B 108.6
S24 C274 H27C 108.6
H27B C274 H27C 107.6
C273 C274 S24 114.5(6)
C273 C274 H27B 108.6
C273 C274 H27C 108.6
C207 C208 C211 120.4(9)
C209 C208 C207 116.9(10)
C209 C208 C211 122.7(9)
C295 N34 C296 125.0(14)
C295 N34 C297 119.7(13)
C296 N34 C297 115.3(16)
H9A C9 H9B 108.1
C8 C9 H9A 109.5
C8 C9 H9B 109.5
C8 C9 C2AA 110.8(7)
C2AA C9 H9A 109.5
C2AA C9 H9B 109.5
O48 C160 C161 121.5(9)
O48 C160 C159 117.9(9)
C161 C160 C159 120.6(10)
H69A C69 H69B 108.0
C68 C69 H69A 109.3
C68 C69 H69B 109.3
C70 C69 H69A 109.3
C70 C69 H69B 109.3
C70 C69 C68 111.4(8)
C87 C88 C91 119.8(8)
C89 C88 C87 119.2(9)
C89 C88 C91 121.0(8)
O92 C07A N36 126.2(10)
O92 C07A H07A 116.9
N36 C07A H07A 116.9
C255 C254 H254 119.8
C253 C254 C255 120.5(9)
C253 C254 H254 119.8
C286 N32 C287 133.4(16)
C286 N32 C288 115.2(14)
C287 N32 C288 110.3(16)
C88 C89 H89 119.1
C88 C89 C90 121.8(10)
C90 C89 H89 119.1
N26 C260 C264 111.3(7)
N26 C260 H260 107.3
N26 C260 C261 113.2(7)
C264 C260 H260 107.3
C261 C260 C264 110.2(7)
C261 C260 H260 107.3
S22 C250 H25C 108.6
S22 C250 H25D 108.6
C249 C250 S22 114.5(6)
C249 C250 H25C 108.6
C249 C250 H25D 108.6
H25C C250 H25D 107.6
C86 C85 H85 119.7
C86 C85 C90 120.6(10)
C90 C85 H85 119.7
N3 C31 C25 112.6(8)
N3 C31 H31F 109.1
N3 C31 H31G 109.1
C25 C31 H31F 109.1
C25 C31 H31G 109.1
H31F C31 H31G 107.8
C272 C273 H27D 109.5
C272 C273 H27E 109.5
C274 C273 C272 110.6(7)
C274 C273 H27D 109.5
C274 C273 H27E 109.5
H27D C273 H27E 108.1
C3 C6AA C7 119.5(9)
C3 C6AA C5 119.0(8)
C5 C6AA C7 121.4(9)
C113 C112 C115 118.3(9)
C111 C112 C113 118.7(9)
C111 C112 C115 122.8(9)
N27 C271 C268 114.0(7)
N27 C271 H27F 108.8
N27 C271 H27G 108.8
C268 C271 H27F 108.8
C268 C271 H27G 108.8
H27F C271 H27G 107.6
N6 C68 C72 110.9(7)
N6 C68 C69 111.9(7)
N6 C68 H68 107.5
C72 C68 C69 111.1(7)
C72 C68 H68 107.5
C69 C68 H68 107.5
C123 C122 H122 120.6
C121 C122 C123 118.9(9)
C121 C122 H122 120.6
N22 C211 C208 113.0(7)
N22 C211 H21E 109.0
N22 C211 H21F 109.0
C208 C211 H21E 109.0
C208 C211 H21F 109.0
H21E C211 H21F 107.8
C244 C245 H245 119.6
C246 C245 C244 120.9(10)
C246 C245 H245 119.6
N5 C56 C60 110.8(7)
N5 C56 H56 107.4
N5 C56 C57 112.6(7)
C60 C56 H56 107.4
C57 C56 C60 111.1(7)
C57 C56 H56 107.4
S22 C251 H25E 109.5
S22 C251 H25F 109.5
S22 C251 H25G 109.5
H25E C251 H25F 109.5
H25E C251 H25G 109.5
H25F C251 H25G 109.5
C242 C241 H241 119.4
C246 C241 C242 121.2(9)
C246 C241 H241 119.4
O18 C63 C64 118.1(9)
O18 C63 C62 121.0(9)
C64 C63 C62 120.9(10)
C52 C53 C55 119.9(8)
C54 C53 C55 122.4(8)
C54 C53 C52 117.6(8)
O60 C195 C194 124.0(10)
O60 C195 C196 117.6(9)
C194 C195 C196 118.3(10)
C53 C54 H54A 119.0
C49 C54 C53 121.9(9)
C49 C54 H54A 119.0
N19 C188 C184 113.8(8)
N19 C188 H18A 108.8
N19 C188 H18B 108.8
C184 C188 H18A 108.8
C184 C188 H18B 108.8
H18A C188 H18B 107.7
C260 C261 H26B 109.0
C260 C261 H26C 109.0
H26B C261 H26C 107.8
C262 C261 C260 113.1(8)
C262 C261 H26B 109.0
C262 C261 H26C 109.0
O57 C183 C184 118.0(9)
O57 C183 C182 121.6(9)
C184 C183 C182 120.4(10)
C160 C161 H161 120.0
C160 C161 C162 120.0(10)
C162 C161 H161 120.0
N3 C32 C36 108.6(8)
N3 C32 C33 111.0(9)
C36 C32 C33 110.7(8)
S12 C142 H14C 109.9
S12 C142 H14D 109.9
C141 C142 S12 109.0(7)
C141 C142 H14C 109.9
C141 C142 H14D 109.9
H14C C142 H14D 108.3
H22E C225 H22F 107.7
C226 C225 H22E 108.9
C226 C225 H22F 108.9
C226 C225 C224 113.3(8)
C224 C225 H22E 108.9
C224 C225 H22F 108.9
O49 C180 C176 117.2(12)
O50 C180 O49 125.4(10)
O50 C180 C176 117.4(10)
N23 C223 H22G 109.1
N23 C223 H22H 109.1
N23 C223 C220 112.7(8)
H22G C223 H22H 107.8
C220 C223 H22G 109.1
C220 C223 H22H 109.1
C64 C65 H65 119.6
C64 C65 C66 120.8(10)
C66 C65 H65 119.6
C112 C111 H111 119.2
C112 C111 C110 121.6(10)
C110 C111 H111 119.2
C184 C185 H185 119.3
C186 C185 C184 121.3(11)
C186 C185 H185 119.3
C75 C76 C79 119.7(8)
C77 C76 C75 118.8(9)
C77 C76 C79 121.6(8)
C183 C182 H182 120.5
C187 C182 C183 119.0(10)
C187 C182 H182 120.5
C220 C221 H221 118.9
C220 C221 C222 122.1(11)
C222 C221 H221 118.9
N2 C20 C24 110.6(7)
N2 C20 H20H 107.7
N2 C20 C21 111.9(9)
C24 C20 H20H 107.7
C24 C20 C21 111.2(8)
C21 C20 H20H 107.7
C195 C196 C199 117.7(10)
C197 C196 C195 120.9(11)
C197 C196 C199 121.4(10)
S7 C82 H82A 108.3
S7 C82 H82B 108.3
C81 C82 S7 115.9(7)
C81 C82 H82A 108.3
C81 C82 H82B 108.3
H82A C82 H82B 107.4
C233 C234 H234 120.9
C229 C234 C233 118.3(9)
C229 C234 H234 120.9
N20 C199 C196 111.8(8)
N20 C199 H19A 109.2
N20 C199 H19B 109.2
C196 C199 H19A 109.2
C196 C199 H19B 109.2
H19A C199 H19B 107.9
N1 C8 C12 109.4(7)
N1 C8 C9 112.6(7)
N1 C8 H8 107.5
C12 C8 H8 107.5
C9 C8 C12 111.9(7)
C9 C8 H8 107.5
C298 N35 C300 122.8(11)
C298 N35 C299 118.2(13)
C300 N35 C299 118.8(13)
O12 C41 C40 116.2(10)
O12 C41 C42 122.1(10)
C42 C41 C40 121.6(10)
N16 C163 H16C 109.1
N16 C163 H16D 109.1
N16 C163 C159 112.6(8)
H16C C163 H16D 107.8
C159 C163 H16C 109.1
C159 C163 H16D 109.1
S1 C2AA H2AA 108.6
S1 C2AA H2AB 108.6
C9 C2AA S1 114.8(7)
C9 C2AA H2AA 108.6
C9 C2AA H2AB 108.6
H2AA C2AA H2AB 107.5
C25 C26 H26 119.3
C27 C26 C25 121.4(10)
C27 C26 H26 119.3
C17 C18 H18D 119.9
C13 C18 H18D 119.9
C13 C18 C17 120.3(10)
S6 C70 H70A 108.6
S6 C70 H70B 108.6
C69 C70 S6 114.5(7)
C69 C70 H70A 108.6
C69 C70 H70B 108.6
H70A C70 H70B 107.6
C74 C73 H73 120.0
C74 C73 C78 120.0(9)
C78 C73 H73 120.0
C208 C209 H209 118.7
C210 C209 C208 122.6(11)
C210 C209 H209 118.7
C54 C49 H49 120.3
C50 C49 C54 119.3(9)
C50 C49 H49 120.3
O28 C108 C104 118.0(9)
O29 C108 O28 124.2(8)
O29 C108 C104 117.8(9)
C41 C40 C43 121.0(10)
C39 C40 C41 118.6(11)
C39 C40 C43 120.3(11)
O43 C156 C152 117.7(9)
O44 C156 O43 126.2(9)
O44 C156 C152 116.0(9)
O6 C17 C16 116.5(9)
O6 C17 C18 123.0(9)
C18 C17 C16 120.5(9)
N16 C164 C168 109.6(7)
N16 C164 H164 107.9
N16 C164 C165 113.0(8)
C168 C164 H164 107.9
C165 C164 C168 110.4(8)
C165 C164 H164 107.9
C77 C78 C73 119.1(9)
C77 C78 H78A 120.5
C73 C78 H78A 120.5
C212 C213 H21G 109.5
C212 C213 H21H 109.5
C212 C213 C214 110.9(8)
H21G C213 H21H 108.1
C214 C213 H21G 109.5
C214 C213 H21H 109.5
C134 C133 H133 119.9
C138 C133 C134 120.2(9)
C138 C133 H133 119.9
O7 C36 C32 119.2(8)
O8 C36 O7 124.9(9)
O8 C36 C32 115.9(8)
C18 C13 H13 119.6
C18 C13 C14 120.8(11)
C14 C13 H13 119.6
C51 C50 H50 119.9
C49 C50 C51 120.3(9)
C49 C50 H50 119.9
C137 C138 C133 119.6(9)
C137 C138 H138 120.2
C133 C138 H138 120.2
O30 C100 C101 116.1(10)
C99 C100 O30 123.6(10)
C99 C100 C101 120.3(11)
C202 C201 H20C 109.4
C202 C201 H20D 109.4
H20C C201 H20D 108.0
C200 C201 C202 111.4(8)
C200 C201 H20C 109.4
C200 C201 H20D 109.4
C219 C220 C223 119.4(9)
C221 C220 C219 118.4(10)
C221 C220 C223 122.2(10)
C269 C270 C265 118.4(9)
C269 C270 H270 120.8
C265 C270 H270 120.8
N19 C189 C050 110.7(7)
N19 C189 H189 107.6
N19 C189 C190 111.2(8)
C050 C189 H189 107.6
C050 C189 C190 112.0(8)
C190 C189 H189 107.6
C116 C117 H11D 108.7
C116 C117 H11E 108.7
H11D C117 H11E 107.6
C118 C117 C116 114.1(7)
C118 C117 H11D 108.7
C118 C117 H11E 108.7
O85 C277 N29 125.4(10)
O85 C277 H277 117.3
N29 C277 H277 117.3
C255 C256 C259 120.8(8)
C257 C256 C255 117.6(8)
C257 C256 C259 121.5(8)
C28 C27 H27 120.1
C26 C27 C28 119.8(9)
C26 C27 H27 120.1
C13 C14 H14 120.4
C13 C14 C15 119.2(10)
C15 C14 H14 120.4
S20 C226 H22I 109.9
S20 C226 H22J 109.9
C225 C226 S20 109.1(7)
C225 C226 H22I 109.9
C225 C226 H22J 109.9
H22I C226 H22J 108.3
C196 C197 H197 119.3
C196 C197 C198 121.5(10)
C198 C197 H197 119.3
C189 C190 H19C 109.3
C189 C190 H19D 109.3
C189 C190 C191 111.5(8)
H19C C190 H19D 108.0
C191 C190 H19C 109.3
C191 C190 H19D 109.3
C66 C61 H61 119.6
C62 C61 H61 119.6
C62 C61 C66 120.9(11)
N23 C224 C228 109.8(7)
N23 C224 C225 110.8(7)
N23 C224 H224 107.9
C228 C224 C225 112.2(7)
C228 C224 H224 107.9
C225 C224 H224 107.9
C89 C90 H90 120.8
C85 C90 C89 118.5(9)
C85 C90 H90 120.8
N20 C200 C204 108.4(7)
N20 C200 C201 112.1(8)
N20 C200 H200 107.8
C204 C200 H200 107.8
C201 C200 C204 112.8(8)
C201 C200 H200 107.8
C185 C186 H186 120.1
C187 C186 C185 119.8(11)
C187 C186 H186 120.1
C162 C157 H157 120.4
C158 C157 H157 120.4
C158 C157 C162 119.2(11)
C161 C162 C157 120.0(11)
C161 C162 H162 120.0
C157 C162 H162 120.0
C16 C15 C14 121.7(9)
C16 C15 H15K 119.1
C14 C15 H15K 119.1
S10 C118 H11F 109.0
S10 C118 H11G 109.0
C117 C118 S10 113.1(7)
C117 C118 H11F 109.0
C117 C118 H11G 109.0
H11F C118 H11G 107.8
C100 C99 H99 119.6
C100 C99 C98 120.8(12)
C98 C99 H99 119.6
C129 C130 S11A 112.6(7)
C129 C130 S11B 115.3(10)
C209 C210 H210 120.6
C209 C210 C205 118.8(9)
C205 C210 H210 120.6
N10 C104 C108 110.4(8)
N10 C104 H104 107.2
N10 C104 C105 113.2(8)
C108 C104 H104 107.2
C108 C104 C105 111.3(8)
C105 C104 H104 107.2
C166 C165 C164 113.9(8)
C166 C165 H16E 108.8
C166 C165 H16F 108.8
C164 C165 H16E 108.8
C164 C165 H16F 108.8
H16E C165 H16F 107.7
C126 C121 H121 119.0
C122 C121 C126 122.0(9)
C122 C121 H121 119.0
C114 C109 H109 119.3
C110 C109 C114 121.3(10)
C110 C109 H109 119.3
N24 C235 C232 112.3(7)
N24 C235 H23G 109.1
N24 C235 H23H 109.1
C232 C235 H23G 109.1
C232 C235 H23H 109.1
H23G C235 H23H 107.9
H30A C309 H30B 108.1
C308 C309 H30A 109.6
C308 C309 H30B 109.6
C310 C309 H30A 109.6
C310 C309 H30B 109.6
C310 C309 C308 110.3(10)
S1 C11 H11A 109.5
S1 C11 H11B 109.5
S1 C11 H11C 109.5
H11A C11 H11B 109.5
H11A C11 H11C 109.5
H11B C11 H11C 109.5
C40 C39 H39 119.7
C40 C39 C38 120.5(12)
C38 C39 H39 119.7
C256 C257 H257 118.9
C256 C257 C258 122.2(9)
C258 C257 H257 118.9
N11 C115 C112 113.8(7)
N11 C115 H11H 108.8
N11 C115 H11I 108.8
C112 C115 H11H 108.8
C112 C115 H11I 108.8
H11H C115 H11I 107.7
N36 C0A5 H0AA 109.5
N36 C0A5 H0AB 109.5
N36 C0A5 H0AC 109.5
H0AA C0A5 H0AB 109.5
H0AA C0A5 H0AC 109.5
H0AB C0A5 H0AC 109.5
C104 C105 H10D 108.9
C104 C105 H10E 108.9
H10D C105 H10E 107.7
C106 C105 C104 113.3(9)
C106 C105 H10D 108.9
C106 C105 H10E 108.9
O10 C48 O11 124.4(9)
O10 C48 C44 119.2(9)
O11 C48 C44 116.3(9)
O53 C312 O52 124.6(9)
O53 C312 C308 116.8(10)
O52 C312 C308 118.6(11)
C254 C253 H253 119.8
C254 C253 C258 120.4(9)
C258 C253 H253 119.8
C257 C258 H258 120.5
C253 C258 C257 119.1(9)
C253 C258 H258 120.5
C56 C57 H57A 109.2
C56 C57 H57B 109.2
H57A C57 H57B 107.9
C58 C57 C56 111.9(8)
C58 C57 H57A 109.2
C58 C57 H57B 109.2
S7 C83 H83A 109.5
S7 C83 H83B 109.5
S7 C83 H83C 109.5
H83A C83 H83B 109.5
H83A C83 H83C 109.5
H83B C83 H83C 109.5
C206 C205 C210 119.2(10)
C206 C205 H205 120.4
C210 C205 H205 120.4
N4 C44 C48 110.5(9)
N4 C44 H44 108.0
N4 C44 C45 111.6(9)
C48 C44 H44 108.0
C48 C44 C45 110.7(8)
C45 C44 H44 108.0
N15 C152 C156 108.0(9)
N15 C152 H152 107.6
N15 C152 C153 114.1(11)
C156 C152 H152 107.6
C153 C152 C156 111.8(11)
C153 C152 H152 107.6
Ni8 N17 H17 107.2
C176 N17 Ni8 110.0(6)
C176 N17 H17 107.2
C176 N17 C175 112.7(14)
C175 N17 Ni8 112.2(7)
C175 N17 H17 107.2
O45 C147 C148 116.8(13)
O45 C147 C146 122.5(13)
C148 C147 C146 120.7(11)
C99 C98 H98 120.6
C99 C98 C97 118.8(12)
C97 C98 H98 120.6
C171 C170 H170 118.9
C171 C170 C169 122.1(14)
C169 C170 H170 118.9
S17A C191 H19E 108.7
S17A C191 H19F 108.7
C190 C191 S17A 114.4(8)
C190 C191 H19E 108.7
C190 C191 H19F 108.7
C190 C191 H19G 108.5
C190 C191 H19H 108.5
C190 C191 S17B 114.9(9)
H19E C191 H19F 107.6
H19G C191 H19H 107.5
S17B C191 H19G 108.5
S17B C191 H19H 108.5
N4 C43 H43A 109.0
N4 C43 H43B 109.0
C40 C43 N4 113.1(8)
C40 C43 H43A 109.0
C40 C43 H43B 109.0
H43A C43 H43B 107.8
C160 C159 C163 120.4(9)
C158 C159 C160 118.3(9)
C158 C159 C163 121.3(9)
S19 C214 H21I 108.7
S19 C214 H21J 108.7
C213 C214 S19 114.3(7)
C213 C214 H21I 108.7
C213 C214 H21J 108.7
H21I C214 H21J 107.6
O51 C171 C170 125.1(11)
O51 C171 C172 116.0(12)
C170 C171 C172 118.8(13)
C65 C66 C61 119.4(11)
C65 C66 H66 120.3
C61 C66 H66 120.3
N36 C0AQ H0AD 109.5
N36 C0AQ H0AE 109.5
N36 C0AQ H0AF 109.5
H0AD C0AQ H0AE 109.5
H0AD C0AQ H0AF 109.5
H0AE C0AQ H0AF 109.5
C197 C198 H198 120.6
C197 C198 C193 118.7(10)
C193 C198 H198 120.6
S20 C227 H22K 109.5
S20 C227 H22L 109.5
S20 C227 H22M 109.5
H22K C227 H22L 109.5
H22K C227 H22M 109.5
H22L C227 H22M 109.5
N10 C103 H10F 108.9
N10 C103 H10G 108.9
H10F C103 H10G 107.7
C101 C103 N10 113.5(8)
C101 C103 H10F 108.9
C101 C103 H10G 108.9
C180 C176 C177 111.1(9)
N17 C176 C180 109.2(9)
N17 C176 C177 103.8(13)
N17 C176 C2 126.0(17)
C2 C176 C180 103.1(12)
N29 C279 H27L 109.5
N29 C279 H27M 109.5
N29 C279 H27N 109.5
H27L C279 H27M 109.5
H27L C279 H27N 109.5
H27M C279 H27N 109.5
N30 C280 H280 117.8
N30 C280 O86 124.5(13)
O86 C280 H280 117.8
S9 C106 H10H 108.6
S9 C106 H10I 108.6
C105 C106 S9 114.5(8)
C105 C106 H10H 108.6
C105 C106 H10I 108.6
H10H C106 H10I 107.6
C63 C62 H62 120.5
C61 C62 C63 118.9(11)
C61 C62 H62 120.5
H94C O94 H94D 109.4
S23 C262 H26D 108.9
S23 C262 H26E 108.9
C261 C262 S23 113.2(7)
C261 C262 H26D 108.9
C261 C262 H26E 108.9
H26D C262 H26E 107.8
C218 C217 H217 119.2
C222 C217 H217 119.2
C222 C217 C218 121.5(12)
C157 C158 H158 119.1
C159 C158 C157 121.8(10)
C159 C158 H158 119.1
C32 C33 H33A 109.0
C32 C33 H33B 109.0
H33A C33 H33B 107.8
C34 C33 C32 113.1(10)
C34 C33 H33A 109.0
C34 C33 H33B 109.0
C100 C101 C103 120.9(10)
C102 C101 C100 118.0(12)
C102 C101 C103 121.0(11)
S12 C143 H14E 109.5
S12 C143 H14F 109.5
S12 C143 H14G 109.5
H14E C143 H14F 109.5
H14E C143 H14G 109.5
H14F C143 H14G 109.5
C219 C218 C217 118.6(10)
C219 C218 H218 120.7
C217 C218 H218 120.7
S4 C46 H46A 110.2
S4 C46 H46B 110.2
H46A C46 H46B 108.5
C45 C46 S4 107.4(7)
C45 C46 H46A 110.2
C45 C46 H46B 110.2
S5 C58 H58A 108.9
S5 C58 H58B 108.9
C57 C58 S5 113.3(7)
C57 C58 H58A 108.9
C57 C58 H58B 108.9
H58A C58 H58B 107.7
N29 C278 H27O 109.5
N29 C278 H27P 109.5
N29 C278 H27Q 109.5
H27O C278 H27P 109.5
H27O C278 H27Q 109.5
H27P C278 H27Q 109.5
N2 C19 C16 112.2(8)
N2 C19 H19L 109.2
N2 C19 H19M 109.2
C16 C19 H19L 109.2
C16 C19 H19M 109.2
H19L C19 H19M 107.9
S23 C263 H26F 109.5
S23 C263 H26G 109.5
S23 C263 H26H 109.5
H26F C263 H26G 109.5
H26F C263 H26H 109.5
H26G C263 H26H 109.5
C194 C193 H193 119.4
C198 C193 C194 121.3(11)
C198 C193 H193 119.4
O54 C303 C304 116.7(12)
C302 C303 O54 123.0(11)
C302 C303 C304 120.3(14)
C221 C222 H222 120.9
C217 C222 C221 118.3(11)
C217 C222 H222 120.9
C44 C45 H45A 108.7
C44 C45 H45B 108.7
C46 C45 C44 114.0(8)
C46 C45 H45A 108.7
C46 C45 H45B 108.7
H45A C45 H45B 107.6
S16 C311 H31A 109.5
S16 C311 H31B 109.5
S16 C311 H31C 109.5
H31A C311 H31B 109.5
H31A C311 H31C 109.5
H31B C311 H31C 109.5
S18 C203 H20E 109.5
S18 C203 H20F 109.5
S18 C203 H20G 109.5
H20E C203 H20F 109.5
H20E C203 H20G 109.5
H20F C203 H20G 109.5
C111 C110 H110 120.7
C109 C110 C111 118.6(10)
C109 C110 H110 120.7
S6 C71 H71A 109.5
S6 C71 H71B 109.5
S6 C71 H71C 109.5
H71A C71 H71B 109.5
H71A C71 H71C 109.5
H71B C71 H71C 109.5
N18 C308 C309 109.5(10)
N18 C308 C312 110.2(9)
N18 C308 H308 108.6
C309 C308 H308 108.6
C312 C308 C309 111.4(9)
C312 C308 H308 108.6
C39 C38 H38 120.1
C37 C38 C39 119.8(12)
C37 C38 H38 120.1
C236 C237 H23I 108.2
C236 C237 H23J 108.2
C236 C237 H23K 109.0
C236 C237 H23L 109.0
H23I C237 H23J 107.4
H23K C237 H23L 107.8
C238 C237 C236 116.3(12)
C238 C237 H23I 108.2
C238 C237 H23J 108.2
C1 C237 C236 113.1(11)
C1 C237 H23K 109.0
C1 C237 H23L 109.0
S24 C275 H27H 109.5
S24 C275 H27I 109.5
S24 C275 H27J 109.5
H27H C275 H27I 109.5
H27H C275 H27J 109.5
H27I C275 H27J 109.5
C152 C153 H15A 107.8
C152 C153 H15B 107.8
H15A C153 H15B 107.1
C154 C153 C152 118.0(13)
C154 C153 H15A 107.8
C154 C153 H15B 107.8
C302 C301 H301 119.2
C306 C301 H301 119.2
C306 C301 C302 121.7(14)
C38 C37 H37 119.0
C38 C37 C42 122.1(12)
C42 C37 H37 119.0
C41 C42 H42 121.3
C37 C42 C41 117.4(12)
C37 C42 H42 121.3
S16 C310 H31D 108.7
S16 C310 H31E 108.7
C309 C310 S16 114.2(9)
C309 C310 H31D 108.7
C309 C310 H31E 108.7
H31D C310 H31E 107.6
C303 C302 C301 119.5(12)
C303 C302 H302 120.3
C301 C302 H302 120.3
C147 C148 C151 121.7(11)
C147 C148 C149 117.8(15)
C149 C148 C151 120.5(14)
C182 C187 H187 119.4
C186 C187 C182 121.3(10)
C186 C187 H187 119.4
C149 C150 H150 120.1
C145 C150 H150 120.1
C145 C150 C149 119.8(12)
S19 C215 H21K 109.5
S19 C215 H21L 109.5
S19 C215 H21M 109.5
H21K C215 H21L 109.5
H21K C215 H21M 109.5
H21L C215 H21M 109.5
C20 C21 H21A 108.3
C20 C21 H21B 108.3
C20 C21 H21C 109.6
C20 C21 H21D 109.6
H21A C21 H21B 107.4
H21C C21 H21D 108.1
C22B C21 C20 116.0(14)
C22B C21 H21A 108.3
C22B C21 H21B 108.3
C22A C21 C20 110.5(10)
C22A C21 H21C 109.6
C22A C21 H21D 109.6
N15 C151 C148 112.0(9)
N15 C151 H15C 109.2
N15 C151 H15D 109.2
C148 C151 H15C 109.2
C148 C151 H15D 109.2
H15C C151 H15D 107.9
S4 C47 H47A 109.5
S4 C47 H47B 109.5
S4 C47 H47C 109.5
H47A C47 H47B 109.5
H47A C47 H47C 109.5
H47B C47 H47C 109.5
C147 C146 H146 120.0
C145 C146 C147 120.0(16)
C145 C146 H146 120.0
O90 C295 N34 123.5(15)
O90 C295 H295 118.2
N34 C295 H295 118.2
O91 C298 N35 124.9(13)
O91 C298 H298 117.5
N35 C298 H298 117.5
C148 C149 C150 120.1(16)
C148 C149 H149 119.9
C150 C149 H149 119.9
N30 C281 H28M 109.5
N30 C281 H28N 109.5
N30 C281 H28O 109.5
H28M C281 H28N 109.5
H28M C281 H28O 109.5
H28N C281 H28O 109.5
C101 C102 H102 118.8
C97 C102 C101 122.5(13)
C97 C102 H102 118.8
S9 C107 H10J 109.5
S9 C107 H10K 109.5
S9 C107 H10L 109.5
H10J C107 H10K 109.5
H10J C107 H10L 109.5
H10K C107 H10L 109.5
N30 C282 H28P 109.5
N30 C282 H28Q 109.5
N30 C282 H28R 109.5
H28P C282 H28Q 109.5
H28P C282 H28R 109.5
H28Q C282 H28R 109.5
S3 C34 H34A 108.4
S3 C34 H34B 108.4
C33 C34 S3 115.6(9)
C33 C34 H34A 108.4
C33 C34 H34B 108.4
H34A C34 H34B 107.4
C171 C172 C175 120.6(15)
C173 C172 C171 117.6(16)
C173 C172 C175 121.7(14)
N17 C175 H17A 109.2
N17 C175 H17B 109.2
C172 C175 N17 111.9(10)
C172 C175 H17A 109.2
C172 C175 H17B 109.2
H17A C175 H17B 107.9
O88 C286 N32 126.8(17)
O88 C286 H286 116.6
N32 C286 H286 116.6
C304 C305 H305 118.7
C304 C305 C306 122.6(13)
C306 C305 H305 118.7
S10 C119 H11J 109.5
S10 C119 H11K 109.5
S10 C119 H11L 109.5
H11J C119 H11K 109.5
H11J C119 H11L 109.5
H11K C119 H11L 109.5
C303 C304 C307 117.6(14)
C305 C304 C303 118.5(13)
C305 C304 C307 123.4(12)
C150 C145 C146 121.6(17)
C150 C145 H145 119.2
C146 C145 H145 119.2
C301 C306 C305 117.4(15)
C301 C306 H306 121.3
C305 C306 H306 121.3
C283 N31 C285 120(2)
C284 N31 C283 116(2)
C284 N31 C285 123(2)
C1E N31 C1D 122(3)
C1E N31 C1F 124(2)
C1F N31 C1D 112(3)
S13 C155 H15E 109.5
S13 C155 H15F 109.5
S13 C155 H15G 109.5
H15E C155 H15F 109.5
H15E C155 H15G 109.5
H15F C155 H15G 109.5
C176 C177 H17C 108.1
C176 C177 H17D 108.1
H17C C177 H17D 107.3
C178 C177 C176 116.9(15)
C178 C177 H17C 108.1
C178 C177 H17D 108.1
C98 C97 H97 120.2
C102 C97 C98 119.6(13)
C102 C97 H97 120.2
N18 C307 C304 114.0(10)
N18 C307 H30C 108.8
N18 C307 H30D 108.8
C304 C307 H30C 108.8
C304 C307 H30D 108.8
H30C C307 H30D 107.7
S5 C59 H59A 109.5
S5 C59 H59B 109.5
S5 C59 H59C 109.5
H59A C59 H59B 109.5
H59A C59 H59C 109.5
H59B C59 H59C 109.5
O89 C289 N33 131.7(17)
O89 C289 H289 114.2
N33 C289 H289 114.2
C170 C169 H169 120.0
C170 C169 C174 120.0(18)
C174 C169 H169 120.0
N34 C296 H29J 109.5
N34 C296 H29K 109.5
N34 C296 H29L 109.5
H29J C296 H29K 109.5
H29J C296 H29L 109.5
H29K C296 H29L 109.5
N35 C300 H30E 109.5
N35 C300 H30F 109.5
N35 C300 H30G 109.5
H30E C300 H30F 109.5
H30E C300 H30G 109.5
H30F C300 H30G 109.5
S8 C95 H95A 109.5
S8 C95 H95B 109.5
S8 C95 H95C 109.5
H95A C95 H95B 109.5
H95A C95 H95C 109.5
H95B C95 H95C 109.5
S11A C131 H13D 109.5
S11A C131 H13E 109.5
S11A C131 H13F 109.5
H13D C131 H13E 109.5
H13D C131 H13F 109.5
H13E C131 H13F 109.5
N32 C287 H28G 109.5
N32 C287 H28H 109.5
N32 C287 H28I 109.5
H28G C287 H28H 109.5
H28G C287 H28I 109.5
H28H C287 H28I 109.5
S14 C167 H16G 109.5
S14 C167 H16H 109.5
S14 C167 H16I 109.5
H16G C167 H16H 109.5
H16G C167 H16I 109.5
H16H C167 H16I 109.5
C172 C173 H173 118.2
C172 C173 C174 123.6(14)
C174 C173 H173 118.2
N34 C297 H29M 109.5
N34 C297 H29N 109.5
N34 C297 H29O 109.5
H29M C297 H29N 109.5
H29M C297 H29O 109.5
H29N C297 H29O 109.5
S13 C154 H15H 108.7
S13 C154 H15I 108.7
C153 C154 S13 114.4(11)
C153 C154 H15H 108.7
C153 C154 H15I 108.7
H15H C154 H15I 107.6
N33 C290 H29A 109.5
N33 C290 H29B 109.5
N33 C290 H29C 109.5
H29A C290 H29B 109.5
H29A C290 H29C 109.5
H29B C290 H29C 109.5
S2B C22B H22A 109.8
S2B C22B H22B 109.8
C21 C22B S2B 109.4(17)
C21 C22B H22A 109.8
C21 C22B H22B 109.8
H22A C22B H22B 108.2
C169 C174 H174 121.1
C173 C174 C169 117.8(16)
C173 C174 H174 121.1
N33 C291 H29D 109.5
N33 C291 H29E 109.5
N33 C291 H29F 109.5
H29D C291 H29E 109.5
H29D C291 H29F 109.5
H29E C291 H29F 109.5
N35 C299 H29G 109.5
N35 C299 H29H 109.5
N35 C299 H29I 109.5
H29G C299 H29H 109.5
H29G C299 H29I 109.5
H29H C299 H29I 109.5
N32 C288 H28J 109.5
N32 C288 H28K 109.5
N32 C288 H28L 109.5
H28J C288 H28K 109.5
H28J C288 H28L 109.5
H28K C288 H28L 109.5
C237 C238 H23M 111.2
C237 C238 H23N 111.2
C237 C238 S21A 102.9(12)
H23M C238 H23N 109.1
S21A C238 H23M 111.2
S21A C238 H23N 111.2
S3 C35 H35A 109.5
S3 C35 H35B 109.5
S3 C35 H35C 109.5
H35A C35 H35B 109.5
H35A C35 H35C 109.5
H35B C35 H35C 109.5
C177 C178 H17E 109.0
C177 C178 H17F 109.0
C177 C178 S15A 112.7(13)
H17E C178 H17F 107.8
S15A C178 H17E 109.0
S15A C178 H17F 109.0
C1G S21A C238 110.9(15)
C239 S21B C1 112.5(12)
C237 C1 S21B 100.4(10)
C191 S17B C10 98(2)
O87 C283 N31 124(2)
O87 C283 H283 117.9
N31 C283 H283 117.9
N31 C285 H28A 109.5
N31 C285 H28B 109.5
N31 C285 H28C 109.5
H28A C285 H28B 109.5
H28A C285 H28C 109.5
H28B C285 H28C 109.5
S2A C22A H22C 108.6
S2A C22A H22D 108.6
C21 C22A S2A 114.6(10)
C21 C22A H22C 108.6
C21 C22A H22D 108.6
H22C C22A H22D 107.6
C176 C2 H2A 109.8
C176 C2 H2B 109.8
C176 C2 C4 110(2)
H2A C2 H2B 108.2
C4 C2 H2A 109.8
C4 C2 H2B 109.8
S15B C4 H4A 109.7
S15B C4 H4B 109.7
C2 C4 S15B 110(2)
C2 C4 H4A 109.7
C2 C4 H4B 109.7
H4A C4 H4B 108.2
C179 S15A C178 98.7(10)
N31 C284 H28D 109.5
N31 C284 H28E 109.5
N31 C284 H28F 109.5
H28D C284 H28E 109.5
H28D C284 H28F 109.5
H28E C284 H28F 109.5
S17A C192 H19I 109.5
S17A C192 H19J 109.5
S17A C192 H19K 109.5
H19I C192 H19J 109.5
H19I C192 H19K 109.5
H19J C192 H19K 109.5
S17B C10 H10A 109.5
S17B C10 H10B 109.5
S17B C10 H10C 109.5
H10A C10 H10B 109.5
H10A C10 H10C 109.5
H10B C10 H10C 109.5
S15A C179 H17G 109.5
S15A C179 H17H 109.5
S15A C179 H17I 109.5
H17G C179 H17H 109.5
H17G C179 H17I 109.5
H17H C179 H17I 109.5
S15B C1A H1AA 109.5
S15B C1A H1AB 109.5
S15B C1A H1AC 109.5
H1AA C1A H1AB 109.5
H1AA C1A H1AC 109.5
H1AB C1A H1AC 109.5
S2A C23A H23A 109.5
S2A C23A H23B 109.5
S2A C23A H23C 109.5
H23A C23A H23B 109.5
H23A C23A H23C 109.5
H23B C23A H23C 109.5
N33 C6BA H6BA 109.5
N33 C6BA H6BB 109.5
N33 C6BA H6BC 109.5
H6BA C6BA H6BB 109.5
H6BA C6BA H6BC 109.5
H6BB C6BA H6BC 109.5
N33 C1B H1BA 109.5
N33 C1B H1BB 109.5
N33 C1B H1BC 109.5
H1BA C1B H1BB 109.5
H1BA C1B H1BC 109.5
H1BB C1B H1BC 109.5
O89 C1C N33 129(2)
O89 C1C H1C 115.6
N33 C1C H1C 115.6
N31 C1D H1DA 109.5
N31 C1D H1DB 109.5
N31 C1D H1DC 109.5
H1DA C1D H1DB 109.5
H1DA C1D H1DC 109.5
H1DB C1D H1DC 109.5
N31 C1E H1EA 109.5
N31 C1E H1EB 109.5
N31 C1E H1EC 109.5
H1EA C1E H1EB 109.5
H1EA C1E H1EC 109.5
H1EB C1E H1EC 109.5
O87 C1F N31 119(2)
O87 C1F H1F 120.4
N31 C1F H1F 120.4
S21B C239 H23O 109.5
S21B C239 H23P 109.5
S21B C239 H23Q 109.5
H23O C239 H23P 109.5
H23O C239 H23Q 109.5
H23P C239 H23Q 109.5
S21A C1G H1GA 109.5
S21A C1G H1GB 109.5
S21A C1G H1GC 109.5
H1GA C1G H1GB 109.5
H1GA C1G H1GC 109.5
H1GB C1G H1GC 109.5
S2B C23B H23D 109.5
S2B C23B H23E 109.5
S2B C23B H23F 109.5
H23D C23B H23E 109.5
H23D C23B H23F 109.5
H23E C23B H23F 109.5
C1H S11B C130 92(2)
S11B C1H H1HA 109.5
S11B C1H H1HB 109.5
S11B C1H H1HC 109.5
H1HA C1H H1HB 109.5
H1HA C1H H1HC 109.5
H1HB C1H H1HC 109.5

loop_
_geom_bond_atom_site_label_1
_geom_bond_atom_site_label_2
_geom_bond_distance
Ni11 K4 3.460(2)
Ni11 O73 2.037(6)
Ni11 O72 2.123(6)
Ni11 O75 2.115(6)
Ni11 O70 2.032(6)
Ni11 N25 2.073(8)
Ni11 N24 2.102(7)
Ni12 K4 3.487(2)
Ni12 O79 2.037(6)
Ni12 O81 2.123(6)
Ni12 O78 2.134(6)
Ni12 O76 2.022(6)
Ni12 N26 2.094(7)
Ni12 N27 2.082(6)
Ni3 K1 3.496(2)
Ni3 O15 2.117(6)
Ni3 O16 2.045(6)
Ni3 O18 2.136(7)
Ni3 O13 2.012(6)
Ni3 N5 2.091(7)
Ni3 N6 2.093(7)
Ni4 K2 3.497(2)
Ni4 O22 2.025(6)
Ni4 O24 2.136(6)
Ni4 O25 2.030(6)
Ni4 O27 2.108(6)
Ni4 N8 2.088(8)
Ni4 N9 2.090(8)
Ni6 K2 3.448(2)
Ni6 O37 2.039(6)
Ni6 O34 2.023(6)
Ni6 O36 2.147(6)
Ni6 O39 2.132(6)
Ni6 N12 2.069(7)
Ni6 N13 2.068(7)
Ni1 K1 3.451(2)
Ni1 O1 2.038(6)
Ni1 O3 2.125(6)
Ni1 O6 2.118(6)
Ni1 O4 2.026(7)
Ni1 N1 2.083(8)
Ni1 N2 2.095(8)
Ni9 K3 3.448(2)
Ni9 O58 2.032(6)
Ni9 O55 2.025(6)
Ni9 O57 2.131(7)
Ni9 O60 2.143(7)
Ni9 N19 2.072(8)
Ni9 N20 2.082(8)
Ni5 K2 3.453(2)
Ni5 O33 2.121(6)
Ni5 O31 2.030(6)
Ni5 O28 2.024(7)
Ni5 O30 2.138(7)
Ni5 N11 2.088(8)
Ni5 N10 2.075(8)
Ni10 K4 3.475(2)
Ni10 O64 2.012(7)
Ni10 O67 2.028(6)
Ni10 O66 2.112(7)
Ni10 O69 2.122(7)
Ni10 N22 2.056(7)
Ni10 N23 2.089(8)
Ni7 K3 3.518(2)
Ni7 O46 2.026(6)
Ni7 O48 2.115(7)
Ni7 O43 2.018(7)
Ni7 O45 2.154(7)
Ni7 N16 2.086(8)
Ni7 N15 2.082(10)
Ni2 K1 3.508(2)
Ni2 O7 2.016(7)
Ni2 O10 2.026(7)
Ni2 O9 2.108(6)
Ni2 O12 2.124(7)
Ni2 N3 2.062(8)
Ni2 N4 2.098(9)
Ni8 K3 3.456(2)
Ni8 O51 2.118(7)
Ni8 O49 2.032(8)
Ni8 O52 2.018(8)
Ni8 O54 2.129(8)
Ni8 N18 2.077(11)
Ni8 N17 2.082(11)
K2 O37 2.619(6)
K2 O34 2.622(6)
K2 O22 2.650(6)
K2 O25 2.632(6)
K2 O31 2.656(6)
K2 O28 2.634(6)
K4 O73 2.647(6)
K4 O79 2.631(6)
K4 O70 2.655(6)
K4 O64 2.629(6)
K4 O67 2.650(6)
K4 O76 2.646(6)
K3 O58 2.609(6)
K3 O55 2.643(7)
K3 O46 2.633(6)
K3 O43 2.684(7)
K3 O49 2.635(6)
K3 O52 2.674(7)
K1 O1 2.646(6)
K1 O7 2.661(6)
K1 O16 2.665(6)
K1 O10 2.659(7)
K1 O4 2.633(7)
K1 O13 2.633(6)
S24 C274 1.818(9)
S24 C275 1.790(10)
S20 C226 1.794(10)
S20 C227 1.808(10)
S7 C82 1.805(10)
S7 C83 1.811(10)
S22 C250 1.808(9)
S22 C251 1.786(11)
S6 C70 1.812(10)
S6 C71 1.788(10)
S1 C2AA 1.802(10)
S1 C11 1.793(12)
S12 C142 1.797(10)
S12 C143 1.770(11)
S18 C202 1.807(10)
S18 C203 1.773(11)
S23 C262 1.803(9)
S23 C263 1.802(11)
S10 C118 1.811(10)
S10 C119 1.825(13)
S4 C46 1.813(11)
S4 C47 1.800(12)
S19 C214 1.807(11)
S19 C215 1.822(13)
S14 C166 1.819(10)
S14 C167 1.790(14)
S8 C94 1.798(10)
S8 C95 1.777(15)
S5 C58 1.797(10)
S5 C59 1.791(15)
S11A C130 1.818(10)
S11A C131 1.784(15)
S16 C311 1.793(14)
S16 C310 1.795(12)
S9 C106 1.804(11)
S9 C107 1.837(17)
S13 C155 1.792(13)
S13 C154 1.817(15)
S15B C4 1.80(3)
S15B C1A 1.96(4)
S3 C34 1.779(13)
S3 C35 1.88(2)
S17A C191 1.831(12)
S17A C192 1.76(2)
S2A C22A 1.810(16)
S2A C23A 1.75(2)
O37 C144 1.249(10)
O34 C132 1.272(11)
O58 C204 1.253(11)
O15 H15J 0.8200
O15 C52 1.359(10)
O1 C12 1.255(11)
O73 C252 1.247(11)
O22 C84 1.265(11)
O23 C84 1.246(11)
O24 H24E 0.8200
O24 C75 1.364(11)
O72 H72 0.8200
O72 C231 1.359(11)
O33 H33 0.8200
O33 C113 1.372(12)
O79 C276 1.271(10)
O81 H81 0.857(14)
O81 C267 1.386(11)
O80 C276 1.246(11)
O35 C132 1.248(11)
O25 C96 1.265(11)
O27 H27K 0.8200
O27 C87 1.344(11)
O78 H78 0.8200
O78 C255 1.363(10)
O26 C96 1.254(11)
O75 H75 0.8200
O75 C243 1.361(11)
O70 C240 1.266(11)
O36 H36 0.8200
O36 C125 1.353(11)
O64 C216 1.262(11)
O3 H3 0.860(14)
O3 C3 1.363(11)
O39 H39A 0.8200
O39 C135 1.366(11)
O7 C36 1.267(12)
O56 C050 1.251(11)
O16 C72 1.271(11)
O67 C228 1.243(11)
O18 H18C 0.863(14)
O18 C63 1.378(12)
O55 C050 1.267(12)
O46 C168 1.260(11)
O66 H66A 0.8200
O66 C207 1.372(11)
O65 C216 1.248(11)
O68 C228 1.281(11)
O31 C120 1.256(11)
O48 H48 0.8200
O48 C160 1.345(12)
O10 C48 1.255(12)
O76 C264 1.269(11)
O38 C144 1.257(11)
O71 C240 1.243(11)
O6 H6 0.8200
O6 C17 1.376(12)
O4 C24 1.270(11)
O28 C108 1.284(12)
O69 H69 0.8200
O69 C219 1.370(12)
O2 C12 1.270(11)
O9 H9 0.863(14)
O9 C30 1.388(11)
O8 C36 1.249(12)
O43 C156 1.269(12)
O29 C108 1.237(13)
O57 H57 0.8200
O57 C183 1.358(13)
O14 C60 1.253(11)
O74 C252 1.263(11)
O17 C72 1.253(11)
O47 C168 1.260(12)
O13 C60 1.252(10)
O12 H12 0.8200
O12 C41 1.377(13)
O77 C264 1.245(11)
O32 C120 1.249(11)
O42 N14 1.251(11)
O60 H60 0.8200
O60 C195 1.355(13)
O30 H30 0.8200
O30 C100 1.374(13)
O11 C48 1.272(12)
O44 C156 1.246(13)
O5 C24 1.232(13)
O41 N14 1.245(11)
N25 H25 0.9800
N25 C248 1.496(11)
N25 C247 1.504(11)
O51 H51 0.8200
O51 C171 1.325(15)
O49 C180 1.266(14)
O59 C204 1.251(12)
N1 H1 0.9800
N1 C7 1.512(11)
N1 C8 1.482(11)
O83 N28 1.238(12)
O45 H45 0.8200
O45 C147 1.368(13)
O92 C07A 1.230(13)
N8 H8A 0.9800
N8 C80 1.495(11)
N8 C79 1.484(12)
N26 H26A 0.9800
N26 C259 1.489(12)
N26 C260 1.465(11)
N9 H9C 0.9800
N9 C91 1.491(11)
N9 C92 1.507(11)
O63 N21 1.247(12)
N27 H27A 0.9800
N27 C272 1.475(11)
N27 C271 1.507(11)
O21 N7 1.249(13)
N5 H5 0.9800
N5 C55 1.483(12)
N5 C56 1.487(11)
O40 N14 1.251(11)
O53 C312 1.228(14)
N16 H16 0.9800
N16 C163 1.482(12)
N16 C164 1.498(12)
O52 C312 1.291(13)
N12 H12A 0.9800
N12 C128 1.498(11)
N12 C127 1.502(12)
N24 H24 0.9800
N24 C236 1.473(12)
N24 C235 1.490(11)
O93 H93C 0.8500
O93 H93D 0.8500
O82 N28 1.260(12)
O85 C277 1.224(13)
N13 H13A 0.9800
N13 C139 1.491(11)
N13 C140 1.462(11)
O50 C180 1.245(16)
N22 H22 0.9800
N22 C212 1.488(12)
N22 C211 1.487(11)
N19 H19 0.9800
N19 C188 1.489(13)
N19 C189 1.485(12)
N6 H6A 0.9800
N6 C67 1.502(11)
N6 C68 1.461(11)
O88 C286 1.231(17)
N11 H11 0.9800
N11 C116 1.477(11)
N11 C115 1.495(12)
O61 N21 1.236(13)
O62 N21 1.246(13)
N20 H20 0.9800
N20 C199 1.491(13)
N20 C200 1.464(12)
O54 H54 0.859(14)
O54 C303 1.391(17)
N2 H2 0.9800
N2 C20 1.483(14)
N2 C19 1.499(12)
N10 H10 0.9800
N10 C104 1.488(13)
N10 C103 1.491(14)
N23 H23 0.9800
N23 C223 1.498(13)
N23 C224 1.479(12)
N36 C07A 1.328(14)
N36 C0A5 1.443(14)
N36 C0AQ 1.453(13)
C136 C135 1.390(13)
C136 C139 1.527(12)
C136 C137 1.377(14)
N3 H3A 0.9800
N3 C31 1.493(12)
N3 C32 1.490(12)
C268 C267 1.388(12)
C268 C269 1.390(13)
C268 C271 1.516(13)
N29 C277 1.349(14)
N29 C279 1.431(14)
N29 C278 1.447(14)
C75 C74 1.397(13)
C75 C76 1.399(13)
C84 C80 1.546(12)
C134 H134 0.9300
C134 C135 1.387(13)
C134 C133 1.403(14)
N28 O84 1.210(12)
C124 C123 1.391(13)
C124 C125 1.409(13)
C124 C127 1.522(12)
C123 H123 0.9300
C123 C122 1.387(14)
C86 H86 0.9300
C86 C87 1.399(14)
C86 C85 1.395(14)
C207 C206 1.353(15)
C207 C208 1.437(14)
O91 C298 1.215(14)
C240 C236 1.538(13)
N7 O20 1.267(13)
N7 O19 1.215(13)
C276 C272 1.533(11)
C132 C128 1.527(12)
C3AA H3AA 0.9300
C3AA C3 1.401(12)
C3AA C4AA 1.379(14)
C244 C247 1.496(12)
C244 C243 1.409(13)
C244 C245 1.405(14)
O89 C289 1.158(19)
O89 C1C 1.16(2)
C55 H55A 0.9700
C55 H55B 0.9700
C55 C53 1.490(12)
C219 C220 1.407(14)
C219 C218 1.389(15)
C94 H94A 0.9700
C94 H94B 0.9700
C94 C93 1.508(14)
C126 H126 0.9300
C126 C125 1.405(12)
C126 C121 1.373(14)
N4 H4 0.9800
N4 C44 1.483(13)
N4 C43 1.500(12)
C144 C140 1.555(12)
C96 C92 1.527(13)
C267 C266 1.394(14)
C87 C88 1.423(13)
C249 H24A 0.9700
C249 H24B 0.9700
C249 C248 1.537(12)
C249 C250 1.541(12)
C050 C189 1.512(13)
C52 C51 1.385(13)
C52 C53 1.419(12)
C269 H269 0.9300
C269 C270 1.377(15)
N15 H15 0.9800
N15 C152 1.507(15)
N15 C151 1.472(18)
S2B C22B 1.85(3)
S2B C23B 1.75(2)
C80 H80 0.9800
C80 C81 1.516(12)
C60 C56 1.548(12)
C81 H81A 0.9700
C81 H81B 0.9700
C81 C82 1.531(12)
C139 H13B 0.9700
C139 H13C 0.9700
N33 C289 1.361(13)
N33 C290 1.373(13)
N33 C291 1.406(13)
N33 C6BA 1.407(15)
N33 C1B 1.396(15)
N33 C1C 1.386(14)
C248 H248 0.9800
C248 C252 1.531(11)
C231 C232 1.422(13)
C231 C230 1.395(13)
C272 H272 0.9800
C272 C273 1.534(13)
C79 H79A 0.9700
C79 H79B 0.9700
C79 C76 1.513(13)
C137 H137 0.9300
C137 C138 1.387(15)
C12 C8 1.534(11)
C3 C6AA 1.387(14)
C29 H29 0.9300
C29 C30 1.397(14)
C29 C28 1.396(14)
C168 C164 1.533(13)
C4AA H4AA 0.9300
C4AA C6 1.397(15)
C255 C254 1.396(13)
C255 C256 1.414(12)
C242 H242 0.9300
C242 C243 1.395(13)
C242 C241 1.395(15)
C67 H67A 0.9700
C67 H67B 0.9700
C67 C64 1.514(13)
C259 H25A 0.9700
C259 H25B 0.9700
C259 C256 1.492(12)
C51 H51A 0.9300
C51 C50 1.390(13)
C232 C233 1.348(14)
C232 C235 1.506(13)
C216 C212 1.521(12)
C6 H6B 0.9300
C6 C5 1.393(14)
C128 H128 0.9800
C128 C129 1.553(12)
C166 H16A 0.9700
C166 H16B 0.9700
C166 C165 1.499(14)
C230 H230 0.9300
C230 C229 1.360(14)
C30 C25 1.383(14)
C24 C20 1.546(14)
C64 C63 1.390(14)
C64 C65 1.385(14)
N18 H18 0.9800
N18 C308 1.514(17)
N18 C307 1.493(15)
C116 H116 0.9800
C116 C120 1.535(10)
C116 C117 1.537(13)
C129 H12B 0.9700
C129 H12C 0.9700
C129 C130 1.519(13)
C77 H77 0.9300
C77 C76 1.370(14)
C77 C78 1.388(15)
C91 H91A 0.9700
C91 H91B 0.9700
C91 C88 1.499(13)
C74 H74 0.9300
C74 C73 1.381(14)
C266 H266 0.9300
C266 C265 1.374(15)
C141 H14A 0.9700
C141 H14B 0.9700
C141 C140 1.526(12)
C141 C142 1.521(12)
C113 C114 1.390(14)
C113 C112 1.402(14)
C114 H114 0.9300
C114 C109 1.387(15)
C72 C68 1.513(12)
C247 H24C 0.9700
C247 H24D 0.9700
C127 H12D 0.9700
C127 H12E 0.9700
C7 H7A 0.9700
C7 H7B 0.9700
C7 C6AA 1.496(12)
C246 H246 0.9300
C246 C245 1.377(15)
C246 C241 1.392(16)
C202 H20A 0.9700
C202 H20B 0.9700
C202 C201 1.531(12)
C16 C17 1.415(14)
C16 C15 1.380(15)
C16 C19 1.503(15)
C264 C260 1.547(12)
C194 H194 0.9300
C194 C195 1.397(16)
C194 C193 1.397(16)
C184 C188 1.519(14)
C184 C183 1.395(15)
C184 C185 1.398(16)
C236 H236 0.9800
C236 C237 1.543(13)
C233 H233 0.9300
C233 C234 1.401(15)
C204 C200 1.548(11)
C265 H265 0.9300
C265 C270 1.407(14)
C25 C31 1.505(14)
C25 C26 1.409(14)
C140 H140 0.9800
C228 C224 1.534(11)
O90 C295 1.245(18)
C229 H229 0.9300
C229 C234 1.382(15)
N30 C280 1.254(19)
N30 C281 1.466(17)
N30 C282 1.435(17)
C28 H28 0.9300
C28 C27 1.388(15)
C212 H212 0.9800
C212 C213 1.521(13)
C92 H92 0.9800
C92 C93 1.532(13)
C206 H206 0.9300
C206 C205 1.378(15)
C5 H5A 0.9300
C5 C6AA 1.401(14)
C93 H93A 0.9700
C93 H93B 0.9700
C274 H27B 0.9700
C274 H27C 0.9700
C274 C273 1.531(11)
C208 C211 1.489(15)
C208 C209 1.391(14)
N34 C295 1.32(2)
N34 C296 1.41(2)
N34 C297 1.49(2)
C9 H9A 0.9700
C9 H9B 0.9700
C9 C8 1.533(12)
C9 C2AA 1.548(12)
C160 C161 1.387(14)
C160 C159 1.407(14)
C69 H69A 0.9700
C69 H69B 0.9700
C69 C68 1.547(14)
C69 C70 1.538(11)
C88 C89 1.373(14)
C07A H07A 0.9300
C254 H254 0.9300
C254 C253 1.377(14)
N32 C286 1.27(2)
N32 C287 1.393(19)
N32 C288 1.57(2)
C89 H89 0.9300
C89 C90 1.414(15)
C260 H260 0.9800
C260 C261 1.537(13)
C250 H25C 0.9700
C250 H25D 0.9700
C85 H85 0.9300
C85 C90 1.402(16)
C31 H31F 0.9700
C31 H31G 0.9700
C273 H27D 0.9700
C273 H27E 0.9700
O87 C283 1.18(3)
O87 C1F 1.24(3)
C112 C111 1.377(15)
C112 C115 1.518(14)
C271 H27F 0.9700
C271 H27G 0.9700
C68 H68 0.9800
C122 H122 0.9300
C122 C121 1.370(14)
C211 H21E 0.9700
C211 H21F 0.9700
C245 H245 0.9300
C56 H56 0.9800
C56 C57 1.539(12)
C251 H25E 0.9600
C251 H25F 0.9600
C251 H25G 0.9600
C241 H241 0.9300
C63 C62 1.409(15)
C53 C54 1.398(13)
C195 C196 1.413(16)
C54 H54A 0.9300
C54 C49 1.389(14)
C188 H18A 0.9700
C188 H18B 0.9700
C261 H26B 0.9700
C261 H26C 0.9700
C261 C262 1.533(12)
C183 C182 1.413(14)
C161 H161 0.9300
C161 C162 1.391(16)
C32 C36 1.537(13)
C32 C33 1.556(14)
C142 H14C 0.9700
C142 H14D 0.9700
C225 H22E 0.9700
C225 H22F 0.9700
C225 C226 1.525(13)
C225 C224 1.536(13)
C180 C176 1.550(15)
C223 H22G 0.9700
C223 H22H 0.9700
C223 C220 1.508(13)
C65 H65 0.9300
C65 C66 1.392(16)
C111 H111 0.9300
C111 C110 1.401(16)
C185 H185 0.9300
C185 C186 1.380(16)
C182 H182 0.9300
C182 C187 1.374(16)
C221 H221 0.9300
C221 C220 1.379(15)
C221 C222 1.391(18)
C20 H20H 0.9800
C20 C21 1.553(13)
C196 C199 1.515(16)
C196 C197 1.357(16)
C82 H82A 0.9700
C82 H82B 0.9700
C234 H234 0.9300
C199 H19A 0.9700
C199 H19B 0.9700
C8 H8 0.9800
N35 C298 1.338(16)
N35 C300 1.465(19)
N35 C299 1.476(18)
C41 C40 1.405(16)
C41 C42 1.402(16)
C163 H16C 0.9700
C163 H16D 0.9700
C163 C159 1.490(14)
C2AA H2AA 0.9700
C2AA H2AB 0.9700
C26 H26 0.9300
C26 C27 1.368(15)
C18 H18D 0.9300
C18 C17 1.397(14)
C18 C13 1.352(15)
C70 H70A 0.9700
C70 H70B 0.9700
C73 H73 0.9300
C73 C78 1.392(15)
C209 H209 0.9300
C209 C210 1.379(17)
C49 H49 0.9300
C49 C50 1.379(15)
C108 C104 1.535(12)
C40 C39 1.378(17)
C40 C43 1.494(16)
C156 C152 1.543(15)
C164 H164 0.9800
C164 C165 1.514(13)
C78 H78A 0.9300
C213 H21G 0.9700
C213 H21H 0.9700
C213 C214 1.539(13)
C133 H133 0.9300
C133 C138 1.392(15)
C13 H13 0.9300
C13 C14 1.385(16)
C50 H50 0.9300
C138 H138 0.9300
C100 C99 1.372(16)
C100 C101 1.420(16)
C201 H20C 0.9700
C201 H20D 0.9700
C201 C200 1.531(14)
C270 H270 0.9300
C189 H189 0.9800
C189 C190 1.540(13)
C117 H11D 0.9700
C117 H11E 0.9700
C117 C118 1.503(12)
C277 H277 0.9300
C256 C257 1.386(13)
C27 H27 0.9300
C14 H14 0.9300
C14 C15 1.397(17)
C226 H22I 0.9700
C226 H22J 0.9700
C197 H197 0.9300
C197 C198 1.372(18)
C190 H19C 0.9700
C190 H19D 0.9700
C190 C191 1.553(14)
C61 H61 0.9300
C61 C66 1.393(19)
C61 C62 1.367(16)
C224 H224 0.9800
C90 H90 0.9300
C200 H200 0.9800
C186 H186 0.9300
C186 C187 1.364(17)
C157 H157 0.9300
C157 C162 1.399(16)
C157 C158 1.387(16)
C162 H162 0.9300
C15 H15K 0.9300
C118 H11F 0.9700
C118 H11G 0.9700
C99 H99 0.9300
C99 C98 1.384(18)
C130 S11B 1.863(15)
C210 H210 0.9300
C210 C205 1.408(17)
C104 H104 0.9800
C104 C105 1.538(15)
C165 H16E 0.9700
C165 H16F 0.9700
C121 H121 0.9300
C109 H109 0.9300
C109 C110 1.374(17)
C235 H23G 0.9700
C235 H23H 0.9700
C309 H30A 0.9700
C309 H30B 0.9700
C309 C308 1.543(15)
C309 C310 1.539(14)
C11 H11A 0.9600
C11 H11B 0.9600
C11 H11C 0.9600
C39 H39 0.9300
C39 C38 1.400(19)
C257 H257 0.9300
C257 C258 1.393(15)
C115 H11H 0.9700
C115 H11I 0.9700
C0A5 H0AA 0.9600
C0A5 H0AB 0.9600
C0A5 H0AC 0.9600
C105 H10D 0.9700
C105 H10E 0.9700
C105 C106 1.526(13)
C48 C44 1.520(13)
C312 C308 1.521(13)
C253 H253 0.9300
C253 C258 1.386(16)
C258 H258 0.9300
C57 H57A 0.9700
C57 H57B 0.9700
C57 C58 1.520(13)
C83 H83A 0.9600
C83 H83B 0.9600
C83 H83C 0.9600
C205 H205 0.9300
C44 H44 0.9800
C44 C45 1.560(15)
C152 H152 0.9800
C152 C153 1.527(19)
N17 H17 0.9800
N17 C176 1.46(2)
N17 C175 1.498(14)
C147 C148 1.39(2)
C147 C146 1.40(2)
C98 H98 0.9300
C98 C97 1.42(2)
C170 H170 0.9300
C170 C171 1.365(19)
C170 C169 1.385(19)
C191 H19E 0.9700
C191 H19F 0.9700
C191 H19G 0.9700
C191 H19H 0.9700
C191 S17B 1.803(16)
C43 H43A 0.9700
C43 H43B 0.9700
C159 C158 1.384(16)
C214 H21I 0.9700
C214 H21J 0.9700
C171 C172 1.432(16)
C66 H66 0.9300
C0AQ H0AD 0.9600
C0AQ H0AE 0.9600
C0AQ H0AF 0.9600
C198 H198 0.9300
C198 C193 1.388(17)
C227 H22K 0.9600
C227 H22L 0.9600
C227 H22M 0.9600
C103 H10F 0.9700
C103 H10G 0.9700
C103 C101 1.491(17)
C176 C177 1.61(2)
C176 C2 1.54(3)
C279 H27L 0.9600
C279 H27M 0.9600
C279 H27N 0.9600
C280 H280 0.9300
C280 O86 1.350(18)
C106 H10H 0.9700
C106 H10I 0.9700
C62 H62 0.9300
O94 H94C 0.8511
O94 H94D 0.8490
C262 H26D 0.9700
C262 H26E 0.9700
C217 H217 0.9300
C217 C218 1.398(15)
C217 C222 1.386(19)
C158 H158 0.9300
C33 H33A 0.9700
C33 H33B 0.9700
C33 C34 1.543(17)
C101 C102 1.375(18)
C143 H14E 0.9600
C143 H14F 0.9600
C143 H14G 0.9600
C218 H218 0.9300
C46 H46A 0.9700
C46 H46B 0.9700
C46 C45 1.523(14)
C58 H58A 0.9700
C58 H58B 0.9700
C278 H27O 0.9600
C278 H27P 0.9600
C278 H27Q 0.9600
C19 H19L 0.9700
C19 H19M 0.9700
C263 H26F 0.9600
C263 H26G 0.9600
C263 H26H 0.9600
C193 H193 0.9300
C303 C302 1.358(18)
C303 C304 1.412(17)
C222 H222 0.9300
C45 H45A 0.9700
C45 H45B 0.9700
C311 H31A 0.9600
C311 H31B 0.9600
C311 H31C 0.9600
C203 H20E 0.9600
C203 H20F 0.9600
C203 H20G 0.9600
C110 H110 0.9300
C71 H71A 0.9600
C71 H71B 0.9600
C71 H71C 0.9600
C308 H308 0.9800
C38 H38 0.9300
C38 C37 1.37(2)
C237 H23I 0.9700
C237 H23J 0.9700
C237 H23K 0.9700
C237 H23L 0.9700
C237 C238 1.42(2)
C237 C1 1.420(19)
C275 H27H 0.9600
C275 H27I 0.9600
C275 H27J 0.9600
C153 H15A 0.9700
C153 H15B 0.9700
C153 C154 1.505(17)
C301 H301 0.9300
C301 C302 1.41(2)
C301 C306 1.360(19)
C37 H37 0.9300
C37 C42 1.389(17)
C42 H42 0.9300
C310 H31D 0.9700
C310 H31E 0.9700
C302 H302 0.9300
C148 C151 1.55(2)
C148 C149 1.408(17)
C187 H187 0.9300
C150 H150 0.9300
C150 C149 1.42(2)
C150 C145 1.33(3)
C215 H21K 0.9600
C215 H21L 0.9600
C215 H21M 0.9600
C21 H21A 0.9700
C21 H21B 0.9700
C21 H21C 0.9700
C21 H21D 0.9700
C21 C22B 1.38(3)
C21 C22A 1.539(19)
C151 H15C 0.9700
C151 H15D 0.9700
C47 H47A 0.9600
C47 H47B 0.9600
C47 H47C 0.9600
C146 H146 0.9300
C146 C145 1.375(17)
C295 H295 0.9300
C298 H298 0.9300
C149 H149 0.9300
C281 H28M 0.9600
C281 H28N 0.9600
C281 H28O 0.9600
C102 H102 0.9300
C102 C97 1.36(2)
C107 H10J 0.9600
C107 H10K 0.9600
C107 H10L 0.9600
C282 H28P 0.9600
C282 H28Q 0.9600
C282 H28R 0.9600
C34 H34A 0.9700
C34 H34B 0.9700
C172 C175 1.48(2)
C172 C173 1.38(3)
C175 H17A 0.9700
C175 H17B 0.9700
C286 H286 0.9300
C305 H305 0.9300
C305 C304 1.36(2)
C305 C306 1.40(2)
C119 H11J 0.9600
C119 H11K 0.9600
C119 H11L 0.9600
C304 C307 1.51(2)
C145 H145 0.9300
C306 H306 0.9300
N31 C283 1.444(15)
N31 C285 1.456(16)
N31 C284 1.441(16)
N31 C1D 1.456(16)
N31 C1E 1.445(16)
N31 C1F 1.447(16)
C155 H15E 0.9600
C155 H15F 0.9600
C155 H15G 0.9600
C177 H17C 0.9700
C177 H17D 0.9700
C177 C178 1.533(13)
C97 H97 0.9300
C307 H30C 0.9700
C307 H30D 0.9700
C59 H59A 0.9600
C59 H59B 0.9600
C59 H59C 0.9600
C289 H289 0.9300
C169 H169 0.9300
C169 C174 1.39(2)
C296 H29J 0.9600
C296 H29K 0.9600
C296 H29L 0.9600
C300 H30E 0.9600
C300 H30F 0.9600
C300 H30G 0.9600
C95 H95A 0.9600
C95 H95B 0.9600
C95 H95C 0.9600
C131 H13D 0.9600
C131 H13E 0.9600
C131 H13F 0.9600
C287 H28G 0.9600
C287 H28H 0.9600
C287 H28I 0.9600
C167 H16G 0.9600
C167 H16H 0.9600
C167 H16I 0.9600
C173 H173 0.9300
C173 C174 1.38(3)
C297 H29M 0.9600
C297 H29N 0.9600
C297 H29O 0.9600
C154 H15H 0.9700
C154 H15I 0.9700
C290 H29A 0.9600
C290 H29B 0.9600
C290 H29C 0.9600
C22B H22A 0.9700
C22B H22B 0.9700
C174 H174 0.9300
C291 H29D 0.9600
C291 H29E 0.9600
C291 H29F 0.9600
C299 H29G 0.9600
C299 H29H 0.9600
C299 H29I 0.9600
C288 H28J 0.9600
C288 H28K 0.9600
C288 H28L 0.9600
C238 H23M 0.9700
C238 H23N 0.9700
C238 S21A 2.038(18)
C35 H35A 0.9600
C35 H35B 0.9600
C35 H35C 0.9600
C178 H17E 0.9700
C178 H17F 0.9700
C178 S15A 1.790(17)
S21A C1G 1.69(2)
S21B C1 2.010(17)
S21B C239 1.67(2)
S17B C10 1.81(6)
C283 H283 0.9300
C285 H28A 0.9600
C285 H28B 0.9600
C285 H28C 0.9600
C22A H22C 0.9700
C22A H22D 0.9700
C2 H2A 0.9700
C2 H2B 0.9700
C2 C4 1.539(14)
C4 H4A 0.9700
C4 H4B 0.9700
S15A C179 1.74(2)
C284 H28D 0.9600
C284 H28E 0.9600
C284 H28F 0.9600
C192 H19I 0.9600
C192 H19J 0.9600
C192 H19K 0.9600
C10 H10A 0.9600
C10 H10B 0.9600
C10 H10C 0.9600
C179 H17G 0.9600
C179 H17H 0.9600
C179 H17I 0.9600
C1A H1AA 0.9600
C1A H1AB 0.9600
C1A H1AC 0.9600
C23A H23A 0.9600
C23A H23B 0.9600
C23A H23C 0.9600
C6BA H6BA 0.9600
C6BA H6BB 0.9600
C6BA H6BC 0.9600
C1B H1BA 0.9600
C1B H1BB 0.9600
C1B H1BC 0.9600
C1C H1C 0.9300
C1D H1DA 0.9600
C1D H1DB 0.9600
C1D H1DC 0.9600
C1E H1EA 0.9600
C1E H1EB 0.9600
C1E H1EC 0.9600
C1F H1F 0.9300
C239 H23O 0.9600
C239 H23P 0.9600
C239 H23Q 0.9600
C1G H1GA 0.9600
C1G H1GB 0.9600
C1G H1GC 0.9600
C23B H23D 0.9600
C23B H23E 0.9600
C23B H23F 0.9600
S11B C1H 1.79(2)
C1H H1HA 0.9600
C1H H1HB 0.9600
C1H H1HC 0.9600

loop_
_geom_hbond_atom_site_label_D
_geom_hbond_atom_site_label_H
_geom_hbond_atom_site_label_A
_geom_hbond_distance_DH
_geom_hbond_distance_HA
_geom_hbond_distance_DA
_geom_hbond_angle_DHA
_geom_hbond_publ_flag
O15 H15J O2 0.82 1.76 2.541(8) 159.1 yes
O24 H24E O32 0.82 1.77 2.520(8) 151.8 yes
O72 H72 O80 0.82 1.71 2.524(8) 176.2 yes
O33 H33 O35 0.82 1.91 2.498(9) 128.1 yes
O81 H81 O68 0.857(14) 1.70(3) 2.531(8) 163(9) yes
O27 H27K O38 0.82 1.72 2.539(8) 175.9 yes
O78 H78 O74 0.82 1.73 2.542(8) 168.3 yes
O75 H75 O65 0.82 1.70 2.511(9) 169.7 yes
O36 H36 O23 0.82 1.70 2.515(8) 174.5 yes
O3 H3 O8 0.860(14) 1.67(2) 2.520(9) 170(5) yes
O39 H39A O29 0.82 1.74 2.556(8) 174.4 yes
O18 H18C O11 0.863(14) 1.67(2) 2.530(10) 173(6) yes
O66 H66A O77 0.82 1.72 2.539(9) 177.6 yes
O48 H48 O59 0.82 1.73 2.545(9) 173.5 yes
O6 H6 O17 0.82 1.70 2.517(9) 177.5 yes
O69 H69 O71 0.82 1.84 2.546(9) 143.5 yes
O9 H9 O14 0.863(14) 1.715(17) 2.573(9) 173(3) yes
O57 H57 O44 0.82 1.70 2.523(9) 177.9 yes
O12 H12 O5 0.82 1.94 2.585(10) 134.5 yes
O60 H60 O53 0.82 1.75 2.525(10) 156.3 yes
O30 H30 O26 0.82 1.75 2.536(9) 158.8 yes
O51 H51 O56 0.82 1.80 2.502(9) 142.0 yes
O45 H45 O50 0.82 1.80 2.562(13) 153.0 yes
O93 H93C O88 0.85 1.93 2.751(13) 161.7 yes
N13 H13A O41 0.98 2.09 2.878(11) 136.5 yes
N20 H20 O62 0.98 2.04 2.858(12) 139.4 yes
O54 H54 O47 0.859(14) 1.68(3) 2.527(11) 167(10) yes
O94 H94C O90 0.85 2.11 2.65(2) 120.9 yes

loop_
_geom_torsion_atom_site_label_1
_geom_torsion_atom_site_label_2
_geom_torsion_atom_site_label_3
_geom_torsion_atom_site_label_4
_geom_torsion
Ni11 O73 C252 O74 171.7(6)
Ni11 O73 C252 C248 -8.3(9)
Ni11 O72 C231 C232 -56.8(9)
Ni11 O72 C231 C230 122.0(8)
Ni11 O75 C243 C244 -55.3(9)
Ni11 O75 C243 C242 122.7(8)
Ni11 O70 C240 O71 169.3(7)
Ni11 O70 C240 C236 -11.8(10)
Ni11 N25 C248 C249 -103.5(7)
Ni11 N25 C248 C252 22.7(8)
Ni11 N25 C247 C244 -63.2(8)
Ni11 N24 C236 C240 24.3(8)
Ni11 N24 C236 C237 -100.9(7)
Ni11 N24 C235 C232 -61.4(9)
Ni12 O79 C276 O80 168.8(7)
Ni12 O79 C276 C272 -12.1(10)
Ni12 O81 C267 C268 -48.7(10)
Ni12 O81 C267 C266 131.7(8)
Ni12 O78 C255 C254 128.2(8)
Ni12 O78 C255 C256 -51.6(9)
Ni12 O76 C264 O77 169.7(7)
Ni12 O76 C264 C260 -8.5(10)
Ni12 N26 C259 C256 -62.9(8)
Ni12 N26 C260 C264 22.5(9)
Ni12 N26 C260 C261 -102.2(7)
Ni12 N27 C272 C276 24.2(8)
Ni12 N27 C272 C273 -100.7(6)
Ni12 N27 C271 C268 -59.7(8)
Ni3 O15 C52 C51 124.8(7)
Ni3 O15 C52 C53 -51.3(9)
Ni3 O16 C72 O17 167.7(7)
Ni3 O16 C72 C68 -12.8(10)
Ni3 O18 C63 C64 -47.4(11)
Ni3 O18 C63 C62 130.3(9)
Ni3 O13 C60 O14 171.7(7)
Ni3 O13 C60 C56 -5.8(10)
Ni3 N5 C55 C53 -63.7(8)
Ni3 N5 C56 C60 22.5(8)
Ni3 N5 C56 C57 -102.7(7)
Ni3 N6 C67 C64 -61.9(8)
Ni3 N6 C68 C72 22.8(9)
Ni3 N6 C68 C69 -101.9(7)
Ni4 O22 C84 O23 174.4(7)
Ni4 O22 C84 C80 -7.9(9)
Ni4 O24 C75 C74 123.8(7)
Ni4 O24 C75 C76 -53.0(9)
Ni4 O25 C96 O26 171.2(7)
Ni4 O25 C96 C92 -6.0(10)
Ni4 O27 C87 C86 130.2(7)
Ni4 O27 C87 C88 -48.1(9)
Ni4 N8 C80 C84 25.9(8)
Ni4 N8 C80 C81 -97.6(7)
Ni4 N8 C79 C76 -61.3(8)
Ni4 N9 C91 C88 -62.8(8)
Ni4 N9 C92 C96 21.1(9)
Ni4 N9 C92 C93 -99.7(7)
Ni6 O37 C144 O38 170.6(7)
Ni6 O37 C144 C140 -8.2(10)
Ni6 O34 C132 O35 168.4(7)
Ni6 O34 C132 C128 -13.0(10)
Ni6 O36 C125 C124 -48.9(9)
Ni6 O36 C125 C126 132.1(7)
Ni6 O39 C135 C136 -51.5(10)
Ni6 O39 C135 C134 125.6(8)
Ni6 N12 C128 C132 19.2(8)
Ni6 N12 C128 C129 -108.3(7)
Ni6 N12 C127 C124 -64.4(8)
Ni6 N13 C139 C136 -58.1(9)
Ni6 N13 C140 C144 27.9(8)
Ni6 N13 C140 C141 -96.2(7)
Ni1 O1 C12 O2 170.5(6)
Ni1 O1 C12 C8 -9.1(9)
Ni1 O3 C3 C3AA 123.4(7)
Ni1 O3 C3 C6AA -52.8(9)
Ni1 O6 C17 C16 -56.7(10)
Ni1 O6 C17 C18 124.7(8)
Ni1 O4 C24 O5 170.7(7)
Ni1 O4 C24 C20 -10.7(10)
Ni1 N1 C7 C6AA -62.1(8)
Ni1 N1 C8 C12 22.8(8)
Ni1 N1 C8 C9 -102.4(7)
Ni1 N2 C20 C24 23.7(9)
Ni1 N2 C20 C21 -100.9(8)
Ni1 N2 C19 C16 -62.8(9)
Ni9 O58 C204 O59 170.9(8)
Ni9 O58 C204 C200 -10.6(11)
Ni9 O55 C050 O56 165.8(8)
Ni9 O55 C050 C189 -18.7(11)
Ni9 O57 C183 C184 -45.6(11)
Ni9 O57 C183 C182 133.9(8)
Ni9 O60 C195 C194 121.2(9)
Ni9 O60 C195 C196 -54.7(10)
Ni9 N19 C188 C184 -62.7(9)
Ni9 N19 C189 C050 17.0(9)
Ni9 N19 C189 C190 -108.2(7)
Ni9 N20 C199 C196 -59.7(9)
Ni9 N20 C200 C204 26.1(9)
Ni9 N20 C200 C201 -99.1(7)
Ni5 O33 C113 C114 130.8(8)
Ni5 O33 C113 C112 -47.6(10)
Ni5 O31 C120 O32 173.8(7)
Ni5 O31 C120 C116 -6.4(10)
Ni5 O28 C108 O29 169.6(8)
Ni5 O28 C108 C104 -10.0(11)
Ni5 O30 C100 C99 130.7(9)
Ni5 O30 C100 C101 -49.8(11)
Ni5 N11 C116 C120 24.1(9)
Ni5 N11 C116 C117 -95.8(7)
Ni5 N11 C115 C112 -62.3(9)
Ni5 N10 C104 C108 24.7(9)
Ni5 N10 C104 C105 -100.9(7)
Ni5 N10 C103 C101 -62.4(10)
Ni10 O64 C216 O65 166.9(7)
Ni10 O64 C216 C212 -14.0(10)
Ni10 O67 C228 O68 165.5(7)
Ni10 O67 C228 C224 -15.4(10)
Ni10 O66 C207 C206 128.4(8)
Ni10 O66 C207 C208 -52.9(9)
Ni10 O69 C219 C220 -52.7(9)
Ni10 O69 C219 C218 128.5(8)
Ni10 N22 C212 C216 20.0(9)
Ni10 N22 C212 C213 -103.2(7)
Ni10 N22 C211 C208 -62.9(9)
Ni10 N23 C223 C220 -62.4(9)
Ni10 N23 C224 C228 20.3(9)
Ni10 N23 C224 C225 -104.2(7)
Ni7 O46 C168 O47 172.2(8)
Ni7 O46 C168 C164 -4.0(11)
Ni7 O48 C160 C161 130.8(8)
Ni7 O48 C160 C159 -49.9(10)
Ni7 O43 C156 O44 172.0(9)
Ni7 O43 C156 C152 -6.4(13)
Ni7 O45 C147 C148 -51.3(11)
Ni7 O45 C147 C146 125.2(10)
Ni7 N16 C163 C159 -62.2(9)
Ni7 N16 C164 C168 24.7(8)
Ni7 N16 C164 C165 -98.8(8)
Ni7 N15 C152 C156 30.8(12)
Ni7 N15 C152 C153 -94.2(10)
Ni7 N15 C151 C148 -57.5(11)
Ni2 O7 C36 O8 170.2(7)
Ni2 O7 C36 C32 -9.9(11)
Ni2 O10 C48 O11 171.8(7)
Ni2 O10 C48 C44 -7.7(11)
Ni2 O9 C30 C29 130.1(7)
Ni2 O9 C30 C25 -46.8(10)
Ni2 O12 C41 C40 -52.8(10)
Ni2 O12 C41 C42 128.4(9)
Ni2 N3 C31 C25 -61.2(9)
Ni2 N3 C32 C36 22.1(9)
Ni2 N3 C32 C33 -99.9(8)
Ni2 N4 C44 C48 24.5(9)
Ni2 N4 C44 C45 -99.2(8)
Ni2 N4 C43 C40 -59.8(11)
Ni8 O51 C171 C170 128.3(10)
Ni8 O51 C171 C172 -49.8(12)
Ni8 O49 C180 O50 173.4(8)
Ni8 O49 C180 C176 -5.6(11)
Ni8 O52 C312 O53 165.5(9)
Ni8 O52 C312 C308 -15.5(12)
Ni8 O54 C303 C302 130.4(10)
Ni8 O54 C303 C304 -47.9(13)
Ni8 N18 C308 C309 -101.8(8)
Ni8 N18 C308 C312 21.0(11)
Ni8 N18 C307 C304 -64.3(15)
Ni8 N17 C176 C180 26.6(12)
Ni8 N17 C176 C177 -91.9(10)
Ni8 N17 C176 C2 -96.7(15)
Ni8 N17 C175 C172 -62.3(16)
K2 O37 C144 O38 14.6(16)
K2 O37 C144 C140 -164.2(7)
K2 O34 C132 O35 22.5(16)
K2 O34 C132 C128 -159.0(7)
K2 O22 C84 O23 20.7(15)
K2 O22 C84 C80 -161.7(6)
K2 O25 C96 O26 16.0(16)
K2 O25 C96 C92 -161.2(6)
K2 O31 C120 O32 18.9(17)
K2 O31 C120 C116 -161.3(7)
K2 O28 C108 O29 19.5(18)
K2 O28 C108 C104 -160.0(8)
K4 O73 C252 O74 14.9(15)
K4 O73 C252 C248 -165.1(6)
K4 O79 C276 O80 20.6(16)
K4 O79 C276 C272 -160.3(7)
K4 O70 C240 O71 19.8(16)
K4 O70 C240 C236 -161.4(7)
K4 O64 C216 O65 14.5(17)
K4 O64 C216 C212 -166.4(7)
K4 O67 C228 O68 21.3(16)
K4 O67 C228 C224 -159.7(7)
K4 O76 C264 O77 14.4(17)
K4 O76 C264 C260 -163.7(7)
K3 O58 C204 O59 14.4(19)
K3 O58 C204 C200 -167.1(7)
K3 O55 C050 O56 24.7(17)
K3 O55 C050 C189 -159.8(7)
K3 O46 C168 O47 17.7(17)
K3 O46 C168 C164 -158.5(7)
K3 O43 C156 O44 19(2)
K3 O43 C156 C152 -159.8(8)
K3 O49 C180 O50 14.9(19)
K3 O49 C180 C176 -164.2(8)
K3 O52 C312 O53 18(2)
K3 O52 C312 C308 -163.2(9)
K1 O1 C12 O2 14.0(16)
K1 O1 C12 C8 -165.6(7)
K1 O7 C36 O8 19.4(17)
K1 O7 C36 C32 -160.7(7)
K1 O16 C72 O17 19.1(17)
K1 O16 C72 C68 -161.4(7)
K1 O10 C48 O11 19.0(17)
K1 O10 C48 C44 -160.5(7)
K1 O4 C24 O5 19.9(16)
K1 O4 C24 C20 -161.6(7)
K1 O13 C60 O14 13.3(16)
K1 O13 C60 C56 -164.1(6)
S24 C274 C273 C272 -175.7(6)
S18 C202 C201 C200 -173.5(6)
S4 C46 C45 C44 -177.7(8)
S14 C166 C165 C164 169.1(7)
S8 C94 C93 C92 174.4(7)
O37 C144 C140 N13 -13.8(11)
O37 C144 C140 C141 110.3(9)
O34 C132 C128 N12 -4.9(11)
O34 C132 C128 C129 121.0(9)
O58 C204 C200 N20 -11.2(13)
O58 C204 C200 C201 113.6(10)
O15 C52 C51 C50 178.4(8)
O15 C52 C53 C55 0.8(12)
O15 C52 C53 C54 -177.7(7)
O1 C12 C8 N1 -9.9(11)
O1 C12 C8 C9 115.7(9)
O22 C84 C80 N8 -13.1(11)
O22 C84 C80 C81 111.6(9)
O23 C84 C80 N8 164.8(7)
O23 C84 C80 C81 -70.5(10)
O24 C75 C74 C73 -178.8(8)
O24 C75 C76 C79 -1.7(12)
O24 C75 C76 C77 178.4(8)
O72 C231 C232 C233 179.1(7)
O72 C231 C232 C235 -0.4(12)
O72 C231 C230 C229 -177.8(8)
O33 C113 C114 C109 179.1(8)
O33 C113 C112 C111 -179.2(8)
O33 C113 C112 C115 -4.3(12)
O79 C276 C272 N27 -8.9(11)
O79 C276 C272 C273 116.4(8)
O81 C267 C266 C265 -180.0(9)
O80 C276 C272 N27 170.3(7)
O80 C276 C272 C273 -64.4(10)
O35 C132 C128 N12 173.7(7)
O35 C132 C128 C129 -60.3(11)
O25 C96 C92 N9 -10.9(11)
O25 C96 C92 C93 111.2(9)
O27 C87 C88 C91 -2.8(12)
O27 C87 C88 C89 178.6(8)
O78 C255 C254 C253 177.6(9)
O78 C255 C256 C259 1.8(13)
O78 C255 C256 C257 -177.2(8)
O26 C96 C92 N9 171.7(8)
O26 C96 C92 C93 -66.2(11)
O70 C240 C236 N24 -9.5(11)
O70 C240 C236 C237 115.8(9)
O64 C216 C212 N22 -4.8(12)
O64 C216 C212 C213 118.2(9)
O3 C3 C6AA C7 -2.4(12)
O3 C3 C6AA C5 179.0(8)
O56 C050 C189 N19 176.2(8)
O56 C050 C189 C190 -59.0(12)
O16 C72 C68 N6 -7.6(12)
O16 C72 C68 C69 117.6(9)
O67 C228 C224 N23 -4.2(12)
O67 C228 C224 C225 119.5(9)
O18 C63 C62 C61 178.0(11)
O55 C050 C189 N19 0.4(12)
O55 C050 C189 C190 125.2(9)
O46 C168 C164 N16 -14.9(12)
O46 C168 C164 C165 110.2(10)
O66 C207 C206 C205 176.2(8)
O66 C207 C208 C211 2.1(12)
O66 C207 C208 C209 -176.7(8)
O65 C216 C212 N22 174.4(8)
O65 C216 C212 C213 -62.7(11)
O68 C228 C224 N23 175.0(8)
O68 C228 C224 C225 -61.3(11)
O48 C160 C161 C162 179.7(9)
O48 C160 C159 C163 -1.4(13)
O48 C160 C159 C158 177.5(9)
O10 C48 C44 N4 -12.4(12)
O10 C48 C44 C45 111.7(10)
O76 C264 C260 N26 -10.4(11)
O76 C264 C260 C261 115.9(9)
O38 C144 C140 N13 167.3(7)
O38 C144 C140 C141 -68.6(10)
O71 C240 C236 N24 169.4(8)
O71 C240 C236 C237 -65.2(11)
O4 C24 C20 N2 -9.7(11)
O4 C24 C20 C21 115.2(9)
O28 C108 C104 N10 -10.7(12)
O28 C108 C104 C105 115.9(10)
O69 C219 C220 C223 -1.8(13)
O69 C219 C220 C221 179.5(9)
O69 C219 C218 C217 178.3(9)
O2 C12 C8 N1 170.5(7)
O2 C12 C8 C9 -64.0(10)
O9 C30 C25 C31 -2.4(13)
O9 C30 C25 C26 -177.9(8)
O43 C156 C152 N15 -17.4(15)
O43 C156 C152 C153 108.9(12)
O29 C108 C104 N10 169.7(9)
O29 C108 C104 C105 -63.7(12)
O57 C183 C182 C187 177.5(10)
O14 C60 C56 N5 170.0(7)
O14 C60 C56 C57 -64.1(10)
O17 C72 C68 N6 171.9(8)
O17 C72 C68 C69 -62.9(10)
O47 C168 C164 N16 168.6(8)
O47 C168 C164 C165 -66.3(11)
O13 C60 C56 N5 -12.3(11)
O13 C60 C56 C57 113.6(9)
O12 C41 C40 C39 179.7(9)
O12 C41 C40 C43 -1.6(14)
O12 C41 C42 C37 179.8(9)
O77 C264 C260 N26 171.3(8)
O77 C264 C260 C261 -62.4(11)
O60 C195 C196 C199 -3.7(13)
O60 C195 C196 C197 175.6(9)
O30 C100 C99 C98 176.8(10)
O30 C100 C101 C103 -1.1(15)
O30 C100 C101 C102 -177.6(10)
O11 C48 C44 N4 168.1(8)
O11 C48 C44 C45 -67.8(11)
O44 C156 C152 N15 164.0(10)
O44 C156 C152 C153 -69.7(14)
O5 C24 C20 N2 169.0(8)
O5 C24 C20 C21 -66.1(11)
N25 C248 C252 O73 -10.4(10)
N25 C248 C252 O74 169.6(7)
O51 C171 C172 C175 -3.6(16)
O51 C171 C172 C173 -179.6(12)
O49 C180 C176 N17 -14.7(14)
O49 C180 C176 C177 99.2(13)
O49 C180 C176 C2 121.3(16)
O59 C204 C200 N20 167.4(9)
O59 C204 C200 C201 -67.8(11)
N1 C7 C6AA C3 68.8(10)
N1 C7 C6AA C5 -112.6(10)
O45 C147 C148 C151 -3.1(15)
O45 C147 C148 C149 177.5(10)
O45 C147 C146 C145 -178.4(10)
N8 C80 C81 C82 -78.8(9)
N8 C79 C76 C75 67.9(10)
N8 C79 C76 C77 -112.2(9)
N26 C259 C256 C255 63.2(11)
N26 C259 C256 C257 -117.8(9)
N26 C260 C261 C262 -76.8(10)
N9 C91 C88 C87 65.7(10)
N9 C91 C88 C89 -115.6(9)
N9 C92 C93 C94 -70.0(11)
N27 C272 C273 C274 -86.3(9)
N5 C55 C53 C52 63.6(10)
N5 C55 C53 C54 -118.0(9)
N5 C56 C57 C58 -75.4(10)
O53 C312 C308 N18 174.4(10)
O53 C312 C308 C309 -63.8(14)
N16 C163 C159 C160 65.6(12)
N16 C163 C159 C158 -113.2(10)
N16 C164 C165 C166 -71.6(11)
O52 C312 C308 N18 -4.6(14)
O52 C312 C308 C309 117.1(12)
N12 C128 C129 C130 -75.7(9)
N24 C236 C237 C238 -143.8(16)
N24 C236 C237 C1 -95.0(14)
O50 C180 C176 N17 166.1(10)
O50 C180 C176 C177 -80.0(15)
O50 C180 C176 C2 -57.8(18)
N22 C212 C213 C214 -71.3(10)
N19 C189 C190 C191 -77.0(10)
N6 C67 C64 C63 69.5(11)
N6 C67 C64 C65 -116.7(10)
N11 C116 C120 O31 -12.8(11)
N11 C116 C120 O32 167.0(8)
N11 C116 C117 C118 -64.1(11)
O54 C303 C302 C301 177.8(10)
O54 C303 C304 C305 -177.9(11)
O54 C303 C304 C307 -5.2(16)
N2 C20 C21 C22B -94.4(16)
N2 C20 C21 C22A -150.9(10)
N10 C104 C105 C106 -66.4(11)
N10 C103 C101 C100 64.5(14)
N10 C103 C101 C102 -119.0(12)
N23 C223 C220 C219 66.8(11)
N23 C223 C220 C221 -114.6(10)
C136 C137 C138 C133 -0.7(15)
N3 C32 C36 O7 -8.8(12)
N3 C32 C36 O8 171.1(8)
N3 C32 C33 C34 -100.1(11)
C268 C267 C266 C265 0.5(15)
C268 C269 C270 C265 1.2(15)
C75 C74 C73 C78 1.7(14)
C84 C80 C81 C82 158.7(8)
C134 C133 C138 C137 0.4(16)
C124 C123 C122 C121 -3.8(14)
C123 C124 C125 O36 178.3(8)
C123 C124 C125 C126 -2.7(13)
C123 C124 C127 N12 -114.1(9)
C123 C122 C121 C126 -0.8(15)
C86 C87 C88 C91 178.9(8)
C86 C87 C88 C89 0.2(13)
C86 C85 C90 C89 -2.7(17)
C207 C206 C205 C210 -0.4(14)
C207 C208 C211 N22 62.2(11)
C207 C208 C209 C210 1.2(14)
C240 C236 C237 C238 91.8(17)
C240 C236 C237 C1 140.6(13)
C276 C272 C273 C274 150.2(7)
C132 C128 C129 C130 158.6(8)
C3AA C3 C6AA C7 -178.6(8)
C3AA C3 C6AA C5 2.8(13)
C3AA C4AA C6 C5 2.2(14)
C55 N5 C56 C60 -101.8(8)
C55 N5 C56 C57 133.1(8)
C55 C53 C54 C49 178.6(8)
N4 C44 C45 C46 -83.4(11)
C96 C92 C93 C94 168.7(8)
C267 C268 C269 C270 1.1(14)
C267 C268 C271 N27 66.8(10)
C267 C266 C265 C270 1.9(16)
C87 C86 C85 C90 3.2(16)
C87 C88 C89 C90 0.2(14)
C249 C248 C252 O73 115.7(8)
C249 C248 C252 O74 -64.3(10)
C135 C136 C139 N13 67.5(11)
C135 C136 C137 C138 0.9(14)
C135 C134 C133 C138 -0.3(15)
C050 C189 C190 C191 158.5(8)
C52 C51 C50 C49 1.7(14)
C52 C53 C54 C49 -3.0(13)
C269 C268 C267 O81 178.5(8)
C269 C268 C267 C266 -2.0(14)
C269 C268 C271 N27 -116.2(9)
N15 C152 C153 C154 -81.3(14)
C80 N8 C79 C76 60.4(9)
C80 C81 C82 S7 -62.4(9)
C60 C56 C57 C58 159.7(8)
C139 N13 C140 C144 -96.5(8)
C139 N13 C140 C141 139.3(7)
C139 C136 C135 O39 -4.0(12)
C139 C136 C135 C134 178.8(8)
C139 C136 C137 C138 -178.7(9)
C248 N25 C247 C244 58.9(9)
C248 C249 C250 S22 -160.3(7)
C231 C232 C233 C234 -1.5(13)
C231 C232 C235 N24 68.5(11)
C231 C230 C229 C234 -0.9(14)
C272 N27 C271 C268 63.1(9)
C79 N8 C80 C84 -97.3(8)
C79 N8 C80 C81 139.2(7)
C137 C136 C135 O39 176.4(8)
C137 C136 C135 C134 -0.8(14)
C137 C136 C139 N13 -112.8(9)
C3 C3AA C4AA C6 -0.3(13)
C29 C30 C25 C31 -179.2(8)
C29 C30 C25 C26 5.2(13)
C29 C28 C27 C26 0.3(14)
C168 C164 C165 C166 165.2(9)
C4AA C3AA C3 O3 -178.3(8)
C4AA C3AA C3 C6AA -2.3(13)
C4AA C6 C5 C6AA -1.6(14)
C255 C254 C253 C258 0.5(15)
C255 C256 C257 C258 -1.4(14)
C67 N6 C68 C72 -100.6(8)
C67 N6 C68 C69 134.7(7)
C67 C64 C63 O18 -6.4(14)
C67 C64 C63 C62 175.9(9)
C67 C64 C65 C66 -175.2(11)
C259 N26 C260 C264 -102.2(8)
C259 N26 C260 C261 133.1(8)
C259 C256 C257 C258 179.5(9)
C51 C52 C53 C55 -175.5(8)
C51 C52 C53 C54 6.1(12)
C232 C231 C230 C229 1.0(13)
C232 C233 C234 C229 1.5(14)
C216 C212 C213 C214 166.5(8)
C6 C5 C6AA C3 -0.9(13)
C6 C5 C6AA C7 -179.5(8)
C128 N12 C127 C124 57.6(9)
C128 C129 C130 S11A -167.5(6)
C128 C129 C130 S11B 164.5(10)
C230 C231 C232 C233 0.2(13)
C230 C231 C232 C235 -179.2(8)
C230 C229 C234 C233 -0.3(14)
C30 C29 C28 C27 5.4(13)
C30 C25 C31 N3 64.0(11)
C30 C25 C26 C27 0.8(14)
C24 C20 C21 C22B 141.4(16)
C24 C20 C21 C22A 84.9(12)
C64 C63 C62 C61 -4.3(18)
C64 C65 C66 C61 3(2)
C116 N11 C115 C112 60.1(10)
C116 C117 C118 S10 178.9(7)
C125 C124 C123 C122 5.5(13)
C125 C124 C127 N12 66.0(10)
C125 C126 C121 C122 3.5(14)
C129 C130 S11B C1H 66(3)
C120 C116 C117 C118 174.9(9)
C91 N9 C92 C96 -102.0(8)
C91 N9 C92 C93 137.2(8)
C91 C88 C89 C90 -178.5(9)
C74 C75 C76 C79 -178.6(8)
C74 C75 C76 C77 1.5(13)
C74 C73 C78 C77 -0.9(14)
C266 C265 C270 C269 -2.7(16)
C113 C114 C109 C110 1.1(15)
C113 C112 C111 C110 -0.9(15)
C113 C112 C115 N11 66.8(11)
C114 C113 C112 C111 2.4(13)
C114 C113 C112 C115 177.3(8)
C114 C109 C110 C111 0.4(17)
C247 N25 C248 C249 132.9(7)
C247 N25 C248 C252 -100.9(8)
C247 C244 C243 O75 0.5(11)
C247 C244 C243 C242 -177.6(8)
C247 C244 C245 C246 178.9(8)
C127 N12 C128 C132 -104.2(8)
C127 N12 C128 C129 128.3(8)
C127 C124 C123 C122 -174.5(9)
C127 C124 C125 O36 -1.7(12)
C127 C124 C125 C126 177.3(8)
C7 N1 C8 C12 -99.3(8)
C7 N1 C8 C9 135.6(7)
C202 C201 C200 N20 -66.2(9)
C202 C201 C200 C204 171.0(8)
C264 C260 C261 C262 157.9(7)
C194 C195 C196 C199 -179.9(9)
C194 C195 C196 C197 -0.6(15)
C243 C244 C247 N25 66.3(10)
C243 C244 C245 C246 0.3(13)
C243 C242 C241 C246 -0.8(13)
C184 C183 C182 C187 -3.1(15)
C184 C185 C186 C187 -2.8(18)
C236 N24 C235 C232 59.8(10)
C236 C237 C238 S21A 153.3(10)
C236 C237 C1 S21B -160.6(9)
C233 C232 C235 N24 -110.9(9)
C25 C26 C27 C28 -3.5(15)
C140 N13 C139 C136 65.4(9)
C140 C141 C142 S12 -173.0(6)
C28 C29 C30 O9 175.0(8)
C28 C29 C30 C25 -8.3(13)
C212 N22 C211 C208 60.9(10)
C212 C213 C214 S19 169.1(7)
C92 N9 C91 C88 59.2(10)
C206 C207 C208 C211 -179.2(8)
C206 C207 C208 C209 2.0(13)
C208 C207 C206 C205 -2.4(14)
C208 C209 C210 C205 -4.0(15)
C160 C161 C162 C157 1.3(18)
C160 C159 C158 C157 4.4(16)
C88 C89 C90 C85 1.0(16)
C254 C255 C256 C259 -178.0(8)
C254 C255 C256 C257 2.9(13)
C254 C253 C258 C257 1.0(16)
C260 N26 C259 C256 59.6(9)
C260 C261 C262 S23 -171.2(6)
C250 C249 C248 N25 -58.4(10)
C250 C249 C248 C252 177.1(8)
C85 C86 C87 O27 179.8(9)
C85 C86 C87 C88 -1.9(14)
C31 N3 C32 C36 -102.6(9)
C31 N3 C32 C33 135.5(9)
C31 C25 C26 C27 -174.9(9)
C112 C113 C114 C109 -2.5(14)
C112 C111 C110 C109 -0.5(17)
C271 N27 C272 C276 -99.6(8)
C271 N27 C272 C273 135.5(7)
C271 C268 C267 O81 -4.4(12)
C271 C268 C267 C266 175.1(8)
C271 C268 C269 C270 -175.9(9)
C68 N6 C67 C64 60.3(10)
C68 C69 C70 S6 -178.0(6)
C211 N22 C212 C216 -105.7(8)
C211 N22 C212 C213 131.1(8)
C211 C208 C209 C210 -177.6(9)
C245 C244 C247 N25 -112.3(9)
C245 C244 C243 O75 179.1(7)
C245 C244 C243 C242 1.1(12)
C245 C246 C241 C242 2.1(14)
C56 N5 C55 C53 58.1(9)
C56 C57 C58 S5 -178.8(6)
C251 S22 C250 C249 83.9(8)
C241 C242 C243 O75 -178.8(8)
C241 C242 C243 C244 -0.8(13)
C241 C246 C245 C244 -1.9(14)
C63 C64 C65 C66 -1.3(17)
C53 C52 C51 C50 -5.5(13)
C53 C54 C49 C50 -0.7(15)
C195 C194 C193 C198 -0.5(16)
C195 C196 C199 N20 70.0(11)
C195 C196 C197 C198 0.6(16)
C54 C49 C50 C51 1.4(15)
C188 N19 C189 C050 -107.7(9)
C188 N19 C189 C190 127.1(8)
C188 C184 C183 O57 -3.8(13)
C188 C184 C183 C182 176.7(9)
C188 C184 C185 C186 -173.6(10)
C183 C184 C188 N19 65.4(12)
C183 C184 C185 C186 4.2(16)
C183 C182 C187 C186 4.6(18)
C161 C160 C159 C163 178.0(9)
C161 C160 C159 C158 -3.1(14)
C32 N3 C31 C25 62.4(10)
C32 C33 C34 S3 64.9(14)
C142 C141 C140 N13 -64.4(9)
C142 C141 C140 C144 173.9(7)
C180 C176 C177 C178 -179.1(15)
C180 C176 C2 C4 161(2)
C223 N23 C224 C228 -103.9(9)
C223 N23 C224 C225 131.6(8)
C65 C64 C63 O18 179.5(9)
C65 C64 C63 C62 1.8(16)
C111 C112 C115 N11 -118.6(10)
C185 C184 C188 N19 -116.8(11)
C185 C184 C183 O57 178.3(9)
C185 C184 C183 C182 -1.2(14)
C185 C186 C187 C182 -1.7(19)
C76 C75 C74 C73 -2.0(13)
C76 C77 C78 C73 0.4(14)
C20 N2 C19 C16 58.9(10)
C20 C21 C22B S2B -176.0(11)
C20 C21 C22A S2A -171.6(9)
C196 C197 C198 C193 -0.5(16)
C199 N20 C200 C204 -98.1(9)
C199 N20 C200 C201 136.8(8)
C199 C196 C197 C198 179.8(10)
C8 N1 C7 C6AA 59.4(9)
C8 C9 C2AA S1 -159.2(7)
C41 C40 C39 C38 1.0(17)
C41 C40 C43 N4 66.8(13)
C163 N16 C164 C168 -98.2(9)
C163 N16 C164 C165 138.2(8)
C163 C159 C158 C157 -176.7(10)
C2AA C9 C8 N1 -60.6(10)
C2AA C9 C8 C12 175.6(8)
C26 C25 C31 N3 -120.5(9)
C18 C13 C14 C15 -0.5(16)
C70 C69 C68 N6 -85.6(9)
C70 C69 C68 C72 149.8(7)
C209 C208 C211 N22 -119.1(9)
C209 C210 C205 C206 3.6(15)
C108 C104 C105 C106 168.6(9)
C40 C41 C42 C37 1.0(15)
C40 C39 C38 C37 -0.3(19)
C156 C152 C153 C154 155.7(12)
C17 C16 C15 C14 -0.8(14)
C17 C16 C19 N2 67.2(11)
C17 C18 C13 C14 -1.3(16)
C164 N16 C163 C159 59.2(11)
C78 C77 C76 C75 -0.7(14)
C78 C77 C76 C79 179.4(8)
C133 C134 C135 O39 -176.6(9)
C133 C134 C135 C136 0.5(14)
C36 C32 C33 C34 139.2(10)
C13 C18 C17 O6 -179.4(9)
C13 C18 C17 C16 2.1(15)
C13 C14 C15 C16 1.5(16)
C100 C99 C98 C97 1.2(18)
C100 C101 C102 C97 0(2)
C220 C219 C218 C217 -0.4(15)
C220 C221 C222 C217 1.2(18)
C189 N19 C188 C184 60.7(11)
C189 C190 C191 S17A 167.9(7)
C189 C190 C191 S17B -157.3(9)
C117 C116 C120 O31 109.5(9)
C117 C116 C120 O32 -70.7(10)
C256 C255 C254 C253 -2.6(14)
C256 C257 C258 C253 -0.5(16)
C226 C225 C224 N23 -81.0(10)
C226 C225 C224 C228 155.8(8)
C197 C196 C199 N20 -109.3(10)
C197 C198 C193 C194 0.4(16)
C190 C191 S17B C10 -81(3)
C224 N23 C223 C220 60.2(10)
C224 C225 C226 S20 -177.3(7)
C200 N20 C199 C196 63.2(10)
C162 C157 C158 C159 -2.8(18)
C15 C16 C17 O6 -179.7(8)
C15 C16 C17 C18 -1.0(14)
C15 C16 C19 N2 -112.0(10)
C99 C100 C101 C103 178.5(10)
C99 C100 C101 C102 1.9(17)
C99 C98 C97 C102 1(2)
C104 N10 C103 C101 60.1(11)
C104 C105 C106 S9 -65.8(11)
C121 C126 C125 O36 177.2(8)
C121 C126 C125 C124 -1.7(13)
C235 N24 C236 C240 -98.1(8)
C235 N24 C236 C237 136.7(8)
C235 C232 C233 C234 178.0(8)
C11 S1 C2AA C9 84.6(9)
C39 C40 C43 N4 -114.6(11)
C39 C38 C37 C42 -0.2(19)
C115 N11 C116 C120 -99.8(8)
C115 N11 C116 C117 140.3(8)
C115 C112 C111 C110 -175.5(10)
C0A5 N36 C07A O92 178.7(10)
C48 C44 C45 C46 153.0(9)
C83 S7 C82 C81 -71.0(8)
C44 N4 C43 C40 59.7(12)
C152 N15 C151 C148 64.6(14)
C152 C153 C154 S13 -64.1(16)
N17 C176 C177 C178 -61.9(17)
N17 C176 C2 C4 -73(3)
C147 C148 C151 N15 67.2(15)
C147 C148 C149 C150 0.4(17)
C147 C146 C145 C150 1.7(18)
C170 C171 C172 C175 178.2(11)
C170 C171 C172 C173 2.2(18)
C170 C169 C174 C173 1(2)
C43 N4 C44 C48 -96.9(9)
C43 N4 C44 C45 139.4(8)
C43 C40 C39 C38 -177.6(11)
C159 C160 C161 C162 0.3(15)
C171 C170 C169 C174 2(2)
C171 C172 C175 N17 66.1(17)
C171 C172 C173 C174 0(2)
C66 C61 C62 C63 6(2)
C0AQ N36 C07A O92 -3.6(16)
C227 S20 C226 C225 172.8(7)
C103 N10 C104 C108 -100.0(9)
C103 N10 C104 C105 134.5(8)
C103 C101 C102 C97 -176.2(13)
C176 N17 C175 C172 62.5(15)
C176 C177 C178 S15A -162.8(13)
C176 C2 C4 S15B 161.5(18)
C279 N29 C277 O85 177.3(11)
C62 C61 C66 C65 -6(2)
C158 C157 C162 C161 -0.1(19)
C33 C32 C36 O7 113.3(10)
C33 C32 C36 O8 -66.8(12)
C101 C100 C99 C98 -2.6(17)
C101 C102 C97 C98 -2(2)
C143 S12 C142 C141 -174.9(7)
C218 C219 C220 C223 177.0(9)
C218 C219 C220 C221 -1.7(14)
C218 C217 C222 C221 -3.4(19)
C278 N29 C277 O85 -6.7(18)
C19 N2 C20 C24 -99.1(9)
C19 N2 C20 C21 136.3(9)
C19 C16 C17 O6 1.0(13)
C19 C16 C17 C18 179.7(9)
C19 C16 C15 C14 178.5(9)
C263 S23 C262 C261 68.2(8)
C193 C194 C195 O60 -175.3(9)
C193 C194 C195 C196 0.6(15)
C303 C304 C307 N18 67.6(17)
C222 C221 C220 C219 1.3(16)
C222 C221 C220 C223 -177.3(10)
C222 C217 C218 C219 3.0(17)
C311 S16 C310 C309 77.2(12)
C203 S18 C202 C201 -177.7(7)
C71 S6 C70 C69 63.5(8)
C308 N18 C307 C304 58.4(15)
C308 C309 C310 S16 173.5(10)
C38 C37 C42 C41 -0.2(17)
C275 S24 C274 C273 62.2(7)
C42 C41 C40 C39 -1.4(15)
C42 C41 C40 C43 177.2(10)
C310 C309 C308 N18 -74.3(13)
C310 C309 C308 C312 163.5(11)
C302 C303 C304 C305 3.7(18)
C302 C303 C304 C307 176.4(11)
C302 C301 C306 C305 -2(2)
C148 C147 C146 C145 -2.0(17)
C215 S19 C214 C213 -67.2(9)
C151 N15 C152 C156 -93.8(12)
C151 N15 C152 C153 141.3(12)
C151 C148 C149 C150 -179.1(11)
C47 S4 C46 C45 171.2(8)
C146 C147 C148 C151 -179.6(10)
C146 C147 C148 C149 1.0(16)
C149 C148 C151 N15 -113.4(12)
C149 C150 C145 C146 -0.4(19)
C281 N30 C280 O86 0(2)
C107 S9 C106 C105 -68.8(11)
C282 N30 C280 O86 -176.8(14)
C172 C173 C174 C169 -2(3)
C175 N17 C176 C180 -99.4(11)
C175 N17 C176 C177 142.1(11)
C175 N17 C176 C2 137.3(16)
C175 C172 C173 C174 -175.8(15)
C305 C304 C307 N18 -120.1(14)
C119 S10 C118 C117 -74.9(9)
C304 C303 C302 C301 -3.9(17)
C304 C305 C306 C301 1(2)
C145 C150 C149 C148 -0.7(19)
C306 C301 C302 C303 2.9(19)
C306 C305 C304 C303 -3(2)
C306 C305 C304 C307 -174.8(13)
C155 S13 C154 C153 -80.2(13)
C177 C178 S15A C179 70.9(17)
C307 N18 C308 C309 133.1(10)
C307 N18 C308 C312 -104.1(11)
C59 S5 C58 C57 64.3(10)
C169 C170 C171 O51 178.9(12)
C169 C170 C171 C172 -3.1(18)
C296 N34 C295 O90 -175.4(15)
C300 N35 C298 O91 -3(2)
C95 S8 C94 C93 -66.0(10)
C131 S11A C130 C129 -71.4(10)
C287 N32 C286 O88 173.7(16)
C167 S14 C166 C165 -69.9(11)
C173 C172 C175 N17 -118.1(15)
C297 N34 C295 O90 5(2)
C290 N33 C289 O89 -179.1(18)
C291 N33 C289 O89 3(3)
C299 N35 C298 O91 -178.1(13)
C288 N32 C286 O88 7(2)
C35 S3 C34 C33 71.3(12)
C285 N31 C283 O87 171(2)
C284 N31 C283 O87 3(4)
C192 S17A C191 C190 71.7(11)
C1A S15B C4 C2 -77(2)
C23A S2A C22A C21 -74.0(15)
C6BA N33 C1C O89 -21(5)
C1B N33 C1C O89 -173(4)
C1D N31 C1F O87 164(3)
C1E N31 C1F O87 -3(5)
C23B S2B C22B C21 177.8(18)

loop_
_smtbx_masks_void_nr
_smtbx_masks_void_average_x
_smtbx_masks_void_average_y
_smtbx_masks_void_average_z
_smtbx_masks_void_volume
_smtbx_masks_void_count_electrons
_smtbx_masks_void_content
1 0.027 0.260 0.006 11.3 0.4 ?
2 -0.027 0.760 0.994 11.3 0.4 ?
3 0.139 0.690 0.132 7.1 0.5 ?
4 0.232 0.144 0.019 41.1 2.2 '1 water'
5 0.340 0.166 0.385 9.6 0.0 ?
6 0.660 0.666 0.615 9.6 0.0 ?
7 0.768 0.644 -0.019 41.1 2.3 '1 water'
8 0.861 0.190 0.868 7.1 0.6 ?
